data_1559340
loop_
_publ_author_name
'Meunier, Antoine'
'Singleton, Michael'
'Kauffmann, Brice'
'Granier, Thierry'
'Lautrette, Guillaume'
'Ferrand, Yann'
'Huc, Ivan'

_publ_section_title
;
 Aromatic foldamers as scaffolds for metal second coordination sphere
 design
;
_journal_name_full 'Chemical Science'
_journal_paper_doi 10.1039/D0SC05143H
_journal_year 2020
_chemical_formula_sum 'C200 H206 Cl6 Fe2 N30 O37 S2'
_chemical_formula_weight 4010.46
_chemical_properties_physical Air-sensitive
_space_group_crystal_system triclinic
_space_group_IT_number 2
_space_group_name_Hall '-P 1'
_space_group_name_H-M_alt 'P -1'
_atom_sites_solution_hydrogens geom
_audit_creation_method SHELXL-2016/6
_audit_update_record
;
2020-09-11 deposited with the CCDC.	2020-10-12 downloaded from the CCDC.
;
_cell_angle_alpha 83.259(3)
_cell_angle_beta 82.984(3)
_cell_angle_gamma 68.182(4)
_cell_formula_units_Z 4
_cell_length_a 26.6118(13)
_cell_length_b 29.0835(13)
_cell_length_c 36.1175(12)
_cell_measurement_reflns_used 35867
_cell_measurement_temperature 100(2)
_cell_measurement_theta_max 44.284
_cell_measurement_theta_min 1.795
_cell_volume 25678(2)
_computing_structure_refinement 'SHELXL-2016/6 (Sheldrick, 2016)'
_diffrn_ambient_temperature 100(2)
_diffrn_measured_fraction_theta_full 0.897
_diffrn_measured_fraction_theta_max 0.897
_diffrn_measurement_device_type 'AFC-Kappa goniometer'
_diffrn_radiation_type CuK\a
_diffrn_radiation_wavelength 1.54178
_diffrn_reflns_av_R_equivalents 0.1147
_diffrn_reflns_av_unetI/netI 0.1803
_diffrn_reflns_Laue_measured_fraction_full 0.897
_diffrn_reflns_Laue_measured_fraction_max 0.897
_diffrn_reflns_limit_h_max 24
_diffrn_reflns_limit_h_min -20
_diffrn_reflns_limit_k_max 26
_diffrn_reflns_limit_k_min -22
_diffrn_reflns_limit_l_max 32
_diffrn_reflns_limit_l_min -29
_diffrn_reflns_number 74508
_diffrn_reflns_point_group_measured_fraction_full 0.897
_diffrn_reflns_point_group_measured_fraction_max 0.897
_diffrn_reflns_theta_full 44.284
_diffrn_reflns_theta_max 44.284
_diffrn_reflns_theta_min 1.795
_diffrn_source 'Rigaku FR-X rotating anode'
_exptl_absorpt_coefficient_mu 2.149
_exptl_crystal_density_diffrn 1.037
_exptl_crystal_description cube
_exptl_crystal_F_000 8392
_exptl_crystal_size_max 0.100
_exptl_crystal_size_mid 0.100
_exptl_crystal_size_min 0.100
_refine_diff_density_max 0.265
_refine_diff_density_min -0.258
_refine_diff_density_rms 0.050
_refine_ls_extinction_coef 0.0000063(17)
_refine_ls_extinction_expression Fc^*^=kFc[1+0.001xFc^2^\l^3^/sin(2\q)]^-1/4^
_refine_ls_extinction_method 'SHELXL-2016/6 (Sheldrick 2016)'
_refine_ls_goodness_of_fit_ref 1.088
_refine_ls_hydrogen_treatment constr
_refine_ls_matrix_type full
_refine_ls_number_parameters 4990
_refine_ls_number_reflns 35867
_refine_ls_number_restraints 8374
_refine_ls_restrained_S_all 1.071
_refine_ls_R_factor_all 0.2194
_refine_ls_R_factor_gt 0.1170
_refine_ls_shift/su_max 0.046
_refine_ls_shift/su_mean 0.007
_refine_ls_structure_factor_coef Fsqd
_refine_ls_weighting_details 'w=1/[\s^2^(Fo^2^)+(0.0500P)^2^] where P=(Fo^2^+2Fc^2^)/3'
_refine_ls_weighting_scheme calc
_refine_ls_wR_factor_gt 0.2260
_refine_ls_wR_factor_ref 0.2564
_reflns_Friedel_coverage 0.000
_reflns_number_gt 9759
_reflns_number_total 35867
_reflns_threshold_expression 'I > 2\s(I)'
_cod_data_source_file d0sc05143h2.cif
_cod_data_source_block squeezed
_cod_database_code 1559340
_shelx_shelxl_version_number 2016/6
_shelx_space_group_comment
;
The symmetry employed for this shelxl refinement is uniquely defined
by the following loop, which should always be used as a source of
symmetry information in preference to the above space-group names.
They are only intended as comments.
;
_shelx_estimated_absorpt_t_min 0.814
_shelx_estimated_absorpt_t_max 0.814

loop_
_space_group_symop_operation_xyz
'x, y, z'
'-x, -y, -z'

loop_
_atom_site_label
_atom_site_type_symbol
_atom_site_fract_x
_atom_site_fract_y
_atom_site_fract_z
_atom_site_U_iso_or_equiv
_atom_site_adp_type
_atom_site_occupancy
_atom_site_site_symmetry_order
_atom_site_calc_flag
_atom_site_refinement_flags_posn
_atom_site_refinement_flags_adp
_atom_site_refinement_flags_occupancy
_atom_site_disorder_assembly
_atom_site_disorder_group
C25_1 C 1.0012(9) 0.3575(12) 0.4624(5) 0.48(2) Uani 1 1 d D U . . .
H25A_1 H 0.991251 0.366482 0.436590 0.714 Uiso 1 1 calc R U . . .
H25B_1 H 1.016089 0.380935 0.469698 0.714 Uiso 1 1 calc R U . . .
H25C_1 H 1.028562 0.323795 0.464264 0.714 Uiso 1 1 calc R U . . .
C23_1 C 0.9507(8) 0.3593(10) 0.4885(5) 0.309(14) Uani 1 1 d D U . . .
H23_1 H 0.936510 0.334676 0.481157 0.371 Uiso 1 1 calc R U . . .
C24_1 C 0.9044(9) 0.4127(9) 0.4856(6) 0.382(16) Uani 1 1 d D U . . .
H24A_1 H 0.894868 0.421618 0.459731 0.573 Uiso 1 1 calc R U . . .
H24B_1 H 0.872337 0.412392 0.501991 0.573 Uiso 1 1 calc R U . . .
H24C_1 H 0.917510 0.437174 0.493440 0.573 Uiso 1 1 calc R U . . .
C22_1 C 0.9654(6) 0.3457(7) 0.5279(4) 0.202(8) Uani 1 1 d D U . . .
H22A_1 H 0.994682 0.312551 0.529503 0.242 Uiso 1 1 calc R U . . .
H22B_1 H 0.979260 0.370041 0.535589 0.242 Uiso 1 1 calc R U . . .
O21_1 O 0.9183(4) 0.3449(5) 0.5533(3) 0.197(5) Uani 1 1 d D U . . .
C11_1 C 0.9231(6) 0.3421(5) 0.5895(4) 0.156(7) Uani 1 1 d D U . . .
C12_1 C 0.9721(5) 0.3358(5) 0.6043(3) 0.152(6) Uani 1 1 d D U . . .
H12_1 H 1.003815 0.334413 0.588506 0.183 Uiso 1 1 calc R U . . .
C13_1 C 0.9717(5) 0.3316(5) 0.6436(4) 0.161(7) Uani 1 1 d D U . . .
C15_1 C 1.0196(6) 0.3239(9) 0.6621(4) 0.243(13) Uani 1 1 d D U . . .
O16_1 O 1.0639(4) 0.3138(5) 0.6434(2) 0.202(5) Uani 1 1 d D U . . .
N14_1 N 0.9285(5) 0.3349(4) 0.6676(3) 0.141(5) Uani 1 1 d D U . . .
C9_1 C 0.8804(5) 0.3407(4) 0.6540(4) 0.137(6) Uani 1 1 d D U . . .
C10_1 C 0.8368(5) 0.3421(4) 0.6785(3) 0.115(5) Uani 1 1 d D U . . .
C8_1 C 0.8771(5) 0.3436(4) 0.6146(4) 0.144(6) Uani 1 1 d D U . . .
C7_1 C 0.8287(6) 0.3482(5) 0.6007(4) 0.165(7) Uani 1 1 d D U . . .
H7_1 H 0.825459 0.350225 0.574563 0.198 Uiso 1 1 calc R U . . .
C4_1 C 0.7861(6) 0.3498(4) 0.6264(4) 0.142(6) Uani 1 1 d D U . . .
C6_1 C 0.7893(5) 0.3459(4) 0.6654(4) 0.151(7) Uani 1 1 d D U . . .
N6_1 N 0.7458(5) 0.3462(4) 0.6901(3) 0.144(5) Uani 1 1 d D U . . .
C1_1 C 0.6989(5) 0.3495(4) 0.6774(3) 0.127(5) Uani 1 1 d D U . . .
C75_1 C 0.6566(5) 0.3496(6) 0.7060(4) 0.127(5) Uani 1 1 d D U . . .
C2_1 C 0.6928(5) 0.3531(5) 0.6395(4) 0.145(6) Uani 1 1 d D U . . .
H2_1 H 0.659671 0.354497 0.631235 0.173 Uiso 1 1 calc R U . . .
C3_1 C 0.7349(6) 0.3546(5) 0.6138(4) 0.155(7) Uani 1 1 d D U . . .
O31_1 O 0.7322(4) 0.3592(4) 0.5762(2) 0.165(4) Uani 1 1 d D U . . .
C32_1 C 0.6771(5) 0.3669(7) 0.5643(4) 0.227(9) Uani 1 1 d D U . . .
H32A_1 H 0.648156 0.387447 0.581851 0.273 Uiso 1 1 calc R U . . .
H32B_1 H 0.672822 0.334484 0.564310 0.273 Uiso 1 1 calc R U . . .
C33_1 C 0.6728(7) 0.3936(9) 0.5241(5) 0.310(15) Uani 1 1 d D U . . .
H33_1 H 0.678475 0.425521 0.525062 0.372 Uiso 1 1 calc R U . . .
C35_1 C 0.7185(6) 0.3616(7) 0.5008(4) 0.245(8) Uani 1 1 d D U . . .
H35A_1 H 0.717761 0.376722 0.475022 0.368 Uiso 1 1 calc R U . . .
H35B_1 H 0.752694 0.357785 0.510571 0.368 Uiso 1 1 calc R U . . .
H35C_1 H 0.715582 0.328946 0.501109 0.368 Uiso 1 1 calc R U . . .
C34_1 C 0.6153(6) 0.4065(7) 0.5104(4) 0.266(10) Uani 1 1 d D U . . .
H34A_1 H 0.587657 0.427868 0.527793 0.399 Uiso 1 1 calc R U . . .
H34B_1 H 0.613687 0.423836 0.485396 0.399 Uiso 1 1 calc R U . . .
H34C_1 H 0.608453 0.375768 0.509501 0.399 Uiso 1 1 calc R U . . .
C60_1 C 0.8394(5) 0.3405(5) 0.7191(3) 0.138(6) Uani 1 1 d D U . . .
H60A_1 H 0.806600 0.335690 0.732167 0.166 Uiso 1 1 calc R U . . .
H60B_1 H 0.871427 0.311497 0.726647 0.166 Uiso 1 1 calc R U . . .
C61_1 C 0.8837(5) 0.3905(6) 0.7505(3) 0.190(6) Uani 1 1 d D U . . .
H61A_1 H 0.892303 0.419229 0.738130 0.228 Uiso 1 1 calc R U . . .
H61B_1 H 0.917155 0.360627 0.747864 0.228 Uiso 1 1 calc R U . . .
C62_1 C 0.7966(5) 0.4303(5) 0.7262(3) 0.176(6) Uani 1 1 d D U . . .
H62A_1 H 0.772828 0.425214 0.709336 0.211 Uiso 1 1 calc R U . . .
H62B_1 H 0.809649 0.456471 0.713815 0.211 Uiso 1 1 calc R U . . .
N63_1 N 0.8431(6) 0.3846(5) 0.7307(4) 0.198(7) Uani 1 1 d D U . . .
S64_1 S 0.75525(14) 0.45313(16) 0.77000(11) 0.1498(16) Uani 1 1 d D U . . .
S65_1 S 0.86614(14) 0.40001(17) 0.80119(11) 0.1556(16) Uani 1 1 d D U . . .
O85_1 O 0.6115(4) 0.3443(4) 0.6968(2) 0.153(4) Uani 1 1 d D U . . .
O14_2 O 0.5062(4) 0.3308(5) 0.8836(3) 0.201(5) Uani 1 1 d D U . . .
N11_2 N 0.6625(4) 0.3300(4) 0.8682(3) 0.153(5) Uani 1 1 d D U . . .
O13_2 O 0.6583(4) 0.3144(5) 0.9660(3) 0.191(5) Uani 1 1 d D U . . .
C16_2 C 0.4273(6) 0.3220(7) 0.9186(5) 0.188(8) Uani 1 1 d D U . . .
H16_2 H 0.405362 0.351134 0.902387 0.226 Uiso 1 1 calc R U . . .
N7_2 N 0.6605(4) 0.3375(4) 0.8045(3) 0.155(5) Uani 1 1 d D U . . .
N1_2 N 0.6650(4) 0.3436(5) 0.7419(3) 0.140(5) Uani 1 1 d D U . . .
H1_2 H 0.698233 0.340868 0.745241 0.169 Uiso 1 1 calc R U . . .
C10_2 C 0.6394(5) 0.3255(4) 0.9027(3) 0.158(7) Uani 1 1 d D U . . .
C4_2 C 0.5542(5) 0.3393(5) 0.8114(4) 0.156(6) Uani 1 1 d D U . . .
H4_2 H 0.517650 0.340859 0.813682 0.187 Uiso 1 1 calc R U . . .
C5_2 C 0.5820(5) 0.3346(4) 0.8430(4) 0.154(6) Uani 1 1 d D U . . .
C3_2 C 0.5822(5) 0.3416(5) 0.7763(4) 0.201(8) Uani 1 1 d D U . . .
H3_2 H 0.565261 0.343875 0.754178 0.241 Uiso 1 1 calc R U . . .
C6_2 C 0.6348(5) 0.3345(4) 0.8380(3) 0.154(7) Uani 1 1 d D U . . .
C12_2 C 0.6738(5) 0.3170(7) 0.9322(4) 0.159(7) Uani 1 1 d D U . . .
C2_2 C 0.6363(5) 0.3406(4) 0.7741(3) 0.151(7) Uani 1 1 d D U . . .
C8_2 C 0.5576(5) 0.3309(5) 0.8788(4) 0.199(9) Uani 1 1 d D U . . .
C18_2 C 0.4365(6) 0.2739(6) 0.8998(5) 0.226(8) Uani 1 1 d D U . . .
H18A_2 H 0.401446 0.270799 0.898086 0.339 Uiso 1 1 calc R U . . .
H18B_2 H 0.454661 0.275328 0.874606 0.339 Uiso 1 1 calc R U . . .
H18C_2 H 0.459326 0.245021 0.914790 0.339 Uiso 1 1 calc R U . . .
C15_2 C 0.4815(6) 0.3255(7) 0.9207(4) 0.206(8) Uani 1 1 d D U . . .
H15A_2 H 0.477040 0.354442 0.934455 0.247 Uiso 1 1 calc R U . . .
H15B_2 H 0.505182 0.295174 0.934412 0.247 Uiso 1 1 calc R U . . .
C9_2 C 0.5865(5) 0.3259(5) 0.9102(4) 0.160(6) Uani 1 1 d D U . . .
H9_2 H 0.570866 0.322959 0.935034 0.192 Uiso 1 1 calc R U . . .
C17_2 C 0.3956(6) 0.3227(7) 0.9583(5) 0.250(9) Uani 1 1 d D U . . .
H17A_2 H 0.360391 0.320325 0.956000 0.375 Uiso 1 1 calc R U . . .
H17B_2 H 0.416843 0.294405 0.974578 0.375 Uiso 1 1 calc R U . . .
H17C_2 H 0.389987 0.353698 0.969257 0.375 Uiso 1 1 calc R U . . .
O14_3 O 0.9223(5) 0.2537(6) 1.0201(3) 0.242(6) Uani 1 1 d D U . . .
N11_3 N 0.9097(5) 0.2691(4) 0.9049(3) 0.160(5) Uani 1 1 d D U . . .
O13_3 O 1.0492(4) 0.2291(5) 0.8967(3) 0.224(6) Uani 1 1 d D U . . .
C16_3 C 0.9590(8) 0.2410(10) 1.0783(5) 0.321(16) Uani 1 1 d D U . . .
H16_3 H 0.937453 0.276931 1.081390 0.386 Uiso 1 1 calc R U . . .
N7_3 N 0.8154(5) 0.2938(5) 0.9167(3) 0.173(6) Uani 1 1 d D U . . .
N1_3 N 0.7250(4) 0.3149(4) 0.9212(3) 0.151(5) Uani 1 1 d D U . . .
H1_3 H 0.729701 0.323408 0.897196 0.182 Uiso 1 1 calc R U . . .
C10_3 C 0.9578(5) 0.2544(5) 0.9180(4) 0.178(7) Uani 1 1 d D U . . .
C4_3 C 0.8241(6) 0.2834(5) 0.9915(4) 0.221(10) Uani 1 1 d D U . . .
H4_3 H 0.826513 0.279975 1.017751 0.265 Uiso 1 1 calc R U . . .
C5_3 C 0.8706(6) 0.2742(5) 0.9677(4) 0.223(10) Uani 1 1 d D U . . .
C3_3 C 0.7727(5) 0.2978(5) 0.9776(4) 0.158(6) Uani 1 1 d D U . . .
H3_3 H 0.740822 0.303928 0.994211 0.190 Uiso 1 1 calc R U . . .
C6_3 C 0.8649(5) 0.2794(5) 0.9297(4) 0.184(8) Uani 1 1 d D U . . .
C12_3 C 1.0007(5) 0.2444(8) 0.8893(4) 0.190(8) Uani 1 1 d D U . . .
C2_3 C 0.7695(5) 0.3029(4) 0.9388(4) 0.177(8) Uani 1 1 d D U . . .
C8_3 C 0.9212(6) 0.2588(5) 0.9821(4) 0.209(9) Uani 1 1 d D U . . .
C18_3 C 0.9272(8) 0.2115(9) 1.0956(4) 0.297(12) Uani 1 1 d D U . . .
H18A_3 H 0.918180 0.217483 1.122184 0.445 Uiso 1 1 calc R U . . .
H18B_3 H 0.893703 0.221100 1.083155 0.445 Uiso 1 1 calc R U . . .
H18C_3 H 0.948447 0.176206 1.093137 0.445 Uiso 1 1 calc R U . . .
C15_3 C 0.9751(6) 0.2334(8) 1.0356(5) 0.273(12) Uani 1 1 d D U . . .
H15A_3 H 0.998700 0.251973 1.024724 0.328 Uiso 1 1 calc R U . . .
H15B_3 H 0.993957 0.197824 1.031315 0.328 Uiso 1 1 calc R U . . .
C9_3 C 0.9650(6) 0.2492(6) 0.9555(4) 0.199(8) Uani 1 1 d D U . . .
H9_3 H 1.000644 0.238674 0.963184 0.239 Uiso 1 1 calc R U . . .
C17_3 C 1.0133(8) 0.2260(10) 1.0969(6) 0.415(13) Uani 1 1 d D U . . .
H17A_3 H 1.033972 0.246202 1.084809 0.623 Uiso 1 1 calc R U . . .
H17B_3 H 1.005433 0.231432 1.123551 0.623 Uiso 1 1 calc R U . . .
H17C_3 H 1.034699 0.190773 1.093896 0.623 Uiso 1 1 calc R U . . .
N8_4 N 0.9762(5) 0.2231(5) 0.7349(3) 0.194(6) Uani 1 1 d D U . . .
H8_4 H 0.942791 0.228519 0.744723 0.233 Uiso 1 1 calc R U . . .
N7_4 N 0.9891(5) 0.2354(5) 0.7924(4) 0.159(5) Uani 1 1 d D U . . .
N1_4 N 0.9881(4) 0.2450(5) 0.8541(3) 0.167(5) Uani 1 1 d D U . . .
H1_4 H 0.952906 0.253858 0.852656 0.201 Uiso 1 1 calc R U . . .
C3_4 C 1.0731(7) 0.2250(7) 0.8153(5) 0.251(11) Uani 1 1 d D U . . .
H3_4 H 1.093758 0.224544 0.835133 0.301 Uiso 1 1 calc DR U . . .
C5_4 C 1.0646(6) 0.2163(5) 0.7502(5) 0.184(7) Uani 1 1 d D U . . .
H5_4 H 1.080521 0.210314 0.725412 0.221 Uiso 1 1 calc DR U . . .
C6_4 C 1.0093(7) 0.2258(5) 0.7591(4) 0.198(9) Uani 1 1 d D U . . .
C2_4 C 1.0166(7) 0.2351(5) 0.8212(4) 0.186(8) Uani 1 1 d D U . . .
C4_4 C 1.0969(6) 0.2159(6) 0.7792(5) 0.228(10) Uani 1 1 d D U . . .
H4_4 H 1.134608 0.209313 0.773758 0.273 Uiso 1 1 calc DR U . . .
N_5 N 0.9368(6) 0.0935(5) 0.7052(4) 0.159(6) Uani 1 1 d D U . . .
C2_5 C 0.9912(6) 0.0846(5) 0.6960(4) 0.168(7) Uani 1 1 d D U . . .
C3_5 C 1.0139(6) 0.0696(6) 0.6608(4) 0.195(8) Uani 1 1 d D U . . .
H3_5 H 0.991712 0.067577 0.642820 0.234 Uiso 1 1 calc R U . . .
C4_5 C 1.0681(7) 0.0579(6) 0.6521(4) 0.216(9) Uani 1 1 d D U . . .
H4_5 H 1.083215 0.047760 0.627799 0.259 Uiso 1 1 calc R U . . .
C5_5 C 1.1021(6) 0.0602(6) 0.6772(5) 0.222(10) Uani 1 1 d D U . . .
H5_5 H 1.140092 0.051097 0.670942 0.267 Uiso 1 1 calc R U . . .
C6_5 C 1.0788(6) 0.0762(5) 0.7117(4) 0.192(8) Uani 1 1 d D U . . .
C7_5 C 1.0236(6) 0.0891(5) 0.7228(4) 0.177(8) Uani 1 1 d D U . . .
C8_5 C 1.1125(6) 0.0807(5) 0.7376(5) 0.181(7) Uani 1 1 d D U . . .
C9_5 C 1.0884(7) 0.0959(6) 0.7740(5) 0.221(9) Uani 1 1 d D U . . .
H9_5 H 1.110212 0.098053 0.792205 0.266 Uiso 1 1 calc R U . . .
C10_5 C 1.0332(7) 0.1073(5) 0.7826(4) 0.197(8) Uani 1 1 d D U . . .
N11_5 N 1.0025(5) 0.1046(4) 0.7571(4) 0.162(5) Uani 1 1 d D U . . .
C_5 C 1.0088(7) 0.1224(8) 0.8194(4) 0.192(8) Uani 1 1 d D U . . .
OB_5 O 1.1649(5) 0.0743(6) 0.7263(4) 0.261(7) Uani 1 1 d D U . . .
O_5 O 1.0389(5) 0.1199(5) 0.8440(3) 0.250(6) Uani 1 1 d D U . . .
CG_5 C 1.1937(7) 0.0845(9) 0.7550(5) 0.278(12) Uani 1 1 d D U . . .
HG1_5 H 1.203471 0.056741 0.774649 0.334 Uiso 1 1 calc R U . . .
HG2_5 H 1.170870 0.115453 0.766733 0.334 Uiso 1 1 calc R U . . .
CD_5 C 1.2436(9) 0.0899(10) 0.7338(7) 0.303(14) Uani 1 1 d D U . . .
HD_5 H 1.263285 0.058298 0.721385 0.363 Uiso 1 1 calc R U . . .
CE1_5 C 1.2288(9) 0.1317(9) 0.7023(6) 0.323(13) Uani 1 1 d D U . . .
HE1A_5 H 1.203907 0.126574 0.686746 0.485 Uiso 1 1 calc R U . . .
HE1B_5 H 1.211070 0.163764 0.713220 0.485 Uiso 1 1 calc R U . . .
HE1C_5 H 1.261814 0.131479 0.686919 0.485 Uiso 1 1 calc R U . . .
CE2_5 C 1.2816(8) 0.0941(10) 0.7594(7) 0.403(17) Uani 1 1 d D U . . .
HE2A_5 H 1.313596 0.097493 0.744594 0.605 Uiso 1 1 calc R U . . .
HE2B_5 H 1.263116 0.123309 0.773658 0.605 Uiso 1 1 calc R U . . .
HE2C_5 H 1.292926 0.064186 0.776686 0.605 Uiso 1 1 calc R U . . .
N_6 N 0.9550(6) 0.1387(6) 0.8249(4) 0.213(7) Uani 1 1 d D U . . .
H0_6 H 0.938799 0.141571 0.804475 0.256 Uiso 1 1 calc R U . . .
C2_6 C 0.9192(7) 0.1521(6) 0.8568(5) 0.221(9) Uani 1 1 d D U . . .
C3_6 C 0.9392(8) 0.1439(8) 0.8911(5) 0.299(12) Uani 1 1 d D U . . .
H3_6 H 0.977282 0.131389 0.893297 0.359 Uiso 1 1 calc R U . . .
C4_6 C 0.9024(10) 0.1544(8) 0.9230(5) 0.312(14) Uani 1 1 d D U . . .
H4_6 H 0.914689 0.150174 0.947217 0.375 Uiso 1 1 calc R U . . .
C5_6 C 0.8484(9) 0.1707(7) 0.9182(6) 0.283(10) Uani 1 1 d D U . . .
H5_6 H 0.823688 0.177149 0.939985 0.340 Uiso 1 1 calc R U . . .
C6_6 C 0.8265(8) 0.1787(6) 0.8839(6) 0.259(10) Uani 1 1 d D U . . .
C7_6 C 0.8629(7) 0.1708(6) 0.8519(5) 0.241(10) Uani 1 1 d D U . . .
C8_6 C 0.7710(8) 0.1934(6) 0.8816(5) 0.280(11) Uani 1 1 d D U . . .
C9_6 C 0.7501(7) 0.2028(7) 0.8465(5) 0.259(9) Uani 1 1 d D U . . .
H9_6 H 0.712407 0.212201 0.843839 0.310 Uiso 1 1 calc R U . . .
C10_6 C 0.7894(7) 0.1971(6) 0.8154(4) 0.212(8) Uani 1 1 d D U . . .
N11_6 N 0.8429(6) 0.1819(6) 0.8177(4) 0.201(6) Uani 1 1 d D U . . .
C_6 C 0.7707(7) 0.2105(9) 0.7788(5) 0.215(9) Uani 1 1 d D U . . .
OB_6 O 0.7372(9) 0.1990(8) 0.9155(4) 0.364(10) Uani 1 1 d D U . . .
O_6 O 0.7226(5) 0.2151(7) 0.7758(4) 0.267(7) Uani 1 1 d D U . . .
CG_6 C 0.6882(9) 0.1927(12) 0.9069(7) 0.411(19) Uani 1 1 d D U . . .
HG1_6 H 0.697705 0.167057 0.888864 0.493 Uiso 1 1 calc R U . . .
HG2_6 H 0.663405 0.224340 0.895391 0.493 Uiso 1 1 calc R U . . .
CD_6 C 0.6606(10) 0.1775(11) 0.9420(8) 0.47(2) Uani 1 1 d D U . . .
HD_6 H 0.658302 0.201023 0.960793 0.564 Uiso 1 1 calc R U . . .
CE1_6 C 0.7002(11) 0.1266(9) 0.9557(7) 0.481(17) Uani 1 1 d D U . . .
HE1A_6 H 0.735548 0.128786 0.957915 0.722 Uiso 1 1 calc R U . . .
HE1B_6 H 0.685913 0.116027 0.980115 0.722 Uiso 1 1 calc R U . . .
HE1C_6 H 0.704448 0.102361 0.937697 0.722 Uiso 1 1 calc R U . . .
CE2_6 C 0.6035(10) 0.1846(11) 0.9361(8) 0.51(2) Uani 1 1 d D U . . .
HE2A_6 H 0.585938 0.174412 0.959379 0.765 Uiso 1 1 calc R U . . .
HE2B_6 H 0.583500 0.219624 0.928874 0.765 Uiso 1 1 calc R U . . .
HE2C_6 H 0.603717 0.164226 0.916260 0.765 Uiso 1 1 calc R U . . .
N_7 N 0.8085(5) 0.2117(6) 0.7502(4) 0.207(7) Uani 1 1 d D U . . .
H0_7 H 0.840620 0.207795 0.756909 0.248 Uiso 1 1 calc R U . . .
C2_7 C 0.8037(7) 0.2181(6) 0.7129(5) 0.213(9) Uani 1 1 d D U . . .
C3_7 C 0.7573(7) 0.2220(7) 0.6976(5) 0.227(9) Uani 1 1 d D U . . .
H3_7 H 0.725808 0.224120 0.713849 0.273 Uiso 1 1 calc R U . . .
C4_7 C 0.7547(8) 0.2231(7) 0.6589(6) 0.266(12) Uani 1 1 d D U . . .
H4_7 H 0.721709 0.225413 0.649814 0.319 Uiso 1 1 calc R U . . .
C5_7 C 0.7978(8) 0.2208(6) 0.6345(5) 0.217(8) Uani 1 1 d D U . . .
H5_7 H 0.796277 0.221239 0.608311 0.261 Uiso 1 1 calc R U . . .
C6_7 C 0.8460(7) 0.2177(5) 0.6499(5) 0.201(7) Uani 1 1 d D U . . .
C7_7 C 0.8472(6) 0.2172(5) 0.6883(5) 0.176(7) Uani 1 1 d D U . . .
C8_7 C 0.8935(7) 0.2142(5) 0.6273(5) 0.246(10) Uani 1 1 d D U . . .
C9_7 C 0.9418(6) 0.2116(5) 0.6413(4) 0.193(7) Uani 1 1 d D U . . .
H9_7 H 0.973954 0.208551 0.625521 0.232 Uiso 1 1 calc R U . . .
C10_7 C 0.9390(7) 0.2138(5) 0.6807(5) 0.191(8) Uani 1 1 d D U . . .
N11_7 N 0.8938(6) 0.2160(5) 0.7011(3) 0.184(6) Uani 1 1 d D U . . .
C_7 C 0.9842(6) 0.2137(7) 0.6985(4) 0.166(7) Uani 1 1 d D U . . .
OB_7 O 0.8915(6) 0.2125(5) 0.5898(4) 0.245(6) Uani 1 1 d D U . . .
O_7 O 1.0270(4) 0.2163(5) 0.6788(3) 0.200(5) Uani 1 1 d D U . . .
CG_7 C 0.9398(9) 0.2122(12) 0.5669(5) 0.368(17) Uani 1 1 d D U . . .
HG1_7 H 0.971418 0.181897 0.572738 0.441 Uiso 1 1 calc R U . . .
HG2_7 H 0.948388 0.241902 0.569690 0.441 Uiso 1 1 calc R U . . .
CD_7 C 0.9222(9) 0.2132(9) 0.5262(6) 0.306(14) Uani 1 1 d D U . . .
HD_7 H 0.908897 0.185466 0.524972 0.367 Uiso 1 1 calc R U . . .
CE1_7 C 0.8765(10) 0.2639(9) 0.5185(5) 0.385(16) Uani 1 1 d D U . . .
HE1A_7 H 0.845019 0.266695 0.536542 0.577 Uiso 1 1 calc R U . . .
HE1B_7 H 0.889520 0.290639 0.521012 0.577 Uiso 1 1 calc R U . . .
HE1C_7 H 0.865920 0.266397 0.493069 0.577 Uiso 1 1 calc R U . . .
CE2_7 C 0.9710(9) 0.2074(10) 0.4992(5) 0.377(13) Uani 1 1 d D U . . .
HE2A_7 H 0.999378 0.174984 0.504714 0.566 Uiso 1 1 calc R U . . .
HE2B_7 H 0.961074 0.209571 0.473660 0.566 Uiso 1 1 calc R U . . .
HE2C_7 H 0.984674 0.233813 0.501603 0.566 Uiso 1 1 calc R U . . .
C25_12 C 1.2796(9) 0.3344(9) 0.8673(8) 0.433(19) Uani 1 1 d D U . . .
H25A_12 H 1.270216 0.363844 0.881212 0.650 Uiso 1 1 calc R U . . .
H25B_12 H 1.316661 0.326009 0.855323 0.650 Uiso 1 1 calc R U . . .
H25C_12 H 1.254160 0.341194 0.848149 0.650 Uiso 1 1 calc R U . . .
C23_12 C 1.2761(7) 0.2891(10) 0.8953(6) 0.298(14) Uani 1 1 d D U . . .
H23_12 H 1.300545 0.281720 0.915902 0.357 Uiso 1 1 calc R U . . .
C24_12 C 1.2916(9) 0.2449(9) 0.8708(9) 0.47(2) Uani 1 1 d D U . . .
H24A_12 H 1.329582 0.235859 0.860747 0.701 Uiso 1 1 calc R U . . .
H24B_12 H 1.286785 0.216383 0.886132 0.701 Uiso 1 1 calc R U . . .
H24C_12 H 1.268122 0.254254 0.850180 0.701 Uiso 1 1 calc R U . . .
C22_12 C 1.2166(5) 0.3014(7) 0.9102(4) 0.228(9) Uani 1 1 d D U . . .
H22A_12 H 1.211959 0.273371 0.926740 0.274 Uiso 1 1 calc R U . . .
H22B_12 H 1.203337 0.331459 0.924304 0.274 Uiso 1 1 calc R U . . .
O21_12 O 1.1881(4) 0.3099(5) 0.8769(3) 0.182(5) Uani 1 1 d D U . . .
C11_12 C 1.1331(5) 0.3219(5) 0.8824(4) 0.156(7) Uani 1 1 d D U . . .
C12_12 C 1.1030(5) 0.3279(5) 0.9168(4) 0.160(7) Uani 1 1 d D U . . .
H12_12 H 1.120220 0.322782 0.939258 0.193 Uiso 1 1 calc R U . . .
C13_12 C 1.0456(5) 0.3421(5) 0.9175(4) 0.150(7) Uani 1 1 d D U . . .
C15_12 C 1.0142(6) 0.3469(6) 0.9525(4) 0.139(6) Uani 1 1 d D U . . .
O16_12 O 1.0362(3) 0.3151(4) 0.9792(2) 0.156(4) Uani 1 1 d D U . . .
N14_12 N 1.0201(4) 0.3477(4) 0.8874(3) 0.135(5) Uani 1 1 d D U . . .
C9_12 C 1.0486(5) 0.3414(5) 0.8541(4) 0.166(8) Uani 1 1 d D U . . .
C10_12 C 1.0226(5) 0.3468(5) 0.8218(3) 0.142(6) Uani 1 1 d D U . . .
H10_12 H 0.984309 0.355740 0.824259 0.170 Uiso 1 1 calc R U . . .
C8_12 C 1.1067(5) 0.3289(4) 0.8499(4) 0.153(7) Uani 1 1 d D U . . .
C7_12 C 1.1335(5) 0.3236(5) 0.8137(4) 0.147(6) Uani 1 1 d D U . . .
H7_12 H 1.171439 0.316986 0.810754 0.177 Uiso 1 1 calc R U . . .
C4_12 C 1.1067(6) 0.3276(5) 0.7823(4) 0.157(7) Uani 1 1 d D U . . .
C6_12 C 1.0494(6) 0.3400(4) 0.7861(4) 0.139(6) Uani 1 1 d D U . . .
N6_12 N 1.0207(4) 0.3436(4) 0.7570(3) 0.155(5) Uani 1 1 d D U . . .
C1_12 C 1.0457(6) 0.3332(5) 0.7237(4) 0.162(8) Uani 1 1 d D U . . .
N0_12 N 1.0135(4) 0.3338(5) 0.6982(3) 0.153(5) Uani 1 1 d D U . . .
H0_12 H 0.979309 0.342987 0.707278 0.183 Uiso 1 1 calc R U . . .
C2_12 C 1.1035(5) 0.3207(5) 0.7169(3) 0.144(6) Uani 1 1 d D U . . .
H2_12 H 1.121146 0.314587 0.692441 0.173 Uiso 1 1 calc R U . . .
C3_12 C 1.1325(5) 0.3178(5) 0.7464(4) 0.172(8) Uani 1 1 d D U . . .
O31_12 O 1.1872(4) 0.3064(4) 0.7437(3) 0.185(5) Uani 1 1 d D U . . .
C32_12 C 1.2187(5) 0.2922(6) 0.7077(4) 0.195(7) Uani 1 1 d D U . . .
H32A_12 H 1.205552 0.318210 0.687180 0.234 Uiso 1 1 calc R U . . .
H32B_12 H 1.218760 0.260185 0.700872 0.234 Uiso 1 1 calc R U . . .
C33_12 C 1.2785(6) 0.2875(8) 0.7191(5) 0.249(10) Uani 1 1 d D U . . .
H33_12 H 1.277629 0.315336 0.733301 0.299 Uiso 1 1 calc R U . . .
C35_12 C 1.3046(7) 0.2884(11) 0.6784(5) 0.49(2) Uani 1 1 d D U . . .
H35A_12 H 1.290497 0.322251 0.666489 0.738 Uiso 1 1 calc R U . . .
H35B_12 H 1.344115 0.277443 0.678570 0.738 Uiso 1 1 calc R U . . .
H35C_12 H 1.295645 0.266016 0.664301 0.738 Uiso 1 1 calc R U . . .
C34_12 C 1.2969(6) 0.2370(7) 0.7409(5) 0.291(10) Uani 1 1 d D U . . .
H34A_12 H 1.278412 0.239933 0.766168 0.436 Uiso 1 1 calc R U . . .
H34B_12 H 1.287758 0.213535 0.728128 0.436 Uiso 1 1 calc R U . . .
H34C_12 H 1.336228 0.224963 0.742397 0.436 Uiso 1 1 calc R U . . .
C25_13 C 0.7044(4) 0.4289(5) 1.2496(3) 0.121(5) Uani 1 1 d D U . . .
H25A_13 H 0.685844 0.405082 1.255643 0.181 Uiso 1 1 calc R U . . .
H25B_13 H 0.725582 0.427650 1.270252 0.181 Uiso 1 1 calc R U . . .
H25C_13 H 0.677340 0.462432 1.245683 0.181 Uiso 1 1 calc R U . . .
C23_13 C 0.7423(6) 0.4155(6) 1.2139(3) 0.142(6) Uani 1 1 d D U . . .
H23_13 H 0.770553 0.382153 1.219798 0.171 Uiso 1 1 calc R U . . .
C24_13 C 0.7725(5) 0.4513(6) 1.2028(4) 0.186(7) Uani 1 1 d D U . . .
H24A_13 H 0.796298 0.441495 1.179906 0.279 Uiso 1 1 calc R U . . .
H24B_13 H 0.746208 0.485140 1.198463 0.279 Uiso 1 1 calc R U . . .
H24C_13 H 0.794450 0.450358 1.223031 0.279 Uiso 1 1 calc R U . . .
C22_13 C 0.7150(5) 0.4102(5) 1.1802(3) 0.124(5) Uani 1 1 d D U . . .
H22A_13 H 0.699247 0.384149 1.186896 0.149 Uiso 1 1 calc R U . . .
H22B_13 H 0.685034 0.441935 1.174392 0.149 Uiso 1 1 calc R U . . .
O21_13 O 0.7519(3) 0.3979(4) 1.1484(2) 0.136(4) Uani 1 1 d D U . . .
C11_13 C 0.7345(5) 0.3998(4) 1.1147(3) 0.098(5) Uani 1 1 d D U . . .
C12_13 C 0.6800(4) 0.4064(5) 1.1096(3) 0.129(6) Uani 1 1 d D U . . .
H12_13 H 0.653480 0.408531 1.130060 0.155 Uiso 1 1 calc R U . . .
C13_13 C 0.6677(5) 0.4096(4) 1.0719(4) 0.148(7) Uani 1 1 d D U . . .
C15_13 C 0.6104(5) 0.4178(7) 1.0656(4) 0.144(7) Uani 1 1 d D U . . .
O16_13 O 0.5755(3) 0.4220(4) 1.0918(2) 0.133(4) Uani 1 1 d D U . . .
N14_13 N 0.7026(4) 0.4070(4) 1.0422(3) 0.129(5) Uani 1 1 d D U . . .
C9_13 C 0.7562(5) 0.4001(4) 1.0466(3) 0.111(5) Uani 1 1 d D U . . .
C10_13 C 0.7924(4) 0.3974(4) 1.0163(3) 0.120(5) Uani 1 1 d D U . . .
H10_13 H 0.780895 0.401645 0.991777 0.145 Uiso 1 1 calc R U . . .
C8_13 C 0.7713(5) 0.3957(4) 1.0833(3) 0.111(5) Uani 1 1 d D U . . .
C7_13 C 0.8269(4) 0.3875(4) 1.0883(3) 0.127(6) Uani 1 1 d D U . . .
H7_13 H 0.838109 0.384921 1.112676 0.152 Uiso 1 1 calc R U . . .
C4_13 C 0.8629(5) 0.3833(4) 1.0581(3) 0.120(6) Uani 1 1 d D U . . .
C6_13 C 0.8471(5) 0.3882(4) 1.0213(3) 0.130(6) Uani 1 1 d D U . . .
N6_13 N 0.8809(4) 0.3869(4) 0.9895(3) 0.128(5) Uani 1 1 d D U . . .
C1_13 C 0.9308(5) 0.3810(5) 0.9937(4) 0.146(7) Uani 1 1 d D U . . .
N0_13 N 0.9611(5) 0.3812(5) 0.9607(3) 0.132(4) Uani 1 1 d D U . . .
C2_13 C 0.9524(5) 0.3747(5) 1.0275(4) 0.168(8) Uani 1 1 d D U . . .
H2_13 H 0.989677 0.369447 1.028339 0.201 Uiso 1 1 calc R U . . .
C3_13 C 0.9195(5) 0.3761(4) 1.0597(4) 0.120(5) Uani 1 1 d D U . . .
O31_13 O 0.9332(4) 0.3711(5) 1.0954(2) 0.196(6) Uani 1 1 d D U . . .
C32_13 C 0.9882(5) 0.3694(6) 1.0993(3) 0.167(7) Uani 1 1 d D U . . .
H32A_13 H 0.991840 0.401489 1.089978 0.200 Uiso 1 1 calc R U . . .
H32B_13 H 1.015690 0.342735 1.085037 0.200 Uiso 1 1 calc R U . . .
C33_13 C 0.9950(5) 0.3590(7) 1.1402(4) 0.190(9) Uani 1 1 d D U . . .
H33_13 H 0.986048 0.329425 1.150981 0.228 Uiso 1 1 calc R U . . .
C35_13 C 1.0551(5) 0.3516(10) 1.1441(4) 0.430(19) Uani 1 1 d D U . . .
H35A_13 H 1.062254 0.344582 1.170583 0.645 Uiso 1 1 calc R U . . .
H35B_13 H 1.079267 0.323611 1.130064 0.645 Uiso 1 1 calc R U . . .
H35C_13 H 1.061804 0.381815 1.134183 0.645 Uiso 1 1 calc R U . . .
C34_13 C 0.9561(6) 0.4074(7) 1.1573(4) 0.222(9) Uani 1 1 d D U . . .
H34A_13 H 0.958001 0.403769 1.184455 0.333 Uiso 1 1 calc R U . . .
H34B_13 H 0.966743 0.435243 1.146455 0.333 Uiso 1 1 calc R U . . .
H34C_13 H 0.918813 0.413720 1.151770 0.333 Uiso 1 1 calc R U . . .
C25_14 C 0.2518(5) 0.4334(6) 0.9590(4) 0.214(9) Uani 1 1 d D U . . .
H25A_14 H 0.285124 0.428498 0.970375 0.321 Uiso 1 1 calc R U . . .
H25B_14 H 0.221330 0.439793 0.978336 0.321 Uiso 1 1 calc R U . . .
H25C_14 H 0.256203 0.403477 0.946904 0.321 Uiso 1 1 calc R U . . .
C23_14 C 0.2403(5) 0.4776(6) 0.9298(4) 0.152(7) Uani 1 1 d D U . . .
H23_14 H 0.235172 0.507984 0.942500 0.182 Uiso 1 1 calc R U . . .
C24_14 C 0.1878(4) 0.4860(5) 0.9114(3) 0.169(7) Uani 1 1 d D U . . .
H24A_14 H 0.180906 0.514485 0.892750 0.253 Uiso 1 1 calc R U . . .
H24B_14 H 0.192034 0.456260 0.899204 0.253 Uiso 1 1 calc R U . . .
H24C_14 H 0.157161 0.492576 0.930636 0.253 Uiso 1 1 calc R U . . .
C22_14 C 0.2879(4) 0.4703(5) 0.8979(3) 0.140(6) Uani 1 1 d D U . . .
H22A_14 H 0.294816 0.440103 0.884961 0.169 Uiso 1 1 calc R U . . .
H22B_14 H 0.279848 0.499426 0.879378 0.169 Uiso 1 1 calc R U . . .
O21_14 O 0.3325(3) 0.4653(4) 0.9180(2) 0.133(4) Uani 1 1 d D U . . .
C11_14 C 0.3792(5) 0.4618(4) 0.8971(4) 0.123(6) Uani 1 1 d D U . . .
C12_14 C 0.3880(5) 0.4597(4) 0.8582(3) 0.118(5) Uani 1 1 d D U . . .
H12_14 H 0.359897 0.461092 0.843689 0.141 Uiso 1 1 calc R U . . .
C13_14 C 0.4410(5) 0.4552(4) 0.8412(3) 0.101(5) Uani 1 1 d D U . . .
C15_14 C 0.4499(6) 0.4571(6) 0.8014(3) 0.149(7) Uani 1 1 d D U . . .
O16_14 O 0.4104(3) 0.4592(4) 0.7836(2) 0.156(4) Uani 1 1 d D U . . .
N14_14 N 0.4832(4) 0.4527(4) 0.8593(3) 0.121(4) Uani 1 1 d D U . . .
C9_14 C 0.4755(5) 0.4522(4) 0.8973(3) 0.111(5) Uani 1 1 d D U . . .
C10_14 C 0.5201(4) 0.4440(4) 0.9177(3) 0.129(6) Uani 1 1 d D U . . .
H10_14 H 0.554531 0.440504 0.904871 0.154 Uiso 1 1 calc R U . . .
C8_14 C 0.4241(5) 0.4580(4) 0.9180(3) 0.123(6) Uani 1 1 d D U . . .
C7_14 C 0.4187(4) 0.4574(4) 0.9572(3) 0.119(5) Uani 1 1 d D U . . .
H7_14 H 0.384053 0.462945 0.970377 0.143 Uiso 1 1 calc R U . . .
C4_14 C 0.4628(5) 0.4489(4) 0.9769(3) 0.114(5) Uani 1 1 d D U . . .
C6_14 C 0.5140(5) 0.4410(4) 0.9569(3) 0.137(6) Uani 1 1 d D U . . .
N6_14 N 0.5617(3) 0.4304(4) 0.9748(3) 0.117(4) Uani 1 1 d D U . . .
C1_14 C 0.5566(5) 0.4309(4) 1.0115(4) 0.137(6) Uani 1 1 d D U . . .
N0_14 N 0.6031(4) 0.4211(4) 1.0286(3) 0.131(4) Uani 1 1 d D U . . .
H0_14 H 0.632697 0.416295 1.013301 0.157 Uiso 1 1 calc R U . . .
C2_14 C 0.5058(5) 0.4400(5) 1.0334(3) 0.134(6) Uani 1 1 d D U . . .
H2_14 H 0.503674 0.440381 1.059795 0.160 Uiso 1 1 calc R U . . .
C3_14 C 0.4600(5) 0.4482(4) 1.0155(3) 0.131(6) Uani 1 1 d D U . . .
O31_14 O 0.4096(3) 0.4566(4) 1.0321(2) 0.136(4) Uani 1 1 d D U . . .
C32_14 C 0.3998(4) 0.4657(6) 1.0704(3) 0.145(6) Uani 1 1 d D U . . .
H32A_14 H 0.415455 0.490273 1.075028 0.174 Uiso 1 1 calc R U . . .
H32B_14 H 0.417424 0.434571 1.085755 0.174 Uiso 1 1 calc R U . . .
C33_14 C 0.3371(6) 0.4861(6) 1.0817(4) 0.168(7) Uani 1 1 d D U . . .
H33_14 H 0.330679 0.491546 1.108987 0.202 Uiso 1 1 calc R U . . .
C35_14 C 0.3131(5) 0.5362(6) 1.0590(4) 0.208(7) Uani 1 1 d D U . . .
H35A_14 H 0.330147 0.558916 1.064751 0.312 Uiso 1 1 calc R U . . .
H35B_14 H 0.320053 0.531215 1.032229 0.312 Uiso 1 1 calc R U . . .
H35C_14 H 0.273855 0.550585 1.065562 0.312 Uiso 1 1 calc R U . . .
C34_14 C 0.3122(6) 0.4483(6) 1.0742(4) 0.205(7) Uani 1 1 d D U . . .
H34A_14 H 0.328744 0.417033 1.089221 0.308 Uiso 1 1 calc R U . . .
H34B_14 H 0.272945 0.461570 1.080897 0.308 Uiso 1 1 calc R U . . .
H34C_14 H 0.319143 0.442200 1.047564 0.308 Uiso 1 1 calc R U . . .
C25_15 C 0.5933(9) 0.5816(11) 0.4727(5) 0.53(3) Uani 1 1 d D U . . .
H25A_15 H 0.621433 0.557493 0.457263 0.802 Uiso 1 1 calc R U . . .
H25B_15 H 0.563406 0.601698 0.457537 0.802 Uiso 1 1 calc R U . . .
H25C_15 H 0.608834 0.603233 0.482088 0.802 Uiso 1 1 calc R U . . .
C23_15 C 0.5705(7) 0.5521(8) 0.5079(5) 0.355(17) Uani 1 1 d D U . . .
H23_15 H 0.559436 0.524617 0.502023 0.426 Uiso 1 1 calc R U . . .
C24_15 C 0.5281(7) 0.5935(7) 0.5288(5) 0.321(14) Uani 1 1 d D U . . .
H24A_15 H 0.494387 0.605731 0.516279 0.481 Uiso 1 1 calc R U . . .
H24B_15 H 0.521056 0.580868 0.554553 0.481 Uiso 1 1 calc R U . . .
H24C_15 H 0.541295 0.620683 0.529250 0.481 Uiso 1 1 calc R U . . .
C22_15 C 0.6212(6) 0.5370(7) 0.5315(4) 0.206(9) Uani 1 1 d D U . . .
H22A_15 H 0.654119 0.514816 0.517729 0.247 Uiso 1 1 calc R U . . .
H22B_15 H 0.627796 0.566893 0.536587 0.247 Uiso 1 1 calc R U . . .
O21_15 O 0.6087(4) 0.5118(5) 0.5659(3) 0.174(5) Uani 1 1 d D U . . .
C11_15 C 0.6442(6) 0.4970(5) 0.5937(4) 0.145(6) Uani 1 1 d D U . . .
C12_15 C 0.6962(5) 0.4926(5) 0.5887(4) 0.170(7) Uani 1 1 d D U . . .
H12_15 H 0.711371 0.499460 0.564419 0.203 Uiso 1 1 calc R U . . .
C13_15 C 0.7282(6) 0.4784(4) 0.6183(4) 0.132(6) Uani 1 1 d D U . . .
C15_15 C 0.7834(6) 0.4735(8) 0.6095(4) 0.156(7) Uani 1 1 d D U . . .
O16_15 O 0.8063(4) 0.4789(6) 0.5787(3) 0.214(6) Uani 1 1 d D U . . .
N14_15 N 0.7103(4) 0.4702(4) 0.6526(3) 0.146(5) Uani 1 1 d D U . . .
C9_15 C 0.6576(5) 0.4731(4) 0.6592(4) 0.133(6) Uani 1 1 d D U . . .
C10_15 C 0.6366(5) 0.4637(5) 0.6951(4) 0.141(6) Uani 1 1 d D U . . .
H10_15 H 0.660228 0.453174 0.714612 0.169 Uiso 1 1 calc R U . . .
C8_15 C 0.6205(5) 0.4878(4) 0.6301(4) 0.145(6) Uani 1 1 d D U . . .
C7_15 C 0.5669(5) 0.4935(5) 0.6385(4) 0.153(7) Uani 1 1 d D U . . .
H7_15 H 0.543202 0.504000 0.619005 0.184 Uiso 1 1 calc R U . . .
C4_15 C 0.5463(5) 0.4846(4) 0.6744(4) 0.127(5) Uani 1 1 d D U . . .
C6_15 C 0.5816(5) 0.4689(4) 0.7040(4) 0.115(5) Uani 1 1 d D U . . .
N6_15 N 0.5632(4) 0.4618(4) 0.7400(3) 0.114(4) Uani 1 1 d D U . . .
C1_15 C 0.5109(5) 0.4681(5) 0.7473(4) 0.143(7) Uani 1 1 d D U . . .
N0_15 N 0.4957(4) 0.4612(5) 0.7841(3) 0.161(6) Uani 1 1 d D U . . .
H0_15 H 0.520166 0.459119 0.799208 0.193 Uiso 1 1 calc R U . . .
C2_15 C 0.4732(5) 0.4829(5) 0.7194(3) 0.137(6) Uani 1 1 d D U . . .
H2_15 H 0.436313 0.486525 0.726001 0.164 Uiso 1 1 calc R U . . .
C3_15 C 0.4903(5) 0.4918(5) 0.6832(4) 0.145(6) Uani 1 1 d D U . . .
O31_15 O 0.4591(4) 0.5084(4) 0.6544(2) 0.153(4) Uani 1 1 d D U . . .
C32_15 C 0.4020(5) 0.5175(6) 0.6641(3) 0.150(6) Uani 1 1 d D U . . .
H32A_15 H 0.386332 0.544439 0.681285 0.180 Uiso 1 1 calc R U . . .
H32B_15 H 0.397143 0.487159 0.676725 0.180 Uiso 1 1 calc R U . . .
C33_15 C 0.3730(6) 0.5329(7) 0.6270(4) 0.169(7) Uani 1 1 d D U . . .
H33_15 H 0.378538 0.563717 0.615116 0.203 Uiso 1 1 calc R U . . .
C35_15 C 0.3968(6) 0.4934(7) 0.5999(4) 0.211(9) Uani 1 1 d D U . . .
H35A_15 H 0.435710 0.486805 0.594489 0.317 Uiso 1 1 calc R U . . .
H35B_15 H 0.391411 0.462962 0.610851 0.317 Uiso 1 1 calc R U . . .
H35C_15 H 0.378676 0.504772 0.576670 0.317 Uiso 1 1 calc R U . . .
C34_15 C 0.3120(5) 0.5455(6) 0.6370(4) 0.196(8) Uani 1 1 d D U . . .
H34A_15 H 0.298509 0.571388 0.654663 0.294 Uiso 1 1 calc R U . . .
H34B_15 H 0.292800 0.557505 0.614193 0.294 Uiso 1 1 calc R U . . .
H34C_15 H 0.305535 0.515695 0.648375 0.294 Uiso 1 1 calc R U . . .
C_16 C 0.8668(6) 0.4638(7) 0.6365(5) 0.285(11) Uani 1 1 d D U . . .
H0A_16 H 0.881710 0.455620 0.660990 0.427 Uiso 1 1 calc R U . . .
H0B_16 H 0.889865 0.439415 0.619175 0.427 Uiso 1 1 calc R U . . .
H0C_16 H 0.865751 0.497049 0.626733 0.427 Uiso 1 1 calc R U . . .
O_16 O 0.8112(4) 0.4630(4) 0.6406(3) 0.148(4) Uani 1 1 d D U . . .
Fe01_20 Fe 0.78227(10) 0.40367(11) 0.82170(7) 0.1556(10) Uani 1 1 d D U . . .
Fe02_20 Fe 0.80481(10) 0.47858(11) 0.80451(7) 0.1631(11) Uani 1 1 d D U . . .
C25_31 C 0.4599(8) 0.8772(11) 0.9730(5) 0.438(18) Uani 1 1 d D U . . .
H25A_31 H 0.486267 0.843248 0.976197 0.656 Uiso 1 1 calc R U . . .
H25B_31 H 0.477504 0.898320 0.958095 0.656 Uiso 1 1 calc R U . . .
H25C_31 H 0.446250 0.890181 0.997603 0.656 Uiso 1 1 calc R U . . .
C23_31 C 0.4119(8) 0.8772(9) 0.9527(5) 0.321(13) Uani 1 1 d D U . . .
H23_31 H 0.394819 0.854294 0.966880 0.386 Uiso 1 1 calc R U . . .
C24_31 C 0.3707(9) 0.9278(8) 0.9471(6) 0.361(13) Uani 1 1 d D U . . .
H24A_31 H 0.341044 0.926338 0.934238 0.542 Uiso 1 1 calc R U . . .
H24B_31 H 0.356265 0.941195 0.971493 0.542 Uiso 1 1 calc R U . . .
H24C_31 H 0.387519 0.949335 0.931985 0.542 Uiso 1 1 calc R U . . .
C22_31 C 0.4362(8) 0.8589(10) 0.9135(5) 0.357(15) Uani 1 1 d D U . . .
H22A_31 H 0.449774 0.883261 0.898429 0.429 Uiso 1 1 calc R U . . .
H22B_31 H 0.466632 0.826566 0.915800 0.429 Uiso 1 1 calc R U . . .
O21_31 O 0.3926(5) 0.8541(5) 0.8965(3) 0.227(6) Uani 1 1 d D U . . .
C11_31 C 0.4017(6) 0.8432(5) 0.8608(4) 0.174(7) Uani 1 1 d D U . . .
C12_31 C 0.4519(6) 0.8362(6) 0.8387(4) 0.187(8) Uani 1 1 d D U . . .
H12_31 H 0.482864 0.835514 0.849594 0.224 Uiso 1 1 calc R U . . .
C13_31 C 0.4543(6) 0.8305(4) 0.8006(4) 0.141(6) Uani 1 1 d D U . . .
C15_31 C 0.5043(6) 0.8261(8) 0.7774(4) 0.172(8) Uani 1 1 d D U . . .
O16_31 O 0.5483(4) 0.8213(5) 0.7913(2) 0.177(4) Uani 1 1 d D U . . .
N14_31 N 0.4128(5) 0.8298(4) 0.7837(3) 0.156(5) Uani 1 1 d D U . . .
C9_31 C 0.3661(6) 0.8347(4) 0.8054(4) 0.131(5) Uani 1 1 d D U . . .
C10_31 C 0.3221(6) 0.8347(5) 0.7870(4) 0.171(7) Uani 1 1 d D U . . .
C8_31 C 0.3576(6) 0.8417(4) 0.8439(4) 0.148(6) Uani 1 1 d D U . . .
C7_31 C 0.3089(6) 0.8478(5) 0.8637(4) 0.179(7) Uani 1 1 d D U . . .
H7_31 H 0.304995 0.851476 0.889804 0.215 Uiso 1 1 calc R U . . .
C4_31 C 0.2642(6) 0.8489(4) 0.8459(4) 0.144(6) Uani 1 1 d D U . . .
C6_31 C 0.2722(6) 0.8417(4) 0.8070(4) 0.149(6) Uani 1 1 d D U . . .
N6_31 N 0.2293(5) 0.8420(4) 0.7893(3) 0.148(5) Uani 1 1 d D U . . .
C1_31 C 0.1809(5) 0.8472(4) 0.8096(4) 0.130(5) Uani 1 1 d D U . . .
C75_31 C 0.1415(6) 0.8445(6) 0.7876(4) 0.144(6) Uani 1 1 d D U . . .
C2_31 C 0.1719(5) 0.8538(5) 0.8471(4) 0.156(6) Uani 1 1 d D U . . .
H2_31 H 0.137859 0.856684 0.860277 0.187 Uiso 1 1 calc R U . . .
C3_31 C 0.2132(6) 0.8560(5) 0.8649(4) 0.160(7) Uani 1 1 d D U . . .
O31_31 O 0.2104(5) 0.8661(5) 0.9005(3) 0.190(5) Uani 1 1 d D U . . .
C32_31 C 0.1596(8) 0.8759(12) 0.9217(5) 0.46(2) Uani 1 1 d D U . . .
H32A_31 H 0.148294 0.846987 0.922379 0.554 Uiso 1 1 calc R U . . .
H32B_31 H 0.131803 0.905052 0.909736 0.554 Uiso 1 1 calc R U . . .
C33_31 C 0.1639(10) 0.8865(10) 0.9635(6) 0.48(2) Uani 1 1 d D U . . .
H33_31 H 0.179325 0.913149 0.963098 0.580 Uiso 1 1 calc R U . . .
C35_31 C 0.0996(8) 0.9066(9) 0.9799(5) 0.384(12) Uani 1 1 d D U . . .
H35A_31 H 0.080253 0.938829 0.966851 0.576 Uiso 1 1 calc R U . . .
H35B_31 H 0.083308 0.882687 0.975808 0.576 Uiso 1 1 calc R U . . .
H35C_31 H 0.097065 0.910396 1.006728 0.576 Uiso 1 1 calc R U . . .
C34_31 C 0.2021(8) 0.8385(8) 0.9785(5) 0.321(11) Uani 1 1 d D U . . .
H34A_31 H 0.207630 0.841066 1.004441 0.482 Uiso 1 1 calc R U . . .
H34B_31 H 0.187126 0.812540 0.977837 0.482 Uiso 1 1 calc R U . . .
H34C_31 H 0.236998 0.829976 0.963331 0.482 Uiso 1 1 calc R U . . .
C60_31 C 0.3306(5) 0.8277(6) 0.7476(4) 0.181(7) Uani 1 1 d D U . . .
H60A_31 H 0.366906 0.801713 0.743221 0.218 Uiso 1 1 calc R U . . .
H60B_31 H 0.303700 0.813933 0.742045 0.218 Uiso 1 1 calc R U . . .
C61_31 C 0.3736(6) 0.8692(7) 0.6974(4) 0.237(9) Uani 1 1 d D U . . .
H61A_31 H 0.402669 0.836017 0.699754 0.284 Uiso 1 1 calc R U . . .
H61B_31 H 0.386766 0.893157 0.706590 0.284 Uiso 1 1 calc R U . . .
C62_31 C 0.2856(6) 0.9163(6) 0.7281(4) 0.238(8) Uani 1 1 d D U . . .
H62A_31 H 0.302209 0.938324 0.736302 0.285 Uiso 1 1 calc R U . . .
H62B_31 H 0.258788 0.911921 0.748446 0.285 Uiso 1 1 calc R U . . .
N63_31 N 0.3276(6) 0.8680(7) 0.7207(4) 0.261(11) Uani 1 1 d D U . . .
S64_31 S 0.25122(17) 0.94471(19) 0.68521(13) 0.1804(18) Uani 1 1 d D U . . .
S65_31 S 0.36252(15) 0.88655(18) 0.64734(12) 0.1711(18) Uani 1 1 d D U . . .
O85_31 O 0.0922(4) 0.8488(4) 0.8045(2) 0.165(4) Uani 1 1 d D U . . .
O14_32 O -0.0064(4) 0.8331(4) 0.6377(3) 0.172(4) Uani 1 1 d D U . . .
N11_32 N 0.1530(4) 0.8277(4) 0.6278(3) 0.151(5) Uani 1 1 d D U . . .
O13_32 O 0.1541(3) 0.8116(4) 0.5336(3) 0.164(4) Uani 1 1 d D U . . .
C16_32 C -0.0865(6) 0.8311(7) 0.6153(5) 0.191(8) Uani 1 1 d D U . . .
H16_32 H -0.106740 0.862020 0.628406 0.230 Uiso 1 1 calc R U . . .
N7_32 N 0.1471(4) 0.8367(4) 0.6905(3) 0.139(5) Uani 1 1 d D U . . .
N1_32 N 0.1476(4) 0.8420(5) 0.7518(3) 0.156(5) Uani 1 1 d D U . . .
H1_32 H 0.180548 0.840261 0.742986 0.187 Uiso 1 1 calc R U . . .
C10_32 C 0.1317(5) 0.8242(4) 0.5969(3) 0.145(6) Uani 1 1 d D U . . .
C4_32 C 0.0400(5) 0.8413(4) 0.6993(4) 0.153(6) Uani 1 1 d D U . . .
H4_32 H 0.003253 0.843422 0.701963 0.183 Uiso 1 1 calc R U . . .
C5_32 C 0.0698(5) 0.8359(4) 0.6643(3) 0.132(5) Uani 1 1 d D U . . .
C3_32 C 0.0653(5) 0.8433(5) 0.7300(4) 0.166(7) Uani 1 1 d D U . . .
H3_32 H 0.046751 0.846151 0.754301 0.199 Uiso 1 1 calc R U . . .
C6_32 C 0.1236(5) 0.8335(4) 0.6610(3) 0.160(7) Uani 1 1 d D U . . .
C12_32 C 0.1682(5) 0.8163(5) 0.5641(3) 0.119(5) Uani 1 1 d D U . . .
C2_32 C 0.1192(5) 0.8412(4) 0.7240(3) 0.145(6) Uani 1 1 d D U . . .
C8_32 C 0.0471(5) 0.8317(4) 0.6320(4) 0.160(7) Uani 1 1 d D U . . .
C18_32 C -0.0859(6) 0.7865(7) 0.6411(5) 0.260(10) Uani 1 1 d D U . . .
H18A_32 H -0.123291 0.788539 0.648530 0.390 Uiso 1 1 calc R U . . .
H18B_32 H -0.066178 0.756262 0.628157 0.390 Uiso 1 1 calc R U . . .
H18C_32 H -0.067842 0.785605 0.663374 0.390 Uiso 1 1 calc R U . . .
C15_32 C -0.0293(5) 0.8279(6) 0.6040(4) 0.156(6) Uani 1 1 d D U . . .
H15A_32 H -0.007683 0.795485 0.593778 0.187 Uiso 1 1 calc R U . . .
H15B_32 H -0.028807 0.854673 0.584483 0.187 Uiso 1 1 calc R U . . .
C9_32 C 0.0788(5) 0.8256(4) 0.5973(4) 0.145(5) Uani 1 1 d D U . . .
H9_32 H 0.064635 0.822589 0.575229 0.174 Uiso 1 1 calc R U . . .
C17_32 C -0.1142(5) 0.8326(7) 0.5796(4) 0.244(9) Uani 1 1 d D U . . .
H17A_32 H -0.151672 0.834769 0.586515 0.367 Uiso 1 1 calc R U . . .
H17B_32 H -0.114108 0.861753 0.562885 0.367 Uiso 1 1 calc R U . . .
H17C_32 H -0.094142 0.802403 0.566707 0.367 Uiso 1 1 calc R U . . .
O14_33 O 0.4237(5) 0.7345(5) 0.4526(3) 0.228(6) Uani 1 1 d D U . . .
N11_33 N 0.4046(5) 0.7601(4) 0.5643(3) 0.163(5) Uani 1 1 d D U . . .
O13_33 O 0.5452(4) 0.7148(6) 0.5598(3) 0.219(6) Uani 1 1 d D U . . .
C16_33 C 0.4715(9) 0.6977(8) 0.3940(6) 0.305(12) Uani 1 1 d D U . . .
H16_33 H 0.503825 0.695677 0.376060 0.366 Uiso 1 1 calc R U . . .
N7_33 N 0.3113(4) 0.7875(4) 0.5629(3) 0.139(5) Uani 1 1 d D U . . .
N1_33 N 0.2200(4) 0.8104(5) 0.5684(3) 0.163(5) Uani 1 1 d D U . . .
H1_33 H 0.224085 0.817874 0.590439 0.196 Uiso 1 1 calc R U . . .
C10_33 C 0.4540(5) 0.7428(4) 0.5474(4) 0.176(8) Uani 1 1 d D U . . .
C4_33 C 0.3206(5) 0.7689(5) 0.4888(3) 0.163(7) Uani 1 1 d D U . . .
H4_33 H 0.323852 0.762544 0.463259 0.195 Uiso 1 1 calc R U . . .
C5_33 C 0.3674(5) 0.7602(4) 0.5072(4) 0.156(7) Uani 1 1 d D U . . .
C3_33 C 0.2691(5) 0.7869(5) 0.5086(4) 0.144(6) Uani 1 1 d D U . . .
H3_33 H 0.236857 0.793031 0.496842 0.172 Uiso 1 1 calc R U . . .
C6_33 C 0.3609(5) 0.7697(4) 0.5445(4) 0.173(8) Uani 1 1 d D U . . .
C12_33 C 0.4956(5) 0.7320(8) 0.5716(4) 0.197(9) Uani 1 1 d D U . . .
C2_33 C 0.2670(5) 0.7955(4) 0.5461(4) 0.146(7) Uani 1 1 d D U . . .
C8_33 C 0.4202(5) 0.7417(4) 0.4894(4) 0.160(7) Uani 1 1 d D U . . .
C18_33 C 0.4170(9) 0.7307(11) 0.3764(5) 0.49(2) Uani 1 1 d D U . . .
H18A_33 H 0.415458 0.717884 0.352832 0.741 Uiso 1 1 calc R U . . .
H18B_33 H 0.386034 0.729804 0.393827 0.741 Uiso 1 1 calc R U . . .
H18C_33 H 0.415511 0.765048 0.371600 0.741 Uiso 1 1 calc R U . . .
C15_33 C 0.4753(7) 0.7170(8) 0.4316(5) 0.287(11) Uani 1 1 d D U . . .
H15A_33 H 0.501144 0.689891 0.446721 0.344 Uiso 1 1 calc R U . . .
H15B_33 H 0.489482 0.744364 0.426348 0.344 Uiso 1 1 calc R U . . .
C9_33 C 0.4640(5) 0.7336(5) 0.5104(3) 0.160(6) Uani 1 1 d D U . . .
H9_33 H 0.500193 0.721780 0.499179 0.192 Uiso 1 1 calc R U . . .
C17_33 C 0.4604(11) 0.6482(9) 0.3978(6) 0.425(16) Uani 1 1 d D U . . .
H17A_33 H 0.458683 0.638951 0.372912 0.638 Uiso 1 1 calc R U . . .
H17B_33 H 0.489758 0.621806 0.410268 0.638 Uiso 1 1 calc R U . . .
H17C_33 H 0.425760 0.652762 0.412706 0.638 Uiso 1 1 calc R U . . .
N8_34 N 0.4714(4) 0.7169(5) 0.7359(3) 0.145(5) Uani 1 1 d D U . . .
H8_34 H 0.438288 0.720421 0.731515 0.174 Uiso 1 1 calc R U . . .
N7_34 N 0.4824(4) 0.7270(4) 0.6718(3) 0.137(5) Uani 1 1 d D U . . .
N1_34 N 0.4816(4) 0.7381(5) 0.6080(3) 0.183(6) Uani 1 1 d D U . . .
H1_34 H 0.446294 0.752164 0.613045 0.220 Uiso 1 1 calc R U . . .
C3_34 C 0.5654(6) 0.7194(5) 0.6364(4) 0.171(7) Uani 1 1 d D U . . .
H3_34 H 0.586427 0.719594 0.613244 0.205 Uiso 1 1 calc DR U . . .
C5_34 C 0.5584(6) 0.7087(6) 0.7056(4) 0.173(7) Uani 1 1 d D U . . .
H5_34 H 0.574764 0.701453 0.728587 0.208 Uiso 1 1 calc DR U . . .
C6_34 C 0.5040(6) 0.7178(5) 0.7048(4) 0.137(6) Uani 1 1 d D U . . .
C2_34 C 0.5083(6) 0.7279(5) 0.6381(4) 0.154(7) Uani 1 1 d D U . . .
C4_34 C 0.5888(5) 0.7105(5) 0.6714(4) 0.156(7) Uani 1 1 d D U . . .
H4_34 H 0.626112 0.705735 0.671383 0.188 Uiso 1 1 calc DR U . . .
N_35 N 0.4318(5) 0.5878(5) 0.7928(4) 0.166(6) Uani 1 1 d D U . . .
C2_35 C 0.4870(5) 0.5803(5) 0.7906(4) 0.145(6) Uani 1 1 d D U . . .
C3_35 C 0.5086(5) 0.5667(6) 0.8249(4) 0.211(9) Uani 1 1 d D U . . .
H3_35 H 0.487212 0.564213 0.847543 0.253 Uiso 1 1 calc R U . . .
C4_35 C 0.5657(6) 0.5567(5) 0.8234(4) 0.166(7) Uani 1 1 d D U . . .
H4_35 H 0.583461 0.545886 0.845874 0.199 Uiso 1 1 calc R U . . .
C5_35 C 0.5958(5) 0.5623(5) 0.7904(4) 0.146(6) Uani 1 1 d D U . . .
H5_35 H 0.633506 0.555610 0.790879 0.175 Uiso 1 1 calc R U . . .
C6_35 C 0.5726(5) 0.5775(5) 0.7563(4) 0.151(7) Uani 1 1 d D U . . .
C7_35 C 0.5149(5) 0.5863(5) 0.7569(4) 0.141(6) Uani 1 1 d D U . . .
C8_35 C 0.6015(5) 0.5830(4) 0.7229(4) 0.125(5) Uani 1 1 d D U . . .
C9_35 C 0.5760(5) 0.5959(4) 0.6899(3) 0.124(5) Uani 1 1 d D U . . .
H9_35 H 0.595995 0.599006 0.666679 0.149 Uiso 1 1 calc R U . . .
C10_35 C 0.5199(5) 0.6045(5) 0.6911(4) 0.172(8) Uani 1 1 d D U . . .
N11_35 N 0.4911(4) 0.6005(4) 0.7235(3) 0.137(5) Uani 1 1 d D U . . .
C_35 C 0.4914(6) 0.6187(7) 0.6570(4) 0.143(6) Uani 1 1 d D U . . .
OB_35 O 0.6547(4) 0.5728(4) 0.7250(3) 0.166(4) Uani 1 1 d D U . . .
O_35 O 0.5174(3) 0.6154(5) 0.6259(3) 0.160(4) Uani 1 1 d D U . . .
CG_35 C 0.6861(5) 0.5819(6) 0.6906(4) 0.167(6) Uani 1 1 d D U . . .
HG1_35 H 0.664802 0.612524 0.675930 0.201 Uiso 1 1 calc R U . . .
HG2_35 H 0.698023 0.553558 0.674783 0.201 Uiso 1 1 calc R U . . .
CD_35 C 0.7349(7) 0.5879(7) 0.7058(5) 0.184(8) Uani 1 1 d D U . . .
HD_35 H 0.752099 0.557098 0.722277 0.221 Uiso 1 1 calc R U . . .
CE1_35 C 0.7764(5) 0.5886(6) 0.6734(4) 0.199(7) Uani 1 1 d D U . . .
HE1A_35 H 0.783638 0.560181 0.658720 0.298 Uiso 1 1 calc R U . . .
HE1B_35 H 0.762210 0.619507 0.657493 0.298 Uiso 1 1 calc R U . . .
HE1C_35 H 0.810095 0.586551 0.682975 0.298 Uiso 1 1 calc R U . . .
CE2_35 C 0.7229(6) 0.6307(6) 0.7288(4) 0.185(7) Uani 1 1 d D U . . .
HE2A_35 H 0.695960 0.629491 0.749647 0.278 Uiso 1 1 calc R U . . .
HE2B_35 H 0.756302 0.628897 0.738705 0.278 Uiso 1 1 calc R U . . .
HE2C_35 H 0.708417 0.661854 0.713224 0.278 Uiso 1 1 calc R U . . .
N_36 N 0.4366(4) 0.6348(5) 0.6614(3) 0.156(5) Uani 1 1 d D U . . .
H0_36 H 0.422866 0.635880 0.684847 0.188 Uiso 1 1 calc R U . . .
C2_36 C 0.3989(6) 0.6497(4) 0.6358(4) 0.135(5) Uani 1 1 d D U . . .
C3_36 C 0.4129(6) 0.6435(5) 0.5984(4) 0.176(7) Uani 1 1 d D U . . .
H3_36 H 0.450159 0.632137 0.589400 0.211 Uiso 1 1 calc R U . . .
C4_36 C 0.3726(7) 0.6539(6) 0.5725(4) 0.195(8) Uani 1 1 d D U . . .
H4_36 H 0.381764 0.649768 0.546495 0.234 Uiso 1 1 calc R U . . .
C5_36 C 0.3185(6) 0.6706(5) 0.5884(4) 0.174(7) Uani 1 1 d D U . . .
H5_36 H 0.290452 0.676732 0.572424 0.209 Uiso 1 1 calc R U . . .
C6_36 C 0.3038(6) 0.6787(5) 0.6255(4) 0.160(6) Uani 1 1 d D U . . .
C7_36 C 0.3448(6) 0.6695(4) 0.6493(4) 0.138(6) Uani 1 1 d D U . . .
C8_36 C 0.2477(6) 0.6944(5) 0.6403(4) 0.155(6) Uani 1 1 d D U . . .
C9_36 C 0.2337(5) 0.7029(4) 0.6777(4) 0.142(5) Uani 1 1 d D U . . .
H9_36 H 0.197309 0.712686 0.688560 0.171 Uiso 1 1 calc R U . . .
C10_36 C 0.2772(6) 0.6962(4) 0.6983(3) 0.142(6) Uani 1 1 d D U . . .
N11_36 N 0.3309(4) 0.6793(4) 0.6861(3) 0.126(4) Uani 1 1 d D U . . .
C_36 C 0.2630(6) 0.7109(6) 0.7360(4) 0.156(7) Uani 1 1 d D U . . .
OB_36 O 0.2131(4) 0.6986(5) 0.6134(3) 0.198(5) Uani 1 1 d D U . . .
O_36 O 0.2141(4) 0.7199(5) 0.7496(3) 0.181(5) Uani 1 1 d D U . . .
CG_36 C 0.1614(5) 0.6957(6) 0.6293(4) 0.161(6) Uani 1 1 d D U . . .
HG1_36 H 0.138773 0.726889 0.640777 0.193 Uiso 1 1 calc R U . . .
HG2_36 H 0.167645 0.667967 0.649053 0.193 Uiso 1 1 calc R U . . .
CD_36 C 0.1323(6) 0.6873(7) 0.5990(5) 0.196(9) Uani 1 1 d D U . . .
HD_36 H 0.127449 0.715467 0.579357 0.235 Uiso 1 1 calc R U . . .
CE1_36 C 0.1659(7) 0.6409(7) 0.5813(5) 0.238(9) Uani 1 1 d D U . . .
HE1A_36 H 0.146388 0.635960 0.561622 0.357 Uiso 1 1 calc R U . . .
HE1B_36 H 0.200367 0.643363 0.570225 0.357 Uiso 1 1 calc R U . . .
HE1C_36 H 0.172996 0.612671 0.600165 0.357 Uiso 1 1 calc R U . . .
CE2_36 C 0.0744(6) 0.6891(7) 0.6153(4) 0.247(9) Uani 1 1 d D U . . .
HE2A_36 H 0.054707 0.720718 0.626515 0.371 Uiso 1 1 calc R U . . .
HE2B_36 H 0.054448 0.686301 0.595122 0.371 Uiso 1 1 calc R U . . .
HE2C_36 H 0.077776 0.661559 0.634419 0.371 Uiso 1 1 calc R U . . .
N_37 N 0.3023(4) 0.7087(4) 0.7580(3) 0.143(5) Uani 1 1 d D U . . .
H0_37 H 0.334719 0.703417 0.746286 0.171 Uiso 1 1 calc R U . . .
C2_37 C 0.2985(6) 0.7135(5) 0.7957(4) 0.164(7) Uani 1 1 d D U . . .
C3_37 C 0.2512(6) 0.7180(5) 0.8196(4) 0.165(7) Uani 1 1 d D U . . .
H3_37 H 0.219051 0.718870 0.810222 0.199 Uiso 1 1 calc R U . . .
C4_37 C 0.2532(7) 0.7213(6) 0.8573(5) 0.200(9) Uani 1 1 d D U . . .
H4_37 H 0.221491 0.725791 0.873931 0.240 Uiso 1 1 calc R U . . .
C5_37 C 0.3015(7) 0.7179(5) 0.8710(4) 0.187(7) Uani 1 1 d D U . . .
H5_37 H 0.302068 0.719360 0.897047 0.225 Uiso 1 1 calc R U . . .
C6_37 C 0.3486(6) 0.7126(5) 0.8479(4) 0.165(7) Uani 1 1 d D U . . .
C7_37 C 0.3464(6) 0.7121(4) 0.8090(4) 0.135(5) Uani 1 1 d D U . . .
C8_37 C 0.3958(6) 0.7097(5) 0.8626(4) 0.182(7) Uani 1 1 d D U . . .
C9_37 C 0.4397(5) 0.7092(5) 0.8369(4) 0.146(6) Uani 1 1 d D U . . .
H9_37 H 0.472717 0.707373 0.845702 0.175 Uiso 1 1 calc R U . . .
C10_37 C 0.4358(6) 0.7113(5) 0.7990(4) 0.162(7) Uani 1 1 d D U . . .
N11_37 N 0.3903(5) 0.7124(4) 0.7853(3) 0.134(5) Uani 1 1 d D U . . .
C_37 C 0.4789(6) 0.7116(7) 0.7718(4) 0.156(7) Uani 1 1 d D U . . .
OB_37 O 0.3949(5) 0.7101(5) 0.9008(3) 0.228(6) Uani 1 1 d D U . . .
O_37 O 0.5211(4) 0.7141(4) 0.7823(3) 0.175(4) Uani 1 1 d D U . . .
CG_37 C 0.4442(7) 0.7060(8) 0.9153(4) 0.259(10) Uani 1 1 d D U . . .
HG1_37 H 0.455540 0.734126 0.905345 0.310 Uiso 1 1 calc R U . . .
HG2_37 H 0.473868 0.674424 0.909167 0.310 Uiso 1 1 calc R U . . .
CD_37 C 0.4280(9) 0.7071(8) 0.9595(5) 0.254(11) Uani 1 1 d D U . . .
HD_37 H 0.413543 0.680266 0.968943 0.304 Uiso 1 1 calc R U . . .
CE1_37 C 0.4826(8) 0.6966(10) 0.9745(5) 0.401(14) Uani 1 1 d D U . . .
HE1A_37 H 0.507177 0.662935 0.969148 0.601 Uiso 1 1 calc R U . . .
HE1B_37 H 0.498259 0.720715 0.962404 0.601 Uiso 1 1 calc R U . . .
HE1C_37 H 0.477356 0.699274 1.001605 0.601 Uiso 1 1 calc R U . . .
CE2_37 C 0.3851(9) 0.7576(8) 0.9655(5) 0.340(12) Uani 1 1 d D U . . .
HE2A_37 H 0.351886 0.760385 0.954820 0.510 Uiso 1 1 calc R U . . .
HE2B_37 H 0.377392 0.761918 0.992345 0.510 Uiso 1 1 calc R U . . .
HE2C_37 H 0.398295 0.783358 0.953144 0.510 Uiso 1 1 calc R U . . .
C25_42 C 0.8029(7) 0.7556(8) 0.5324(5) 0.314(12) Uani 1 1 d D U . . .
H25A_42 H 0.808446 0.723952 0.522504 0.470 Uiso 1 1 calc R U . . .
H25B_42 H 0.838151 0.757165 0.535865 0.470 Uiso 1 1 calc R U . . .
H25C_42 H 0.780976 0.758296 0.556450 0.470 Uiso 1 1 calc R U . . .
C23_42 C 0.7729(8) 0.7992(10) 0.5043(6) 0.338(15) Uani 1 1 d D U . . .
H23_42 H 0.793622 0.796634 0.479134 0.406 Uiso 1 1 calc R U . . .
C24_42 C 0.7651(10) 0.8468(9) 0.5203(10) 0.48(2) Uani 1 1 d D U . . .
H24A_42 H 0.746185 0.874891 0.503007 0.719 Uiso 1 1 calc R U . . .
H24B_42 H 0.743413 0.848922 0.544407 0.719 Uiso 1 1 calc R U . . .
H24C_42 H 0.800588 0.847791 0.523823 0.719 Uiso 1 1 calc R U . . .
C22_42 C 0.7163(6) 0.7955(8) 0.5023(5) 0.246(10) Uani 1 1 d D U . . .
H22A_42 H 0.696568 0.820534 0.482987 0.295 Uiso 1 1 calc R U . . .
H22B_42 H 0.721470 0.762194 0.494957 0.295 Uiso 1 1 calc R U . . .
O21_42 O 0.6850(5) 0.8035(6) 0.5374(4) 0.277(8) Uani 1 1 d D U . . .
C11_42 C 0.6309(6) 0.8118(5) 0.5400(4) 0.173(7) Uani 1 1 d D U . . .
C12_42 C 0.6043(5) 0.8151(6) 0.5087(4) 0.225(10) Uani 1 1 d D U . . .
H12_42 H 0.623838 0.808621 0.484871 0.269 Uiso 1 1 calc R U . . .
C13_42 C 0.5471(6) 0.8285(5) 0.5130(4) 0.190(8) Uani 1 1 d D U . . .
C15_42 C 0.5184(7) 0.8299(7) 0.4819(5) 0.221(10) Uani 1 1 d D U . . .
O16_42 O 0.5371(4) 0.7948(5) 0.4601(3) 0.210(6) Uani 1 1 d D U . . .
N14_42 N 0.5216(4) 0.8363(5) 0.5462(4) 0.175(6) Uani 1 1 d D U . . .
C9_42 C 0.5459(6) 0.8312(5) 0.5770(4) 0.187(8) Uani 1 1 d D U . . .
C10_42 C 0.5161(5) 0.8373(5) 0.6126(4) 0.176(7) Uani 1 1 d D U . . .
H10_42 H 0.478052 0.844685 0.614372 0.211 Uiso 1 1 calc R U . . .
C8_42 C 0.6023(6) 0.8195(5) 0.5753(4) 0.195(9) Uani 1 1 d D U . . .
C7_42 C 0.6282(5) 0.8148(5) 0.6085(4) 0.156(6) Uani 1 1 d D U . . .
H7_42 H 0.666284 0.807231 0.606873 0.187 Uiso 1 1 calc R U . . .
C4_42 C 0.5982(6) 0.8211(5) 0.6436(4) 0.186(8) Uani 1 1 d D U . . .
C6_42 C 0.5417(6) 0.8326(5) 0.6449(4) 0.163(7) Uani 1 1 d D U . . .
N6_42 N 0.5114(4) 0.8370(5) 0.6777(4) 0.158(5) Uani 1 1 d D U . . .
C1_42 C 0.5332(6) 0.8294(5) 0.7097(4) 0.166(8) Uani 1 1 d D U . . .
N0_42 N 0.5011(4) 0.8307(5) 0.7408(3) 0.159(5) Uani 1 1 d D U . . .
H0_42 H 0.467775 0.836280 0.735637 0.191 Uiso 1 1 calc R U . . .
C2_42 C 0.5879(5) 0.8191(5) 0.7108(4) 0.156(6) Uani 1 1 d D U . . .
H2_42 H 0.603190 0.814513 0.733985 0.187 Uiso 1 1 calc R U . . .
C3_42 C 0.6198(6) 0.8155(5) 0.6778(4) 0.172(7) Uani 1 1 d D U . . .
O31_42 O 0.6752(4) 0.8066(5) 0.6742(3) 0.194(5) Uani 1 1 d D U . . .
C32_42 C 0.6987(6) 0.7955(8) 0.7102(4) 0.262(9) Uani 1 1 d D U . . .
H32A_42 H 0.690833 0.767415 0.724511 0.314 Uiso 1 1 calc R U . . .
H32B_42 H 0.683116 0.824824 0.725191 0.314 Uiso 1 1 calc R U . . .
C33_42 C 0.7624(7) 0.7816(8) 0.7016(6) 0.281(10) Uani 1 1 d D U . . .
H33_42 H 0.782970 0.771091 0.724425 0.337 Uiso 1 1 calc R U . . .
C35_42 C 0.7806(7) 0.7422(7) 0.6731(6) 0.289(10) Uani 1 1 d D U . . .
H35A_42 H 0.778892 0.710905 0.685445 0.434 Uiso 1 1 calc R U . . .
H35B_42 H 0.756651 0.753444 0.652722 0.434 Uiso 1 1 calc R U . . .
H35C_42 H 0.818045 0.737065 0.662969 0.434 Uiso 1 1 calc R U . . .
C34_42 C 0.7667(9) 0.8313(8) 0.6789(7) 0.373(12) Uani 1 1 d D U . . .
H34A_42 H 0.755407 0.857988 0.695851 0.560 Uiso 1 1 calc R U . . .
H34B_42 H 0.804266 0.824919 0.668649 0.560 Uiso 1 1 calc R U . . .
H34C_42 H 0.742871 0.841298 0.658402 0.560 Uiso 1 1 calc R U . . .
C25_43 C 0.2039(6) 0.9194(7) 0.2289(4) 0.226(9) Uani 1 1 d D U . . .
H25A_43 H 0.187928 0.893919 0.229524 0.339 Uiso 1 1 calc R U . . .
H25B_43 H 0.175041 0.951632 0.232964 0.339 Uiso 1 1 calc R U . . .
H25C_43 H 0.223844 0.921394 0.204400 0.339 Uiso 1 1 calc R U . . .
C23_43 C 0.2432(7) 0.9058(7) 0.2597(4) 0.173(7) Uani 1 1 d D U . . .
H23_43 H 0.272499 0.872576 0.256410 0.207 Uiso 1 1 calc R U . . .
C24_43 C 0.2675(6) 0.9464(6) 0.2579(4) 0.190(8) Uani 1 1 d D U . . .
H24A_43 H 0.292705 0.938417 0.277409 0.284 Uiso 1 1 calc R U . . .
H24B_43 H 0.287075 0.948230 0.233306 0.284 Uiso 1 1 calc R U . . .
H24C_43 H 0.238272 0.978468 0.261869 0.284 Uiso 1 1 calc R U . . .
C22_43 C 0.2105(5) 0.9059(5) 0.2985(3) 0.142(5) Uani 1 1 d D U . . .
H22A_43 H 0.182912 0.939381 0.302241 0.170 Uiso 1 1 calc R U . . .
H22B_43 H 0.191895 0.881864 0.300280 0.170 Uiso 1 1 calc R U . . .
O21_43 O 0.2498(4) 0.8919(4) 0.3264(3) 0.154(4) Uani 1 1 d D U . . .
C11_43 C 0.2313(6) 0.8944(4) 0.3626(4) 0.132(6) Uani 1 1 d D U . . .
C12_43 C 0.1785(5) 0.9047(5) 0.3777(3) 0.127(5) Uani 1 1 d D U . . .
H12_43 H 0.150900 0.909984 0.361564 0.153 Uiso 1 1 calc R U . . .
C13_43 C 0.1648(5) 0.9073(4) 0.4155(4) 0.133(6) Uani 1 1 d D U . . .
C15_43 C 0.1089(5) 0.9155(6) 0.4312(4) 0.121(6) Uani 1 1 d D U . . .
O16_43 O 0.0725(3) 0.9209(4) 0.4115(2) 0.140(4) Uani 1 1 d D U . . .
N14_43 N 0.2021(4) 0.9008(4) 0.4386(3) 0.113(4) Uani 1 1 d D U . . .
C9_43 C 0.2562(5) 0.8899(4) 0.4259(4) 0.137(6) Uani 1 1 d D U . . .
C10_43 C 0.2944(5) 0.8829(5) 0.4507(4) 0.142(6) Uani 1 1 d D U . . .
H10_43 H 0.283667 0.885736 0.476623 0.171 Uiso 1 1 calc R U . . .
C8_43 C 0.2711(5) 0.8857(4) 0.3878(4) 0.127(5) Uani 1 1 d D U . . .
C7_43 C 0.3267(5) 0.8727(5) 0.3748(4) 0.153(6) Uani 1 1 d D U . . .
H7_43 H 0.337729 0.868169 0.348995 0.184 Uiso 1 1 calc R U . . .
C4_43 C 0.3646(6) 0.8666(5) 0.3993(4) 0.177(8) Uani 1 1 d D U . . .
C6_43 C 0.3492(6) 0.8716(4) 0.4374(4) 0.162(7) Uani 1 1 d D U . . .
N6_43 N 0.3837(5) 0.8692(4) 0.4627(3) 0.160(5) Uani 1 1 d D U . . .
C1_43 C 0.4347(6) 0.8626(5) 0.4511(4) 0.191(8) Uani 1 1 d D U . . .
N0_43 N 0.4672(5) 0.8626(6) 0.4775(4) 0.184(6) Uani 1 1 d D U . . .
C2_43 C 0.4532(5) 0.8553(5) 0.4132(4) 0.174(7) Uani 1 1 d D U . . .
H2_43 H 0.490413 0.849134 0.405318 0.208 Uiso 1 1 calc R U . . .
C3_43 C 0.4193(6) 0.8568(5) 0.3878(4) 0.192(9) Uani 1 1 d D U . . .
O31_43 O 0.4328(4) 0.8494(5) 0.3513(3) 0.238(7) Uani 1 1 d D U . . .
C32_43 C 0.4884(7) 0.8448(8) 0.3368(5) 0.290(9) Uani 1 1 d D U . . .
H32A_43 H 0.513977 0.813678 0.348328 0.348 Uiso 1 1 calc R U . . .
H32B_43 H 0.495955 0.872735 0.345037 0.348 Uiso 1 1 calc R U . . .
C33_43 C 0.5006(9) 0.8447(9) 0.2922(5) 0.337(11) Uani 1 1 d D U . . .
H33_43 H 0.535146 0.849814 0.282608 0.405 Uiso 1 1 calc R U . . .
C35_43 C 0.5025(12) 0.7913(10) 0.2887(8) 0.527(17) Uani 1 1 d D U . . .
H35A_43 H 0.535335 0.767002 0.299005 0.791 Uiso 1 1 calc R U . . .
H35B_43 H 0.470352 0.786937 0.302633 0.791 Uiso 1 1 calc R U . . .
H35C_43 H 0.502946 0.786235 0.262289 0.791 Uiso 1 1 calc R U . . .
C34_43 C 0.4488(10) 0.8851(10) 0.2761(6) 0.486(18) Uani 1 1 d D U . . .
H34A_43 H 0.448901 0.918181 0.278700 0.729 Uiso 1 1 calc R U . . .
H34B_43 H 0.448796 0.880807 0.249557 0.729 Uiso 1 1 calc R U . . .
H34C_43 H 0.416202 0.881508 0.289901 0.729 Uiso 1 1 calc R U . . .
C25_44 C -0.2579(6) 0.9483(9) 0.5987(5) 0.310(14) Uani 1 1 d D U . . .
H25A_44 H -0.227221 0.945758 0.580050 0.465 Uiso 1 1 calc R U . . .
H25B_44 H -0.251655 0.915947 0.612759 0.465 Uiso 1 1 calc R U . . .
H25C_44 H -0.291386 0.958320 0.586162 0.465 Uiso 1 1 calc R U . . .
C23_44 C -0.2632(6) 0.9863(7) 0.6252(5) 0.195(8) Uani 1 1 d D U . . .
H23_44 H -0.270486 1.019733 0.611465 0.235 Uiso 1 1 calc R U . . .
C24_44 C -0.3128(7) 0.9864(12) 0.6530(5) 0.50(3) Uani 1 1 d D U . . .
H24A_44 H -0.319250 1.010479 0.671536 0.755 Uiso 1 1 calc R U . . .
H24B_44 H -0.345070 0.995550 0.639205 0.755 Uiso 1 1 calc R U . . .
H24C_44 H -0.305339 0.953177 0.665801 0.755 Uiso 1 1 calc R U . . .
C22_44 C -0.2128(5) 0.9721(7) 0.6488(4) 0.209(8) Uani 1 1 d D U . . .
H22A_44 H -0.218797 0.997981 0.666089 0.251 Uiso 1 1 calc R U . . .
H22B_44 H -0.207294 0.940080 0.663700 0.251 Uiso 1 1 calc R U . . .
O21_44 O -0.1659(4) 0.9682(4) 0.6229(3) 0.166(4) Uani 1 1 d D U . . .
C11_44 C -0.1187(5) 0.9642(4) 0.6344(4) 0.135(6) Uani 1 1 d D U . . .
C12_44 C -0.1095(5) 0.9646(5) 0.6701(4) 0.148(6) Uani 1 1 d D U . . .
H12_44 H -0.138110 0.966685 0.689151 0.178 Uiso 1 1 calc R U . . .
C13_44 C -0.0602(6) 0.9621(5) 0.6800(4) 0.159(7) Uani 1 1 d D U . . .
C15_44 C -0.0506(6) 0.9666(7) 0.7168(4) 0.177(7) Uani 1 1 d D U . . .
O16_44 O -0.0867(4) 0.9675(5) 0.7431(3) 0.193(5) Uani 1 1 d D U . . .
N14_44 N -0.0177(4) 0.9567(4) 0.6544(3) 0.138(5) Uani 1 1 d D U . . .
C9_44 C -0.0241(6) 0.9554(4) 0.6178(4) 0.117(5) Uani 1 1 d D U . . .
C10_44 C 0.0189(5) 0.9458(4) 0.5910(4) 0.123(5) Uani 1 1 d D U . . .
H10_44 H 0.053645 0.940507 0.598576 0.147 Uiso 1 1 calc R U . . .
C8_44 C -0.0749(5) 0.9603(4) 0.6072(4) 0.136(6) Uani 1 1 d D U . . .
C7_44 C -0.0796(5) 0.9580(5) 0.5692(4) 0.143(6) Uani 1 1 d D U . . .
H7_44 H -0.114205 0.961898 0.561935 0.172 Uiso 1 1 calc R U . . .
C4_44 C -0.0368(5) 0.9502(4) 0.5415(4) 0.123(5) Uani 1 1 d D U . . .
C6_44 C 0.0148(5) 0.9433(4) 0.5538(4) 0.131(6) Uani 1 1 d D U . . .
N6_44 N 0.0597(4) 0.9333(4) 0.5280(3) 0.126(4) Uani 1 1 d D U . . .
C1_44 C 0.0557(6) 0.9293(5) 0.4921(4) 0.155(8) Uani 1 1 d D U . . .
N0_44 N 0.1001(4) 0.9185(4) 0.4693(3) 0.126(4) Uani 1 1 d D U . . .
H0_44 H 0.129831 0.911919 0.480471 0.151 Uiso 1 1 calc R U . . .
C2_44 C 0.0051(5) 0.9380(4) 0.4803(3) 0.115(5) Uani 1 1 d D U . . .
H2_44 H 0.003134 0.936310 0.454388 0.138 Uiso 1 1 calc R U . . .
C3_44 C -0.0422(6) 0.9489(4) 0.5028(4) 0.136(6) Uani 1 1 d D U . . .
O31_44 O -0.0931(4) 0.9584(4) 0.4950(3) 0.151(4) Uani 1 1 d D U . . .
C32_44 C -0.1018(5) 0.9638(6) 0.4572(4) 0.171(7) Uani 1 1 d D U . . .
H32A_44 H -0.084149 0.931568 0.445930 0.205 Uiso 1 1 calc R U . . .
H32B_44 H -0.086776 0.987986 0.443450 0.205 Uiso 1 1 calc R U . . .
C33_44 C -0.1632(6) 0.9824(7) 0.4553(5) 0.173(7) Uani 1 1 d D U . . .
H33_44 H -0.170533 0.989188 0.428346 0.207 Uiso 1 1 calc R U . . .
C35_44 C -0.1932(6) 1.0322(6) 0.4748(5) 0.237(8) Uani 1 1 d D U . . .
H35A_44 H -0.232366 1.042813 0.472945 0.356 Uiso 1 1 calc R U . . .
H35B_44 H -0.185775 1.026850 0.501160 0.356 Uiso 1 1 calc R U . . .
H35C_44 H -0.180069 1.057904 0.462298 0.356 Uiso 1 1 calc R U . . .
C34_44 C -0.1854(6) 0.9425(7) 0.4723(4) 0.234(8) Uani 1 1 d D U . . .
H34A_44 H -0.224818 0.954985 0.470924 0.351 Uiso 1 1 calc R U . . .
H34B_44 H -0.168397 0.912793 0.458353 0.351 Uiso 1 1 calc R U . . .
H34C_44 H -0.177225 0.934037 0.498522 0.351 Uiso 1 1 calc R U . . .
C25_45 C 0.1371(9) 1.0551(9) 0.9945(6) 0.394(13) Uani 1 1 d D U . . .
H25A_45 H 0.161429 1.024175 1.006498 0.591 Uiso 1 1 calc R U . . .
H25B_45 H 0.158199 1.075030 0.982656 0.591 Uiso 1 1 calc R U . . .
H25C_45 H 0.109952 1.073919 1.013464 0.591 Uiso 1 1 calc R U . . .
C23_45 C 0.1072(12) 1.0425(11) 0.9637(6) 0.52(2) Uani 1 1 d D U . . .
H23_45 H 0.089003 1.018586 0.973799 0.626 Uiso 1 1 calc R U . . .
C24_45 C 0.0682(11) 1.0902(11) 0.9439(8) 0.53(2) Uani 1 1 d D U . . .
H24A_45 H 0.036778 1.106027 0.961379 0.795 Uiso 1 1 calc R U . . .
H24B_45 H 0.087203 1.113202 0.935738 0.795 Uiso 1 1 calc R U . . .
H24C_45 H 0.055778 1.081615 0.922154 0.795 Uiso 1 1 calc R U . . .
C22_45 C 0.1556(9) 1.0201(9) 0.9338(5) 0.336(13) Uani 1 1 d D U . . .
H22A_45 H 0.172790 1.044524 0.923957 0.403 Uiso 1 1 calc R U . . .
H22B_45 H 0.183488 0.989754 0.944387 0.403 Uiso 1 1 calc R U . . .
O21_45 O 0.1302(7) 1.0089(7) 0.9052(4) 0.319(8) Uani 1 1 d D U . . .
C11_45 C 0.1632(8) 0.9938(6) 0.8741(5) 0.305(13) Uani 1 1 d D U . . .
C12_45 C 0.2168(8) 0.9877(6) 0.8709(5) 0.258(8) Uani 1 1 d D U . . .
H12_45 H 0.234018 0.991534 0.891278 0.309 Uiso 1 1 calc R U . . .
C13_45 C 0.2463(8) 0.9751(5) 0.8346(5) 0.239(9) Uani 1 1 d D U . . .
C15_45 C 0.3008(9) 0.9706(12) 0.8321(6) 0.301(12) Uani 1 1 d D U . . .
O16_45 O 0.3268(7) 0.9759(8) 0.8545(5) 0.363(9) Uani 1 1 d D U . . .
N14_45 N 0.2211(6) 0.9689(5) 0.8072(4) 0.230(7) Uani 1 1 d D U . . .
C9_45 C 0.1674(7) 0.9752(5) 0.8108(5) 0.216(9) Uani 1 1 d D U . . .
C10_45 C 0.1445(6) 0.9687(5) 0.7811(4) 0.182(7) Uani 1 1 d D U . . .
H10_45 H 0.166368 0.959311 0.758402 0.218 Uiso 1 1 calc R U . . .
C8_45 C 0.1371(7) 0.9880(5) 0.8443(5) 0.237(9) Uani 1 1 d D U . . .
C7_45 C 0.0815(7) 0.9945(6) 0.8479(4) 0.226(8) Uani 1 1 d D U . . .
H7_45 H 0.060534 1.002718 0.871031 0.271 Uiso 1 1 calc R U . . .
C4_45 C 0.0574(7) 0.9889(5) 0.8172(5) 0.208(8) Uani 1 1 d D U . . .
C6_45 C 0.0902(7) 0.9753(5) 0.7833(4) 0.177(7) Uani 1 1 d D U . . .
N6_45 N 0.0699(5) 0.9662(4) 0.7526(3) 0.173(6) Uani 1 1 d D U . . .
C1_45 C 0.0173(6) 0.9716(5) 0.7550(4) 0.155(6) Uani 1 1 d D U . . .
N0_45 N -0.0019(5) 0.9673(5) 0.7233(3) 0.183(6) Uani 1 1 d D U . . .
H0_45 H 0.021243 0.964509 0.703313 0.219 Uiso 1 1 calc R U . . .
C2_45 C -0.0146(6) 0.9855(5) 0.7875(4) 0.190(7) Uani 1 1 d D U . . .
H2_45 H -0.051519 0.988710 0.788158 0.229 Uiso 1 1 calc R U . . .
C3_45 C 0.0025(7) 0.9952(5) 0.8197(4) 0.219(9) Uani 1 1 d D U . . .
O31_45 O -0.0260(6) 1.0099(6) 0.8523(3) 0.252(7) Uani 1 1 d D U . . .
C32_45 C -0.0850(7) 1.0212(10) 0.8536(5) 0.268(11) Uani 1 1 d D U . . .
H32A_45 H -0.091262 0.991192 0.848371 0.322 Uiso 1 1 calc R U . . .
H32B_45 H -0.100527 1.047671 0.833830 0.322 Uiso 1 1 calc R U . . .
C33_45 C -0.1147(8) 1.0384(8) 0.8925(6) 0.266(10) Uani 1 1 d D U . . .
H33_45 H -0.111216 1.070620 0.896254 0.320 Uiso 1 1 calc R U . . .
C35_45 C -0.0890(10) 1.0000(11) 0.9250(5) 0.47(2) Uani 1 1 d D U . . .
H35A_45 H -0.050273 0.994402 0.924194 0.702 Uiso 1 1 calc R U . . .
H35B_45 H -0.107193 1.012745 0.948988 0.702 Uiso 1 1 calc R U . . .
H35C_45 H -0.093480 0.968597 0.922380 0.702 Uiso 1 1 calc R U . . .
C34_45 C -0.1752(8) 1.0466(9) 0.8943(5) 0.330(12) Uani 1 1 d D U . . .
H34A_45 H -0.191861 1.070797 0.873946 0.495 Uiso 1 1 calc R U . . .
H34B_45 H -0.179303 1.015041 0.891791 0.495 Uiso 1 1 calc R U . . .
H34C_45 H -0.193015 1.059190 0.918399 0.495 Uiso 1 1 calc R U . . .
C_46 C 0.3766(8) 0.9620(9) 0.7889(7) 0.329(12) Uani 1 1 d D U . . .
H0A_46 H 0.389069 0.954379 0.762908 0.493 Uiso 1 1 calc R U . . .
H0B_46 H 0.375967 0.995057 0.792482 0.493 Uiso 1 1 calc R U . . .
H0C_46 H 0.401327 0.937183 0.805659 0.493 Uiso 1 1 calc R U . . .
O_46 O 0.3232(7) 0.9609(8) 0.7973(5) 0.274(7) Uani 1 1 d D U . . .
Fe01_50 Fe 0.27782(10) 0.89798(11) 0.63734(8) 0.1717(11) Uani 1 1 d D U . . .
Fe02_50 Fe 0.30710(11) 0.96908(12) 0.64145(8) 0.1852(12) Uani 1 1 d D U . . .
O_51 O 0.9147(4) 0.0898(6) 0.7362(3) 0.228(7) Uani 1 1 d D U . . .
O_52 O 0.9060(4) 0.1046(7) 0.6790(3) 0.302(10) Uani 1 1 d D U . . .
O_53 O 0.4055(4) 0.5940(6) 0.7661(3) 0.209(6) Uani 1 1 d D U . . .
O_54 O 0.4027(4) 0.5928(8) 0.8223(3) 0.369(13) Uani 1 1 d D U . . .
C1_71 C 0.9370(5) 0.4228(5) 0.9305(4) 0.143(5) Uani 1 1 d D U . . .
H1A_71 H 0.960843 0.416717 0.906917 0.172 Uiso 1 1 calc R U . . .
H1B_71 H 0.900759 0.423900 0.925688 0.172 Uiso 1 1 calc R U . . .
C2_71 C 0.9326(6) 0.4696(6) 0.9440(3) 0.141(5) Uani 1 1 d D U . . .
C3_71 C 0.8824(6) 0.5069(6) 0.9540(3) 0.155(6) Uani 1 1 d D U . . .
H3_71 H 0.850739 0.499053 0.954226 0.186 Uiso 1 1 calc R U . . .
C4_71 C 0.8752(6) 0.5533(6) 0.9634(3) 0.141(6) Uani 1 1 d D U . . .
H4_71 H 0.839869 0.577069 0.968730 0.169 Uiso 1 1 calc R U . . .
C5_71 C 0.9226(6) 0.5648(6) 0.9648(3) 0.163(7) Uani 1 1 d D U . . .
O8_71 O 0.9221(4) 0.6112(5) 0.9744(3) 0.166(4) Uani 1 1 d D U . . .
C9_71 C 0.8694(5) 0.6500(6) 0.9813(4) 0.193(7) Uani 1 1 d D U . . .
H9A_71 H 0.874408 0.679838 0.987603 0.289 Uiso 1 1 calc R U . . .
H9B_71 H 0.849612 0.657807 0.958864 0.289 Uiso 1 1 calc R U . . .
H9C_71 H 0.848653 0.638600 1.002228 0.289 Uiso 1 1 calc R U . . .
C6_71 C 0.9750(5) 0.5282(6) 0.9566(4) 0.163(6) Uani 1 1 d D U . . .
H6_71 H 1.006750 0.535234 0.958189 0.195 Uiso 1 1 calc R U . . .
C7_71 C 0.9794(6) 0.4822(6) 0.9462(4) 0.183(8) Uani 1 1 d D U . . .
O10_71 O 1.0280(4) 0.4441(4) 0.9368(3) 0.165(4) Uani 1 1 d D U . . .
C11_71 C 1.0759(5) 0.4575(6) 0.9320(3) 0.192(8) Uani 1 1 d D U . . .
H11A_71 H 1.107906 0.428359 0.925452 0.288 Uiso 1 1 calc R U . . .
H11B_71 H 1.071622 0.484026 0.911881 0.288 Uiso 1 1 calc R U . . .
H11C_71 H 1.080419 0.469008 0.955330 0.288 Uiso 1 1 calc R U . . .
C1_72 C 0.4444(7) 0.9099(7) 0.4991(5) 0.209(7) Uani 1 1 d D U . . .
H1A_72 H 0.405324 0.918172 0.507140 0.251 Uiso 1 1 calc R U . . .
H1B_72 H 0.464488 0.905992 0.521256 0.251 Uiso 1 1 calc R U . . .
C2_72 C 0.4528(8) 0.9467(7) 0.4718(5) 0.265(11) Uani 1 1 d D U . . .
C3_72 C 0.4111(7) 0.9793(7) 0.4520(6) 0.313(12) Uani 1 1 d D U . . .
H3_72 H 0.376030 0.977403 0.456911 0.376 Uiso 1 1 calc R U . . .
C4_72 C 0.4189(9) 1.0163(8) 0.4242(6) 0.339(14) Uani 1 1 d D U . . .
H4_72 H 0.389126 1.038276 0.411179 0.407 Uiso 1 1 calc R U . . .
C5_72 C 0.4703(9) 1.0200(7) 0.4161(6) 0.42(2) Uani 1 1 d D U . . .
O8_72 O 0.4792(9) 1.0529(7) 0.3863(5) 0.431(12) Uani 1 1 d D U . . .
C9_72 C 0.5241(11) 1.0327(10) 0.3582(10) 0.70(5) Uani 1 1 d D U . . .
H9A_72 H 0.525727 1.059302 0.339294 1.045 Uiso 1 1 calc R U . . .
H9B_72 H 0.558240 1.018726 0.370277 1.045 Uiso 1 1 calc R U . . .
H9C_72 H 0.518538 1.006644 0.346294 1.045 Uiso 1 1 calc R U . . .
C6_72 C 0.5127(8) 0.9891(7) 0.4377(5) 0.303(12) Uani 1 1 d D U . . .
H6_72 H 0.547370 0.992172 0.434493 0.363 Uiso 1 1 calc R U . . .
C7_72 C 0.5024(7) 0.9548(6) 0.4636(4) 0.173(7) Uani 1 1 d D U . . .
O10_72 O 0.5419(6) 0.9227(6) 0.4864(5) 0.311(9) Uani 1 1 d D U . . .
C11_72 C 0.5959(8) 0.9268(9) 0.4818(6) 0.367(17) Uani 1 1 d D U . . .
H11A_72 H 0.619506 0.902316 0.499351 0.550 Uiso 1 1 calc R U . . .
H11B_72 H 0.611905 0.920415 0.456120 0.550 Uiso 1 1 calc R U . . .
H11C_72 H 0.592321 0.960258 0.486886 0.550 Uiso 1 1 calc R U . . .
C_73 C 0.7074(5) 0.4165(7) 0.8384(5) 0.185(7) Uani 1 1 d D U . . .
O_73 O 0.6645(4) 0.4413(5) 0.8501(3) 0.203(5) Uani 1 1 d D U . . .
C_74 C 0.8427(7) 0.4824(7) 0.8443(4) 0.173(6) Uani 1 1 d D U . . .
O_74 O 0.8517(5) 0.4898(5) 0.8730(3) 0.225(6) Uani 1 1 d D U . . .
C_75 C 0.7395(6) 0.5326(7) 0.8177(5) 0.167(6) Uani 1 1 d D U . . .
O_75 O 0.7002(4) 0.5602(5) 0.8319(4) 0.231(6) Uani 1 1 d D U . . .
C_76 C 0.8368(7) 0.5137(7) 0.7661(5) 0.173(6) Uani 1 1 d D U . . .
O_76 O 0.8588(5) 0.5351(5) 0.7451(4) 0.243(6) Uani 1 1 d D U . . .
C_77 C 0.3443(8) 0.9901(8) 0.6737(7) 0.238(8) Uani 1 1 d D U . . .
O_77 O 0.3624(6) 1.0169(6) 0.6833(4) 0.279(8) Uani 1 1 d D U . . .
C_78 C 0.3270(8) 0.9705(9) 0.5878(5) 0.244(9) Uani 1 1 d D U . . .
O_78 O 0.3611(4) 0.9804(4) 0.5688(3) 0.191(5) Uani 1 1 d D U . . .
C_79 C 0.3033(6) 0.8854(8) 0.5850(4) 0.162(6) Uani 1 1 d D U . . .
O_79 O 0.3222(5) 0.8890(5) 0.5544(3) 0.205(5) Uani 1 1 d D U . . .
C_80 C 0.2016(5) 0.9244(7) 0.6300(5) 0.187(7) Uani 1 1 d D U . . .
O_80 O 0.1588(4) 0.9350(5) 0.6208(4) 0.242(6) Uani 1 1 d D U . . .
C_81 C 0.8085(7) 0.3885(6) 0.8695(3) 0.158(6) Uani 1 1 d D U . . .
O_81 O 0.8181(4) 0.3939(5) 0.8990(3) 0.190(5) Uani 1 1 d D U . . .
C_82 C 0.7944(8) 0.3360(5) 0.8137(5) 0.152(5) Uani 1 1 d D U . . .
O_82 O 0.7987(5) 0.2955(4) 0.8099(4) 0.191(5) Uani 1 1 d D U . . .
C_83 C 0.2801(9) 0.8332(5) 0.6541(6) 0.181(6) Uani 1 1 d D U . . .
O_83 O 0.2864(5) 0.7934(4) 0.6670(4) 0.193(5) Uani 1 1 d D U . . .
C_84 C 0.2438(7) 1.0176(6) 0.6240(6) 0.211(7) Uani 1 1 d D U . . .
O_84 O 0.2140(5) 1.0584(4) 0.6215(4) 0.242(6) Uani 1 1 d D U . . .
Cl3_85 Cl 0.1193(3) 0.6933(4) 0.8189(2) 0.426(5) Uani 1 1 d D U . . .
C1_85 C 0.1025(6) 0.7163(7) 0.7740(5) 0.411(11) Uani 1 1 d D U . . .
H1_85 H 0.121904 0.738802 0.762697 0.494 Uiso 1 1 calc DR U . . .
Cl2_85 Cl 0.1146(3) 0.6662(5) 0.7462(3) 0.498(6) Uani 1 1 d D U . . .
Cl1_85 Cl 0.0285(3) 0.7500(4) 0.7822(3) 0.532(6) Uani 1 1 d D U . . .
Cl3_86 Cl 0.3466(5) 0.4085(5) 0.7128(4) 0.632(9) Uani 1 1 d D U . . .
C1_86 C 0.4005(9) 0.3502(9) 0.7246(7) 0.57(2) Uani 1 1 d D U . . .
H1_86 H 0.398447 0.322945 0.711056 0.684 Uiso 1 1 calc DR U . . .
Cl2_86 Cl 0.4611(5) 0.3620(5) 0.7090(4) 0.630(8) Uani 1 1 d D U . . .
Cl1_86 Cl 0.3984(6) 0.3346(6) 0.7741(4) 0.660(9) Uani 1 1 d D U . . .
Cl3_87 Cl 1.2109(3) 0.1939(3) 0.8405(3) 0.437(5) Uani 1 1 d D U . . .
C1_87 C 1.1709(10) 0.1716(9) 0.8755(6) 0.523(12) Uani 1 1 d D U . . .
H1_87 H 1.132857 0.196336 0.876703 0.628 Uiso 1 1 calc DR U . . .
Cl2_87 Cl 1.1703(5) 0.1150(4) 0.8626(3) 0.599(8) Uani 1 1 d D U . . .
Cl1_87 Cl 1.1980(6) 0.1664(6) 0.9204(4) 0.675(8) Uani 1 1 d D U . . .
Cl3_88 Cl 0.6010(4) 0.6596(4) 0.8554(3) 0.455(5) Uani 1 1 d D U . . .
C1_88 C 0.5980(8) 0.7187(7) 0.8348(5) 0.337(9) Uani 1 1 d D U . . .
H1_88 H 0.566915 0.735046 0.818935 0.404 Uiso 1 1 calc DR U . . .
Cl2_88 Cl 0.5938(3) 0.7523(3) 0.8734(2) 0.399(4) Uani 1 1 d D U . . .
Cl1_88 Cl 0.6603(3) 0.7143(4) 0.8109(2) 0.455(5) Uani 1 1 d D U . . .

loop_
_atom_site_aniso_label
_atom_site_aniso_U_11
_atom_site_aniso_U_22
_atom_site_aniso_U_33
_atom_site_aniso_U_23
_atom_site_aniso_U_13
_atom_site_aniso_U_12
C25_1 0.42(3) 0.94(6) 0.140(16) 0.07(3) 0.051(19) -0.39(3)
C23_1 0.26(3) 0.61(4) 0.092(12) 0.02(3) -0.019(13) -0.20(3)
C24_1 0.42(3) 0.52(4) 0.27(3) 0.12(2) -0.17(2) -0.24(2)
C22_1 0.254(19) 0.31(2) 0.076(10) -0.038(16) 0.004(10) -0.145(18)
O21_1 0.210(11) 0.325(15) 0.075(7) -0.081(11) 0.010(7) -0.105(11)
C11_1 0.204(13) 0.238(19) 0.069(8) -0.075(14) 0.009(7) -0.118(17)
C12_1 0.190(11) 0.227(17) 0.073(8) -0.040(13) 0.010(8) -0.112(14)
C13_1 0.143(9) 0.27(2) 0.076(9) -0.054(15) 0.005(8) -0.067(15)
C15_1 0.138(11) 0.47(4) 0.118(12) -0.08(2) -0.007(8) -0.10(2)
O16_1 0.159(8) 0.354(16) 0.086(7) -0.016(9) -0.011(6) -0.086(12)
N14_1 0.132(8) 0.185(12) 0.098(9) -0.026(9) 0.011(6) -0.051(11)
C9_1 0.136(9) 0.175(15) 0.081(8) -0.015(14) 0.003(7) -0.036(13)
C10_1 0.135(9) 0.141(13) 0.070(7) -0.018(10) -0.010(6) -0.049(12)
C8_1 0.149(10) 0.171(15) 0.087(8) -0.027(14) -0.001(7) -0.027(13)
C7_1 0.181(12) 0.222(19) 0.099(10) -0.002(14) -0.020(8) -0.082(17)
C4_1 0.178(11) 0.196(16) 0.088(8) -0.070(14) -0.013(7) -0.091(14)
C6_1 0.154(10) 0.225(18) 0.093(9) -0.043(15) -0.018(7) -0.078(15)
N6_1 0.134(9) 0.196(13) 0.094(8) -0.016(9) -0.025(6) -0.045(11)
C1_1 0.147(10) 0.161(15) 0.085(7) -0.065(13) -0.008(7) -0.054(13)
C75_1 0.139(11) 0.145(14) 0.103(7) -0.067(14) -0.005(8) -0.045(12)
C2_1 0.149(11) 0.198(16) 0.092(7) -0.058(14) -0.022(7) -0.051(12)
C3_1 0.191(12) 0.234(19) 0.082(7) -0.093(14) -0.009(7) -0.103(16)
O31_1 0.183(9) 0.248(12) 0.084(6) -0.070(8) -0.021(6) -0.081(9)
C32_1 0.174(13) 0.35(3) 0.153(12) -0.019(15) -0.068(10) -0.078(16)
C33_1 0.27(2) 0.41(4) 0.155(17) -0.025(18) -0.076(13) 0.02(2)
C35_1 0.281(14) 0.349(19) 0.154(12) -0.128(13) -0.051(11) -0.127(13)
C34_1 0.311(15) 0.26(2) 0.176(17) -0.008(16) -0.112(13) -0.023(19)
C60_1 0.113(10) 0.184(13) 0.075(7) -0.059(11) -0.005(7) 0.011(10)
C61_1 0.149(11) 0.295(18) 0.115(9) -0.067(11) -0.019(7) -0.052(10)
C62_1 0.170(12) 0.191(14) 0.124(7) -0.063(9) -0.017(8) 0.002(10)
N63_1 0.200(12) 0.200(15) 0.159(11) -0.092(10) -0.070(9) 0.007(9)
S64_1 0.126(3) 0.203(4) 0.115(3) -0.048(3) -0.020(2) -0.041(3)
S65_1 0.113(3) 0.209(4) 0.133(3) -0.047(3) -0.015(2) -0.033(3)
O85_1 0.160(8) 0.206(11) 0.115(8) -0.062(7) -0.013(6) -0.078(8)
O14_2 0.125(9) 0.254(13) 0.216(12) 0.005(12) -0.002(7) -0.071(11)
N11_2 0.136(9) 0.217(14) 0.105(7) -0.034(13) 0.013(7) -0.062(10)
O13_2 0.176(9) 0.300(15) 0.116(8) -0.035(12) 0.010(7) -0.109(10)
C16_2 0.122(14) 0.194(19) 0.25(2) 0.018(16) -0.014(11) -0.073(16)
N7_2 0.133(9) 0.218(14) 0.108(7) -0.030(13) 0.009(7) -0.057(10)
N1_2 0.126(9) 0.209(13) 0.099(7) -0.036(13) -0.002(7) -0.071(10)
C10_2 0.112(11) 0.212(17) 0.118(8) -0.001(16) 0.000(8) -0.027(14)
C4_2 0.097(10) 0.196(17) 0.166(11) 0.005(17) -0.001(8) -0.051(11)
C5_2 0.122(11) 0.172(16) 0.157(10) 0.010(16) -0.006(8) -0.048(15)
C3_2 0.157(14) 0.31(2) 0.160(11) 0.016(17) -0.007(9) -0.121(19)
C6_2 0.108(11) 0.219(18) 0.113(7) -0.016(16) 0.007(7) -0.040(15)
C12_2 0.135(10) 0.201(18) 0.113(9) -0.020(17) -0.002(9) -0.027(16)
C2_2 0.131(13) 0.209(17) 0.113(8) -0.021(16) 0.011(8) -0.066(16)
C8_2 0.133(13) 0.30(2) 0.170(11) 0.02(2) 0.004(9) -0.097(18)
C18_2 0.186(16) 0.19(2) 0.29(2) 0.013(15) -0.027(14) -0.064(15)
C15_2 0.114(12) 0.26(2) 0.243(17) 0.020(19) 0.015(11) -0.095(15)
C9_2 0.124(11) 0.177(16) 0.163(10) -0.017(14) 0.014(8) -0.041(14)
C17_2 0.145(15) 0.30(2) 0.32(2) -0.021(18) 0.067(13) -0.121(16)
O14_3 0.259(13) 0.343(19) 0.171(8) -0.043(14) -0.074(8) -0.139(14)
N11_3 0.151(8) 0.228(15) 0.139(10) -0.054(11) -0.006(7) -0.104(13)
O13_3 0.138(8) 0.279(15) 0.256(12) -0.034(11) -0.046(8) -0.065(11)
C16_3 0.32(3) 0.51(4) 0.162(14) 0.18(2) -0.119(17) -0.21(2)
N7_3 0.153(8) 0.275(18) 0.135(9) -0.076(11) 0.002(7) -0.113(14)
N1_3 0.131(8) 0.184(12) 0.116(9) -0.008(10) -0.012(6) -0.032(12)
C10_3 0.160(8) 0.25(2) 0.178(9) -0.092(18) -0.021(8) -0.114(17)
C4_3 0.204(12) 0.34(3) 0.101(11) -0.047(16) -0.035(8) -0.06(2)
C5_3 0.200(11) 0.33(3) 0.127(10) -0.08(2) -0.021(8) -0.07(2)
C3_3 0.211(11) 0.192(17) 0.108(9) -0.035(14) -0.028(8) -0.104(14)
C6_3 0.168(8) 0.32(3) 0.125(10) -0.046(19) -0.009(7) -0.144(18)
C12_3 0.136(9) 0.24(2) 0.188(10) -0.05(2) -0.031(8) -0.050(18)
C2_3 0.156(9) 0.28(2) 0.100(11) -0.085(17) -0.007(8) -0.073(17)
C8_3 0.217(12) 0.29(3) 0.165(9) -0.06(2) -0.043(8) -0.12(2)
C18_3 0.41(3) 0.40(3) 0.127(16) 0.090(19) -0.077(16) -0.22(2)
C15_3 0.221(17) 0.42(3) 0.205(14) 0.08(2) -0.058(14) -0.17(2)
C9_3 0.196(12) 0.27(2) 0.186(9) -0.08(2) -0.048(8) -0.113(17)
C17_3 0.398(19) 0.51(2) 0.397(18) -0.035(17) -0.218(15) -0.174(16)
N8_4 0.177(11) 0.231(17) 0.117(10) 0.005(14) 0.009(8) -0.020(12)
N7_4 0.161(10) 0.183(14) 0.131(10) 0.006(13) 0.010(8) -0.071(11)
N1_4 0.149(10) 0.197(15) 0.155(9) -0.007(15) -0.016(7) -0.064(11)
C3_4 0.132(12) 0.32(3) 0.29(2) -0.10(2) 0.020(11) -0.06(2)
C5_4 0.154(12) 0.108(14) 0.247(17) -0.012(15) 0.044(10) -0.017(15)
C6_4 0.148(13) 0.26(2) 0.137(12) 0.005(18) 0.015(10) -0.025(19)
C2_4 0.146(13) 0.25(2) 0.177(11) -0.02(2) 0.001(9) -0.09(2)
C4_4 0.136(14) 0.23(2) 0.30(2) -0.07(3) 0.047(10) -0.055(16)
N_5 0.140(10) 0.169(13) 0.152(13) -0.029(14) 0.006(7) -0.040(13)
C2_5 0.127(9) 0.24(2) 0.107(12) -0.012(14) 0.001(7) -0.031(14)
C3_5 0.163(12) 0.23(2) 0.127(12) -0.044(15) 0.002(10) 0.008(16)
C4_5 0.166(14) 0.26(2) 0.133(14) -0.035(14) 0.021(10) 0.017(18)
C5_5 0.145(13) 0.25(2) 0.167(16) -0.013(18) -0.007(9) 0.041(14)
C6_5 0.139(10) 0.24(2) 0.171(15) -0.022(17) -0.008(9) -0.035(17)
C7_5 0.156(10) 0.26(2) 0.102(12) 0.010(14) -0.001(9) -0.072(17)
C8_5 0.150(11) 0.135(16) 0.221(16) -0.007(16) -0.047(9) 0.000(15)
C9_5 0.203(12) 0.21(2) 0.223(16) -0.043(18) -0.046(10) -0.031(19)
C10_5 0.209(12) 0.21(2) 0.137(13) -0.010(16) -0.039(9) -0.024(19)
N11_5 0.168(10) 0.163(13) 0.113(10) -0.003(11) -0.017(8) -0.010(10)
C_5 0.252(12) 0.19(2) 0.122(13) -0.003(16) -0.038(9) -0.06(2)
OB_5 0.164(10) 0.317(18) 0.294(15) -0.041(14) -0.042(9) -0.066(13)
O_5 0.336(13) 0.229(14) 0.182(11) -0.011(11) -0.112(11) -0.071(12)
CG_5 0.166(18) 0.41(3) 0.25(2) -0.05(2) -0.025(16) -0.10(2)
CD_5 0.20(3) 0.42(4) 0.32(4) -0.07(2) -0.004(18) -0.14(3)
CE1_5 0.32(3) 0.43(5) 0.25(3) -0.09(2) 0.039(18) -0.17(3)
CE2_5 0.24(2) 0.48(4) 0.54(4) 0.00(3) -0.15(2) -0.17(3)
N_6 0.265(11) 0.25(2) 0.129(12) -0.049(14) 0.004(9) -0.090(19)
C2_6 0.321(12) 0.18(2) 0.130(13) -0.04(2) 0.024(9) -0.06(2)
C3_6 0.44(2) 0.40(4) 0.120(14) -0.05(3) 0.018(12) -0.23(3)
C4_6 0.50(3) 0.34(4) 0.141(14) -0.08(2) 0.059(15) -0.21(4)
C5_6 0.49(2) 0.21(3) 0.203(14) -0.08(3) 0.097(15) -0.20(3)
C6_6 0.376(14) 0.19(3) 0.209(13) -0.05(3) 0.105(11) -0.13(3)
C7_6 0.298(11) 0.22(3) 0.186(13) 0.00(3) 0.063(8) -0.10(3)
C8_6 0.367(15) 0.23(3) 0.251(12) -0.12(3) 0.163(12) -0.15(3)
C9_6 0.271(14) 0.17(2) 0.282(12) -0.04(3) 0.138(11) -0.068(19)
C10_6 0.218(13) 0.17(2) 0.231(10) -0.11(2) 0.090(9) -0.06(2)
N11_6 0.218(12) 0.179(19) 0.206(12) -0.095(15) 0.062(9) -0.074(16)
C_6 0.188(17) 0.17(2) 0.266(11) -0.04(2) 0.056(10) -0.06(2)
OB_6 0.50(2) 0.32(2) 0.296(13) -0.153(18) 0.243(17) -0.22(2)
O_6 0.200(12) 0.293(18) 0.325(16) -0.107(14) 0.063(9) -0.112(15)
CG_6 0.34(3) 0.36(4) 0.45(4) -0.12(3) 0.24(2) -0.10(3)
CD_6 0.57(4) 0.22(3) 0.61(5) -0.18(3) 0.38(4) -0.22(3)
CE1_6 0.69(4) 0.22(3) 0.51(4) -0.19(3) 0.34(3) -0.20(3)
CE2_6 0.56(3) 0.25(3) 0.72(5) -0.19(3) 0.42(4) -0.24(3)
N_7 0.170(12) 0.206(17) 0.217(10) -0.085(19) 0.052(10) -0.038(14)
C2_7 0.187(17) 0.19(2) 0.233(10) -0.07(3) 0.002(11) -0.03(2)
C3_7 0.224(15) 0.18(2) 0.292(18) -0.07(2) -0.022(14) -0.07(2)
C4_7 0.328(19) 0.22(3) 0.31(2) -0.08(3) -0.067(18) -0.14(2)
C5_7 0.305(19) 0.107(16) 0.220(16) -0.021(15) -0.099(13) -0.03(2)
C6_7 0.280(16) 0.132(17) 0.178(10) -0.05(2) -0.050(10) -0.04(2)
C7_7 0.187(13) 0.134(16) 0.168(10) -0.070(19) -0.012(10) 0.002(17)
C8_7 0.306(19) 0.24(3) 0.141(10) 0.03(2) -0.051(10) -0.05(3)
C9_7 0.247(13) 0.115(14) 0.140(11) -0.040(16) 0.004(10) 0.026(14)
C10_7 0.220(15) 0.19(2) 0.135(12) -0.02(2) 0.012(11) -0.06(2)
N11_7 0.206(13) 0.193(15) 0.137(10) -0.020(12) -0.002(9) -0.054(17)
C_7 0.189(14) 0.145(16) 0.128(11) 0.002(17) 0.029(10) -0.037(17)
OB_7 0.416(19) 0.149(11) 0.154(9) -0.020(13) -0.046(9) -0.074(14)
O_7 0.207(11) 0.160(11) 0.190(11) -0.030(9) 0.084(8) -0.043(10)
CG_7 0.51(3) 0.47(4) 0.160(12) 0.03(3) -0.029(15) -0.23(3)
CD_7 0.42(3) 0.30(3) 0.184(12) -0.09(3) 0.012(17) -0.11(2)
CE1_7 0.57(3) 0.33(4) 0.20(2) -0.15(2) -0.09(2) -0.04(2)
CE2_7 0.45(2) 0.45(2) 0.224(13) -0.042(17) 0.030(14) -0.168(16)
C25_12 0.25(3) 0.53(4) 0.63(5) -0.03(3) 0.00(3) -0.29(3)
C23_12 0.110(12) 0.48(4) 0.33(3) -0.09(3) -0.021(14) -0.13(3)
C24_12 0.18(2) 0.41(3) 0.73(6) -0.23(3) 0.12(3) -0.01(2)
C22_12 0.089(10) 0.37(3) 0.207(16) -0.046(17) -0.032(10) -0.047(15)
O21_12 0.091(6) 0.299(14) 0.164(10) -0.092(10) 0.015(6) -0.068(9)
C11_12 0.100(8) 0.27(2) 0.119(9) -0.059(16) 0.004(6) -0.083(15)
C12_12 0.088(7) 0.28(2) 0.106(9) -0.028(14) -0.010(6) -0.052(13)
C13_12 0.097(8) 0.261(19) 0.100(7) -0.064(12) 0.002(6) -0.060(13)
C15_12 0.086(8) 0.251(18) 0.093(8) -0.060(10) -0.010(6) -0.063(9)
O16_12 0.102(7) 0.274(13) 0.110(7) -0.043(8) -0.030(6) -0.073(7)
N14_12 0.088(7) 0.221(13) 0.088(7) -0.013(11) -0.010(5) -0.049(9)
C9_12 0.102(8) 0.28(2) 0.095(8) -0.030(15) -0.007(6) -0.036(14)
C10_12 0.103(8) 0.229(17) 0.084(8) -0.033(13) 0.009(6) -0.049(12)
C8_12 0.101(8) 0.238(18) 0.109(8) -0.066(15) 0.007(6) -0.038(13)
C7_12 0.136(10) 0.188(16) 0.115(9) -0.065(14) 0.018(7) -0.047(12)
C4_12 0.119(8) 0.234(19) 0.106(9) -0.061(15) 0.023(6) -0.045(15)
C6_12 0.118(8) 0.191(16) 0.092(8) -0.056(13) 0.024(6) -0.035(14)
N6_12 0.113(8) 0.253(15) 0.080(8) -0.022(11) 0.023(6) -0.052(10)
C1_12 0.121(9) 0.27(2) 0.071(9) -0.019(14) 0.004(7) -0.051(15)
N0_12 0.139(9) 0.227(14) 0.101(8) -0.015(11) -0.014(7) -0.073(10)
C2_12 0.119(8) 0.222(17) 0.091(9) -0.020(12) 0.018(7) -0.067(13)
C3_12 0.109(8) 0.29(2) 0.103(10) -0.048(16) 0.021(6) -0.052(15)
O31_12 0.107(6) 0.277(13) 0.156(9) -0.085(9) 0.026(6) -0.043(9)
C32_12 0.154(9) 0.231(15) 0.155(12) -0.048(11) 0.055(8) -0.029(11)
C33_12 0.125(9) 0.319(19) 0.234(17) -0.065(14) 0.066(10) -0.011(13)
C35_12 0.207(19) 1.08(7) 0.217(18) -0.05(3) 0.020(14) -0.28(3)
C34_12 0.149(15) 0.27(2) 0.37(2) -0.100(16) -0.006(14) 0.040(15)
C25_13 0.118(11) 0.175(14) 0.071(9) -0.040(9) -0.009(7) -0.046(10)
C23_13 0.136(14) 0.239(19) 0.073(10) -0.024(12) 0.005(7) -0.093(12)
C24_13 0.173(15) 0.31(2) 0.136(13) 0.003(14) -0.035(10) -0.153(14)
C22_13 0.154(13) 0.168(14) 0.064(8) -0.024(10) 0.005(6) -0.072(11)
O21_13 0.107(7) 0.230(11) 0.072(6) -0.026(8) 0.001(5) -0.061(7)
C11_13 0.097(8) 0.141(13) 0.077(7) -0.024(11) -0.001(5) -0.066(11)
C12_13 0.097(8) 0.221(16) 0.085(8) -0.019(11) -0.007(6) -0.072(11)
C13_13 0.077(7) 0.281(19) 0.093(9) -0.038(14) -0.002(6) -0.067(12)
C15_13 0.085(8) 0.28(2) 0.096(9) -0.072(15) 0.006(6) -0.083(13)
O16_13 0.068(6) 0.224(10) 0.103(7) -0.048(8) 0.009(5) -0.044(7)
N14_13 0.071(6) 0.213(12) 0.091(8) -0.051(9) 0.010(5) -0.032(9)
C9_13 0.088(7) 0.179(14) 0.083(8) -0.065(12) 0.010(6) -0.057(11)
C10_13 0.078(7) 0.206(15) 0.085(8) -0.042(11) 0.006(5) -0.054(11)
C8_13 0.101(7) 0.166(14) 0.079(7) -0.038(11) 0.005(6) -0.059(11)
C7_13 0.104(8) 0.225(16) 0.069(8) -0.029(11) 0.008(6) -0.079(12)
C4_13 0.088(7) 0.206(15) 0.065(8) -0.017(12) 0.000(5) -0.053(11)
C6_13 0.091(7) 0.238(17) 0.071(8) -0.066(13) 0.015(6) -0.063(12)
N6_13 0.084(7) 0.239(13) 0.064(7) -0.041(9) 0.014(5) -0.060(10)
C1_13 0.096(8) 0.276(19) 0.085(8) -0.041(12) 0.011(6) -0.086(13)
N0_13 0.087(7) 0.226(11) 0.100(8) -0.033(9) 0.008(6) -0.077(8)
C2_13 0.109(10) 0.34(2) 0.092(8) -0.018(15) 0.002(7) -0.126(14)
C3_13 0.107(8) 0.194(15) 0.083(8) -0.016(13) -0.007(6) -0.081(12)
O31_13 0.121(7) 0.395(17) 0.090(7) -0.031(10) -0.025(6) -0.105(10)
C32_13 0.109(10) 0.29(2) 0.110(11) -0.016(12) -0.030(9) -0.073(12)
C33_13 0.105(11) 0.40(3) 0.100(12) -0.031(16) -0.024(11) -0.121(14)
C35_13 0.131(11) 1.04(6) 0.136(15) -0.05(2) -0.033(11) -0.224(19)
C34_13 0.225(16) 0.39(3) 0.153(15) -0.094(16) -0.015(14) -0.203(16)
C25_14 0.130(13) 0.29(2) 0.205(17) 0.062(13) -0.022(10) -0.074(14)
C23_14 0.081(8) 0.217(18) 0.144(15) -0.004(11) -0.011(7) -0.041(12)
C24_14 0.107(9) 0.276(19) 0.118(12) -0.038(12) -0.015(8) -0.055(12)
C22_14 0.112(8) 0.236(17) 0.094(11) -0.056(11) -0.013(7) -0.073(12)
O21_14 0.106(6) 0.248(11) 0.073(6) -0.039(7) 0.003(5) -0.092(8)
C11_14 0.090(8) 0.195(15) 0.080(7) -0.026(12) -0.001(6) -0.042(11)
C12_14 0.118(9) 0.190(15) 0.077(7) -0.036(11) -0.002(6) -0.088(12)
C13_14 0.108(9) 0.120(12) 0.070(6) 0.005(10) -0.010(6) -0.038(11)
C15_14 0.113(11) 0.246(19) 0.079(7) -0.047(13) 0.009(7) -0.052(14)
O16_14 0.121(7) 0.270(12) 0.084(7) -0.031(8) -0.003(5) -0.074(8)
N14_14 0.083(7) 0.191(12) 0.081(6) -0.040(10) 0.010(6) -0.039(8)
C9_14 0.090(7) 0.161(14) 0.080(7) -0.026(11) -0.005(6) -0.039(11)
C10_14 0.073(7) 0.196(15) 0.087(7) -0.039(12) -0.005(6) -0.007(9)
C8_14 0.081(7) 0.204(15) 0.076(7) -0.035(12) -0.001(6) -0.038(11)
C7_14 0.084(7) 0.198(15) 0.079(7) 0.010(11) -0.014(6) -0.058(10)
C4_14 0.077(7) 0.178(14) 0.082(7) -0.082(11) 0.002(5) -0.020(10)
C6_14 0.080(7) 0.248(18) 0.087(7) -0.074(13) -0.002(6) -0.048(12)
N6_14 0.091(6) 0.172(11) 0.099(7) -0.034(9) -0.019(6) -0.051(8)
C1_14 0.107(8) 0.239(18) 0.097(9) -0.039(14) -0.019(7) -0.088(13)
N0_14 0.097(7) 0.226(13) 0.091(7) -0.048(10) -0.015(6) -0.071(9)
C2_14 0.111(8) 0.227(17) 0.089(9) -0.052(11) -0.015(6) -0.078(13)
C3_14 0.081(7) 0.223(16) 0.084(7) -0.094(12) 0.003(6) -0.026(12)
O31_14 0.089(5) 0.246(11) 0.067(6) -0.061(7) -0.011(5) -0.038(7)
C32_14 0.108(8) 0.280(18) 0.060(8) -0.064(11) 0.000(8) -0.073(10)
C33_14 0.105(10) 0.28(2) 0.115(14) -0.042(13) 0.016(9) -0.070(13)
C35_14 0.153(13) 0.295(19) 0.167(18) -0.020(15) -0.019(12) -0.068(12)
C34_14 0.179(15) 0.36(2) 0.125(14) -0.017(15) -0.023(12) -0.156(15)
C25_15 0.35(3) 0.81(6) 0.17(2) 0.15(3) 0.038(16) 0.03(3)
C23_15 0.154(18) 0.64(5) 0.077(16) 0.02(2) 0.007(12) 0.06(2)
C24_15 0.195(17) 0.38(3) 0.20(2) 0.132(19) 0.019(13) 0.049(17)
C22_15 0.150(13) 0.31(3) 0.110(14) -0.011(14) 0.019(10) -0.041(13)
O21_15 0.174(9) 0.236(14) 0.086(8) -0.046(9) 0.001(7) -0.038(9)
C11_15 0.144(11) 0.191(17) 0.080(9) -0.056(13) 0.022(7) -0.036(15)
C12_15 0.131(10) 0.23(2) 0.105(10) -0.016(13) 0.028(7) -0.026(15)
C13_15 0.123(9) 0.104(12) 0.134(12) 0.038(14) 0.006(7) -0.021(12)
C15_15 0.150(11) 0.185(17) 0.121(12) 0.001(18) 0.022(8) -0.061(16)
O16_15 0.173(9) 0.275(14) 0.143(9) 0.033(12) 0.044(7) -0.054(10)
N14_15 0.111(8) 0.212(14) 0.110(9) -0.012(11) 0.005(7) -0.057(11)
C9_15 0.115(9) 0.163(15) 0.104(9) 0.005(13) -0.001(7) -0.040(13)
C10_15 0.122(9) 0.187(16) 0.114(9) -0.005(13) 0.008(7) -0.066(13)
C8_15 0.117(9) 0.205(17) 0.093(9) -0.040(14) 0.013(7) -0.034(14)
C7_15 0.124(9) 0.257(19) 0.078(9) -0.075(13) 0.017(7) -0.057(14)
C4_15 0.113(8) 0.163(15) 0.084(9) -0.046(13) 0.017(6) -0.022(12)
C6_15 0.114(8) 0.137(14) 0.096(9) -0.050(12) 0.014(6) -0.043(12)
N6_15 0.107(7) 0.163(11) 0.084(7) -0.049(9) 0.004(6) -0.055(9)
C1_15 0.099(9) 0.245(19) 0.078(8) -0.062(14) 0.016(6) -0.049(13)
N0_15 0.114(9) 0.298(16) 0.077(7) -0.050(12) 0.011(6) -0.075(11)
C2_15 0.092(8) 0.228(17) 0.080(8) -0.055(13) 0.015(6) -0.040(11)
C3_15 0.116(8) 0.226(19) 0.078(8) -0.070(14) 0.017(7) -0.036(13)
O31_15 0.134(7) 0.258(13) 0.078(7) -0.069(8) 0.008(6) -0.073(10)
C32_15 0.144(8) 0.262(19) 0.062(10) -0.005(10) -0.001(8) -0.100(14)
C33_15 0.166(12) 0.27(2) 0.090(14) -0.008(12) -0.030(11) -0.091(17)
C35_15 0.211(14) 0.32(3) 0.101(14) -0.048(12) -0.036(12) -0.076(15)
C34_15 0.167(11) 0.33(2) 0.124(13) -0.056(13) -0.035(10) -0.115(15)
C_16 0.152(14) 0.32(3) 0.40(3) 0.03(2) -0.035(16) -0.113(18)
O_16 0.122(8) 0.191(11) 0.126(8) -0.039(9) 0.030(6) -0.055(9)
Fe01_20 0.131(2) 0.219(3) 0.121(2) -0.034(2) -0.0131(17) -0.061(2)
Fe02_20 0.135(2) 0.212(3) 0.141(2) -0.043(2) -0.0175(18) -0.0509(19)
C25_31 0.41(3) 0.86(6) 0.142(19) -0.15(3) -0.027(18) -0.32(3)
C23_31 0.31(3) 0.49(3) 0.16(2) -0.15(2) -0.049(17) -0.11(2)
C24_31 0.42(2) 0.37(2) 0.31(2) -0.067(16) 0.011(15) -0.181(15)
C22_31 0.37(2) 0.64(4) 0.25(2) -0.28(3) 0.059(18) -0.34(2)
O21_31 0.237(12) 0.370(18) 0.155(10) -0.163(12) 0.062(9) -0.185(12)
C11_31 0.171(12) 0.23(2) 0.132(11) -0.109(16) 0.020(8) -0.072(17)
C12_31 0.152(11) 0.25(2) 0.140(11) -0.093(17) 0.014(9) -0.045(15)
C13_31 0.146(10) 0.142(14) 0.123(10) -0.047(14) 0.016(8) -0.036(14)
C15_31 0.172(13) 0.24(2) 0.131(9) -0.035(18) 0.010(8) -0.104(19)
O16_31 0.178(9) 0.242(13) 0.149(9) -0.030(9) -0.003(7) -0.119(11)
N14_31 0.109(8) 0.177(13) 0.138(10) -0.052(10) 0.009(7) 0.004(10)
C9_31 0.139(9) 0.116(13) 0.128(10) -0.067(13) 0.008(8) -0.024(12)
C10_31 0.167(11) 0.244(19) 0.125(8) -0.062(12) 0.002(8) -0.089(16)
C8_31 0.146(10) 0.163(16) 0.117(10) -0.049(14) -0.003(8) -0.029(14)
C7_31 0.167(12) 0.26(2) 0.118(11) -0.065(14) 0.008(8) -0.072(17)
C4_31 0.190(11) 0.164(16) 0.109(9) -0.018(14) -0.001(8) -0.100(16)
C6_31 0.175(10) 0.185(17) 0.104(9) -0.008(14) -0.005(8) -0.088(15)
N6_31 0.151(9) 0.183(13) 0.108(9) -0.036(9) 0.008(7) -0.055(12)
C1_31 0.134(10) 0.126(14) 0.109(10) -0.035(14) 0.000(8) -0.018(12)
C75_31 0.146(11) 0.165(16) 0.112(9) -0.023(15) -0.006(9) -0.042(14)
C2_31 0.159(11) 0.194(17) 0.118(10) -0.084(15) 0.025(9) -0.060(13)
C3_31 0.184(12) 0.193(18) 0.122(11) -0.056(15) 0.008(8) -0.086(17)
O31_31 0.242(12) 0.255(13) 0.135(9) -0.099(11) 0.027(8) -0.148(11)
C32_31 0.31(2) 0.72(6) 0.184(16) 0.09(2) 0.105(14) -0.06(3)
C33_31 0.47(3) 0.53(4) 0.182(19) 0.03(3) 0.19(2) 0.05(2)
C35_31 0.390(17) 0.41(2) 0.293(16) -0.103(16) 0.064(14) -0.086(14)
C34_31 0.325(15) 0.40(2) 0.242(16) 0.004(16) -0.001(14) -0.148(13)
C60_31 0.138(12) 0.253(17) 0.124(9) -0.050(12) -0.009(9) -0.028(12)
C61_31 0.159(13) 0.33(2) 0.157(10) 0.031(13) -0.021(8) -0.026(14)
C62_31 0.200(16) 0.284(18) 0.152(8) 0.009(9) -0.020(9) -0.005(13)
N63_31 0.157(13) 0.33(2) 0.175(11) 0.030(11) 0.019(10) 0.024(12)
S64_31 0.142(3) 0.219(5) 0.153(4) -0.007(3) 0.003(3) -0.040(3)
S65_31 0.122(3) 0.202(4) 0.162(4) 0.000(3) -0.012(3) -0.030(3)
O85_31 0.136(8) 0.195(11) 0.142(8) -0.009(8) 0.003(6) -0.040(9)
O14_32 0.114(7) 0.187(11) 0.196(11) 0.004(9) -0.024(6) -0.037(8)
N11_32 0.127(9) 0.203(13) 0.132(8) -0.063(13) 0.016(7) -0.063(10)
O13_32 0.162(8) 0.190(11) 0.140(8) -0.040(9) -0.026(7) -0.053(8)
C16_32 0.090(10) 0.26(2) 0.20(2) -0.016(15) -0.004(11) -0.041(14)
N7_32 0.130(9) 0.162(12) 0.108(7) -0.001(11) 0.002(6) -0.039(9)
N1_32 0.158(10) 0.208(14) 0.118(8) -0.031(14) -0.005(8) -0.081(11)
C10_32 0.138(10) 0.179(16) 0.123(9) -0.009(14) -0.008(7) -0.064(14)
C4_32 0.120(11) 0.187(16) 0.176(12) -0.065(16) 0.020(8) -0.079(12)
C5_32 0.104(9) 0.115(13) 0.146(10) 0.004(12) -0.009(7) -0.009(12)
C3_32 0.134(12) 0.220(18) 0.171(11) -0.115(14) 0.041(9) -0.083(15)
C6_32 0.114(11) 0.231(19) 0.121(9) -0.035(15) 0.007(7) -0.045(15)
C12_32 0.134(8) 0.109(13) 0.106(9) 0.014(12) -0.018(7) -0.040(12)
C2_32 0.123(12) 0.198(17) 0.110(8) -0.005(14) -0.005(8) -0.056(15)
C8_32 0.120(10) 0.189(17) 0.157(11) 0.003(15) -0.017(8) -0.043(14)
C18_32 0.172(17) 0.33(3) 0.30(2) 0.013(17) 0.023(14) -0.144(18)
C15_32 0.095(9) 0.168(15) 0.188(15) -0.001(13) -0.007(10) -0.033(11)
C9_32 0.129(10) 0.146(14) 0.154(10) 0.008(13) -0.020(7) -0.046(13)
C17_32 0.111(12) 0.32(2) 0.28(2) -0.098(17) -0.044(13) -0.027(14)
O14_33 0.212(12) 0.330(17) 0.089(9) -0.030(11) 0.017(7) -0.042(12)
N11_33 0.135(7) 0.242(16) 0.108(9) 0.006(10) -0.003(7) -0.071(12)
O13_33 0.156(8) 0.341(18) 0.136(9) 0.063(10) -0.016(7) -0.086(12)
C16_33 0.313(18) 0.30(2) 0.188(15) -0.078(15) 0.020(13) 0.025(14)
N7_33 0.124(7) 0.183(13) 0.111(9) -0.016(9) 0.008(6) -0.059(11)
N1_33 0.130(7) 0.208(14) 0.152(11) -0.058(11) 0.000(7) -0.053(12)
C10_33 0.133(8) 0.25(2) 0.128(11) -0.022(17) -0.007(8) -0.047(16)
C4_33 0.154(10) 0.212(19) 0.117(11) -0.019(12) 0.002(8) -0.063(15)
C5_33 0.144(9) 0.206(19) 0.113(10) -0.042(15) 0.006(7) -0.055(14)
C3_33 0.146(9) 0.151(15) 0.135(11) -0.034(14) -0.005(8) -0.050(12)
C6_33 0.132(7) 0.27(2) 0.099(11) -0.021(15) 0.010(7) -0.057(15)
C12_33 0.148(9) 0.28(2) 0.138(10) 0.006(19) -0.024(9) -0.059(19)
C2_33 0.132(8) 0.169(17) 0.120(12) -0.013(14) -0.006(7) -0.034(14)
C8_33 0.150(9) 0.196(18) 0.105(10) -0.027(15) 0.003(8) -0.031(15)
C18_33 0.35(3) 0.66(4) 0.17(2) -0.06(3) 0.041(16) 0.15(3)
C15_33 0.284(19) 0.37(3) 0.192(16) -0.097(18) 0.113(12) -0.12(2)
C9_33 0.144(9) 0.199(17) 0.116(10) 0.016(14) 0.000(8) -0.048(12)
C17_33 0.56(4) 0.49(3) 0.28(3) -0.10(3) -0.09(3) -0.20(3)
N8_34 0.140(9) 0.200(13) 0.106(7) -0.057(13) 0.001(7) -0.064(10)
N7_34 0.124(9) 0.164(12) 0.115(8) -0.001(12) 0.006(7) -0.051(9)
N1_34 0.148(10) 0.254(17) 0.124(8) 0.039(14) -0.018(7) -0.060(11)
C3_34 0.126(10) 0.233(19) 0.162(13) -0.010(15) 0.012(8) -0.085(15)
C5_34 0.126(11) 0.24(2) 0.158(13) -0.065(16) 0.001(9) -0.064(16)
C6_34 0.129(11) 0.159(16) 0.125(8) -0.016(16) -0.008(8) -0.054(15)
C2_34 0.128(11) 0.215(19) 0.125(8) 0.016(16) 0.009(8) -0.083(16)
C4_34 0.114(11) 0.172(16) 0.177(15) -0.058(17) 0.005(8) -0.038(12)
N_35 0.085(8) 0.225(15) 0.145(12) 0.014(14) 0.007(6) -0.020(11)
C2_35 0.083(8) 0.201(16) 0.121(10) -0.010(15) 0.015(7) -0.024(12)
C3_35 0.116(10) 0.38(3) 0.108(10) -0.017(16) 0.012(8) -0.062(17)
C4_35 0.134(11) 0.26(2) 0.114(10) -0.025(15) -0.013(9) -0.075(16)
C5_35 0.103(10) 0.223(19) 0.118(11) -0.062(15) 0.002(7) -0.057(11)
C6_35 0.111(9) 0.248(19) 0.122(10) -0.016(15) -0.003(7) -0.100(14)
C7_35 0.096(8) 0.235(19) 0.098(8) -0.061(14) 0.012(6) -0.060(13)
C8_35 0.102(8) 0.132(13) 0.137(11) -0.004(14) 0.008(7) -0.044(12)
C9_35 0.116(8) 0.133(14) 0.119(10) -0.051(11) 0.025(7) -0.040(12)
C10_35 0.119(10) 0.244(19) 0.123(8) 0.030(16) -0.003(8) -0.047(15)
N11_35 0.099(8) 0.193(13) 0.117(8) -0.018(12) 0.003(6) -0.053(9)
C_35 0.139(9) 0.161(17) 0.115(9) -0.035(15) -0.001(7) -0.035(15)
OB_35 0.101(7) 0.218(11) 0.172(10) -0.017(10) 0.012(6) -0.056(9)
O_35 0.144(8) 0.199(11) 0.122(8) -0.025(10) 0.006(6) -0.045(8)
CG_35 0.088(10) 0.245(18) 0.160(15) -0.009(14) 0.000(8) -0.057(12)
CD_35 0.122(15) 0.22(2) 0.22(2) 0.023(14) -0.025(10) -0.080(16)
CE1_35 0.123(13) 0.216(18) 0.27(2) -0.007(15) 0.006(11) -0.087(13)
CE2_35 0.129(13) 0.25(2) 0.199(18) 0.012(13) -0.036(11) -0.097(15)
N_36 0.136(7) 0.207(14) 0.102(9) -0.027(10) -0.005(6) -0.031(12)
C2_36 0.163(8) 0.152(16) 0.106(9) 0.003(13) -0.023(7) -0.077(13)
C3_36 0.200(12) 0.227(19) 0.108(10) -0.014(15) -0.034(8) -0.081(14)
C4_36 0.223(15) 0.26(2) 0.140(12) -0.037(15) -0.053(9) -0.112(19)
C5_36 0.212(12) 0.197(19) 0.124(10) 0.001(15) -0.079(10) -0.071(16)
C6_36 0.181(8) 0.206(19) 0.127(10) 0.004(15) -0.066(8) -0.096(15)
C7_36 0.150(7) 0.182(17) 0.100(9) 0.021(13) -0.044(7) -0.082(13)
C8_36 0.163(9) 0.159(17) 0.172(11) 0.022(15) -0.069(8) -0.086(14)
C9_36 0.135(9) 0.100(12) 0.180(11) 0.017(13) -0.064(8) -0.021(10)
C10_36 0.135(9) 0.149(16) 0.118(9) 0.047(11) -0.043(7) -0.031(13)
N11_36 0.131(7) 0.152(12) 0.108(8) 0.004(9) -0.043(7) -0.059(9)
C_36 0.137(10) 0.161(16) 0.145(11) 0.002(13) -0.026(8) -0.026(15)
OB_36 0.164(9) 0.252(13) 0.201(10) 0.008(10) -0.078(9) -0.090(11)
O_36 0.124(8) 0.228(13) 0.176(9) 0.006(9) -0.030(7) -0.046(10)
CG_36 0.169(12) 0.165(14) 0.174(16) -0.004(11) -0.083(11) -0.071(14)
CD_36 0.179(16) 0.27(2) 0.18(2) -0.023(15) -0.079(15) -0.102(16)
CE1_36 0.33(2) 0.28(3) 0.153(18) -0.052(15) -0.036(16) -0.152(19)
CE2_36 0.191(15) 0.31(2) 0.29(2) 0.019(17) -0.088(14) -0.144(17)
N_37 0.103(8) 0.179(12) 0.127(9) -0.028(11) 0.007(7) -0.030(9)
C2_37 0.144(12) 0.200(18) 0.129(10) -0.032(17) 0.011(8) -0.042(16)
C3_37 0.168(11) 0.146(15) 0.133(12) 0.009(16) 0.026(10) -0.018(13)
C4_37 0.222(14) 0.20(2) 0.142(12) -0.006(19) 0.048(13) -0.062(18)
C5_37 0.237(15) 0.174(18) 0.118(12) -0.034(14) 0.035(10) -0.04(2)
C6_37 0.211(13) 0.167(17) 0.099(9) -0.047(16) 0.018(8) -0.045(17)
C7_37 0.157(11) 0.124(13) 0.098(9) -0.013(14) -0.002(8) -0.024(13)
C8_37 0.201(14) 0.185(18) 0.098(9) -0.066(16) -0.004(8) 0.015(17)
C9_37 0.175(12) 0.146(14) 0.096(8) -0.066(13) -0.035(8) -0.010(12)
C10_37 0.178(12) 0.243(19) 0.092(8) -0.060(15) -0.019(8) -0.093(16)
N11_37 0.154(10) 0.180(12) 0.082(8) -0.057(9) -0.011(6) -0.063(11)
C_37 0.188(14) 0.225(19) 0.113(8) -0.055(16) -0.019(9) -0.126(17)
OB_37 0.265(14) 0.248(14) 0.098(8) -0.039(11) -0.017(8) 0.000(12)
O_37 0.169(9) 0.222(12) 0.168(9) -0.027(9) -0.048(7) -0.094(9)
CG_37 0.37(2) 0.25(2) 0.143(13) -0.014(17) -0.087(16) -0.08(2)
CD_37 0.41(3) 0.26(2) 0.129(12) 0.035(19) -0.072(17) -0.162(19)
CE1_37 0.49(2) 0.50(2) 0.258(16) -0.032(16) -0.174(15) -0.190(16)
CE2_37 0.53(3) 0.30(3) 0.20(2) -0.08(2) -0.02(2) -0.14(2)
C25_42 0.152(16) 0.56(3) 0.18(2) -0.04(2) 0.018(12) -0.08(2)
C23_42 0.156(19) 0.62(4) 0.26(3) 0.08(3) -0.026(13) -0.20(3)
C24_42 0.26(3) 0.57(3) 0.72(6) 0.10(4) -0.13(3) -0.29(3)
C22_42 0.114(12) 0.37(3) 0.239(19) 0.05(2) 0.027(10) -0.106(17)
O21_42 0.115(9) 0.49(2) 0.216(13) 0.014(15) -0.004(7) -0.110(14)
C11_42 0.109(9) 0.244(19) 0.137(10) 0.043(16) 0.005(7) -0.051(15)
C12_42 0.111(9) 0.38(3) 0.132(10) 0.037(16) 0.001(8) -0.055(16)
C13_42 0.120(10) 0.33(2) 0.116(10) 0.023(14) 0.018(7) -0.101(16)
C15_42 0.126(13) 0.36(2) 0.141(13) -0.032(15) 0.000(12) -0.039(12)
O16_42 0.131(9) 0.323(17) 0.130(11) -0.009(9) 0.002(8) -0.036(8)
N14_42 0.132(9) 0.260(16) 0.111(8) 0.025(13) 0.020(7) -0.064(11)
C9_42 0.134(10) 0.29(2) 0.126(9) 0.014(18) 0.012(7) -0.083(18)
C10_42 0.131(10) 0.26(2) 0.119(8) 0.026(16) 0.001(7) -0.068(14)
C8_42 0.129(9) 0.28(2) 0.133(9) 0.031(17) 0.007(7) -0.049(17)
C7_42 0.117(10) 0.176(16) 0.147(9) 0.015(15) 0.010(7) -0.038(12)
C4_42 0.115(9) 0.29(2) 0.139(9) -0.005(18) 0.015(7) -0.069(17)
C6_42 0.128(10) 0.233(19) 0.123(8) 0.023(16) 0.009(7) -0.077(16)
N6_42 0.103(8) 0.236(15) 0.125(8) -0.006(13) 0.011(6) -0.060(10)
C1_42 0.143(11) 0.27(2) 0.130(8) -0.029(18) 0.004(8) -0.123(19)
N0_42 0.116(8) 0.215(14) 0.129(8) -0.016(15) 0.002(7) -0.044(10)
C2_42 0.130(10) 0.218(18) 0.148(10) -0.047(15) 0.000(7) -0.090(15)
C3_42 0.143(10) 0.25(2) 0.157(10) -0.029(19) 0.006(7) -0.111(18)
O31_42 0.140(8) 0.280(14) 0.172(11) -0.042(11) 0.001(7) -0.087(11)
C32_42 0.185(13) 0.40(3) 0.201(16) 0.010(19) -0.062(12) -0.107(17)
C33_42 0.182(14) 0.30(2) 0.39(3) -0.036(15) -0.045(16) -0.10(2)
C35_42 0.243(15) 0.323(16) 0.318(19) -0.021(15) -0.025(13) -0.122(14)
C34_42 0.38(2) 0.359(16) 0.42(2) -0.039(16) 0.029(15) -0.196(17)
C25_43 0.26(2) 0.34(3) 0.119(11) 0.005(15) -0.032(11) -0.162(18)
C23_43 0.186(18) 0.23(2) 0.086(9) -0.020(16) 0.019(8) -0.060(14)
C24_43 0.222(18) 0.30(3) 0.066(11) -0.019(13) 0.011(10) -0.128(15)
C22_43 0.158(14) 0.152(14) 0.098(9) -0.041(12) 0.023(7) -0.037(11)
O21_43 0.132(8) 0.212(11) 0.092(7) -0.013(9) 0.028(5) -0.043(8)
C11_43 0.124(8) 0.140(14) 0.092(8) -0.039(13) 0.034(6) -0.005(13)
C12_43 0.128(8) 0.155(14) 0.086(8) -0.025(12) 0.020(6) -0.039(12)
C13_43 0.124(8) 0.204(17) 0.081(9) -0.029(14) 0.023(6) -0.075(13)
C15_43 0.120(9) 0.153(15) 0.100(9) -0.047(13) 0.028(6) -0.059(13)
O16_43 0.109(6) 0.181(10) 0.116(7) -0.034(8) 0.010(6) -0.036(8)
N14_43 0.097(6) 0.124(10) 0.096(8) -0.042(8) 0.023(6) -0.014(9)
C9_43 0.098(7) 0.175(15) 0.100(8) -0.045(13) 0.025(6) -0.005(12)
C10_43 0.114(8) 0.183(16) 0.116(9) 0.016(11) 0.002(6) -0.049(13)
C8_43 0.119(8) 0.131(13) 0.098(8) -0.025(12) 0.033(6) -0.014(12)
C7_43 0.120(8) 0.194(17) 0.104(10) -0.020(12) 0.031(7) -0.021(13)
C4_43 0.134(9) 0.24(2) 0.120(10) -0.023(17) 0.012(7) -0.027(16)
C6_43 0.121(9) 0.229(19) 0.118(10) -0.007(16) 0.007(7) -0.049(14)
N6_43 0.102(8) 0.228(14) 0.118(9) 0.005(10) 0.004(6) -0.032(11)
C1_43 0.114(10) 0.31(2) 0.121(11) -0.027(15) 0.016(8) -0.048(15)
N0_43 0.110(9) 0.293(16) 0.134(11) -0.011(11) 0.010(8) -0.065(10)
C2_43 0.128(10) 0.24(2) 0.112(10) 0.022(15) 0.014(8) -0.040(13)
C3_43 0.142(10) 0.28(2) 0.133(11) -0.047(19) 0.016(8) -0.052(18)
O31_43 0.141(9) 0.344(17) 0.155(9) -0.080(13) 0.024(7) 0.004(10)
C32_43 0.185(12) 0.424(19) 0.180(11) 0.012(13) 0.038(10) -0.043(14)
C33_43 0.345(18) 0.392(19) 0.182(12) 0.009(15) 0.055(12) -0.059(15)
C35_43 0.60(3) 0.50(2) 0.49(2) -0.134(17) -0.104(19) -0.151(17)
C34_43 0.44(3) 0.61(3) 0.33(3) 0.21(3) -0.12(3) -0.16(3)
C25_44 0.180(17) 0.45(4) 0.36(3) -0.22(2) 0.138(15) -0.17(2)
C23_44 0.124(10) 0.20(2) 0.22(2) -0.047(15) 0.053(11) -0.022(15)
C24_44 0.220(17) 1.13(8) 0.29(3) -0.36(4) 0.154(17) -0.36(3)
C22_44 0.118(10) 0.30(2) 0.153(16) -0.040(15) 0.075(9) -0.035(15)
O21_44 0.135(8) 0.207(11) 0.152(9) -0.054(9) 0.054(6) -0.067(10)
C11_44 0.113(9) 0.148(14) 0.112(9) -0.051(14) 0.051(7) -0.018(13)
C12_44 0.172(12) 0.167(16) 0.108(9) -0.063(14) 0.065(9) -0.070(15)
C13_44 0.175(14) 0.198(18) 0.086(8) -0.010(14) 0.026(8) -0.056(17)
C15_44 0.179(14) 0.190(18) 0.097(10) -0.027(16) 0.006(9) 0.007(16)
O16_44 0.205(10) 0.237(13) 0.093(8) -0.052(10) 0.017(7) -0.029(10)
N14_44 0.150(9) 0.153(11) 0.094(7) -0.003(11) 0.014(7) -0.045(10)
C9_44 0.127(9) 0.122(13) 0.096(8) -0.017(12) 0.027(7) -0.046(13)
C10_44 0.110(9) 0.156(14) 0.096(8) -0.030(12) 0.016(6) -0.043(11)
C8_44 0.108(8) 0.170(15) 0.092(8) -0.004(13) 0.027(7) -0.021(12)
C7_44 0.107(9) 0.191(16) 0.098(8) -0.016(13) 0.028(7) -0.025(11)
C4_44 0.115(8) 0.151(14) 0.081(8) 0.001(12) 0.018(6) -0.033(12)
C6_44 0.109(8) 0.165(15) 0.101(8) -0.049(13) 0.024(6) -0.026(12)
N6_44 0.107(7) 0.135(11) 0.097(7) -0.012(10) 0.020(6) -0.008(8)
C1_44 0.118(8) 0.218(19) 0.082(9) -0.010(14) 0.019(7) -0.016(14)
N0_44 0.120(8) 0.140(11) 0.095(7) -0.029(10) 0.027(6) -0.026(9)
C2_44 0.129(8) 0.111(12) 0.079(9) -0.012(9) 0.019(7) -0.022(12)
C3_44 0.123(8) 0.169(16) 0.092(8) -0.034(13) 0.013(7) -0.025(14)
O31_44 0.124(7) 0.207(11) 0.097(8) -0.048(9) 0.018(6) -0.031(8)
C32_44 0.117(9) 0.29(2) 0.111(10) -0.089(15) 0.015(10) -0.062(11)
C33_44 0.127(11) 0.28(2) 0.136(16) -0.066(15) 0.010(11) -0.089(14)
C35_44 0.159(14) 0.30(2) 0.21(2) -0.099(16) -0.054(14) 0.003(13)
C34_44 0.267(19) 0.40(2) 0.114(15) -0.040(17) 0.013(14) -0.219(19)
C25_45 0.49(2) 0.43(2) 0.285(17) -0.108(16) 0.026(16) -0.200(17)
C23_45 0.88(6) 0.66(6) 0.10(2) -0.10(2) -0.01(2) -0.35(4)
C24_45 0.59(4) 0.63(6) 0.43(4) -0.29(4) -0.11(3) -0.20(3)
C22_45 0.60(4) 0.34(3) 0.145(19) 0.037(18) -0.12(2) -0.25(2)
O21_45 0.56(2) 0.34(2) 0.085(11) -0.010(13) -0.069(11) -0.19(2)
C11_45 0.444(19) 0.33(4) 0.130(18) -0.02(2) -0.088(13) -0.12(3)
C12_45 0.432(17) 0.16(2) 0.163(15) 0.020(17) -0.156(11) -0.06(2)
C13_45 0.326(15) 0.17(2) 0.189(17) 0.020(19) -0.155(11) -0.02(2)
C15_45 0.324(18) 0.22(3) 0.34(2) -0.09(3) -0.181(14) -0.01(3)
O16_45 0.43(2) 0.29(2) 0.389(18) -0.021(17) -0.270(17) -0.086(17)
N14_45 0.245(12) 0.190(16) 0.196(13) -0.062(13) -0.102(10) 0.028(14)
C9_45 0.255(14) 0.21(2) 0.128(13) -0.035(17) -0.071(10) 0.004(19)
C10_45 0.244(12) 0.181(18) 0.094(11) -0.008(12) -0.047(9) -0.037(16)
C8_45 0.324(15) 0.21(2) 0.114(14) -0.043(18) -0.062(11) 0.00(2)
C7_45 0.328(15) 0.19(2) 0.079(11) -0.009(13) -0.033(11) 0.00(2)
C4_45 0.285(13) 0.19(2) 0.095(13) -0.024(16) -0.011(9) -0.016(19)
C6_45 0.219(11) 0.147(17) 0.100(12) -0.032(14) -0.029(9) 0.020(15)
N6_45 0.184(10) 0.167(13) 0.117(10) -0.042(10) -0.012(8) 0.005(12)
C1_45 0.190(13) 0.153(16) 0.068(11) -0.003(12) 0.007(9) -0.006(15)
N0_45 0.186(11) 0.220(15) 0.077(9) -0.002(10) -0.013(8) -0.001(12)
C2_45 0.238(13) 0.20(2) 0.074(12) -0.006(14) 0.033(9) -0.032(14)
C3_45 0.291(13) 0.24(2) 0.069(13) -0.023(16) 0.024(10) -0.033(19)
O31_45 0.404(16) 0.238(17) 0.077(9) -0.032(10) 0.088(11) -0.101(19)
C32_45 0.392(17) 0.21(2) 0.130(16) -0.058(15) 0.111(16) -0.06(3)
C33_45 0.380(19) 0.26(2) 0.17(2) -0.157(19) 0.102(15) -0.12(2)
C35_45 0.51(3) 0.67(6) 0.105(16) -0.10(2) 0.04(2) -0.08(3)
C34_45 0.359(16) 0.33(2) 0.278(17) -0.098(15) 0.102(13) -0.115(16)
C_46 0.26(2) 0.20(2) 0.56(3) -0.10(3) -0.166(17) -0.06(2)
O_46 0.269(15) 0.212(17) 0.355(18) -0.050(19) -0.139(12) -0.060(18)
Fe01_50 0.125(2) 0.202(3) 0.174(3) -0.010(2) -0.0110(19) -0.045(2)
Fe02_50 0.146(2) 0.216(3) 0.183(3) -0.007(2) -0.012(2) -0.056(2)
O_51 0.135(9) 0.364(18) 0.189(11) 0.023(14) 0.020(8) -0.117(11)
O_52 0.138(9) 0.58(3) 0.188(11) -0.133(15) 0.001(8) -0.101(14)
O_53 0.117(9) 0.330(17) 0.188(10) -0.048(12) 0.006(7) -0.085(10)
O_54 0.104(9) 0.79(4) 0.161(10) 0.113(16) 0.007(7) -0.148(15)
C1_71 0.100(10) 0.242(13) 0.097(12) -0.039(10) -0.002(9) -0.066(9)
C2_71 0.108(8) 0.231(11) 0.096(14) -0.030(11) -0.022(11) -0.064(9)
C3_71 0.120(8) 0.269(17) 0.095(13) -0.089(15) -0.005(11) -0.073(10)
C4_71 0.110(9) 0.226(14) 0.105(14) -0.033(13) -0.011(10) -0.075(10)
C5_71 0.127(10) 0.281(15) 0.110(15) -0.060(15) 0.049(13) -0.111(9)
O8_71 0.138(8) 0.281(13) 0.115(9) -0.049(11) -0.003(8) -0.109(8)
C9_71 0.157(13) 0.308(17) 0.126(14) -0.090(15) -0.016(13) -0.077(11)
C6_71 0.115(9) 0.288(15) 0.113(15) -0.055(14) -0.010(11) -0.094(9)
C7_71 0.122(8) 0.287(16) 0.168(19) -0.075(17) -0.022(14) -0.085(10)
O10_71 0.109(7) 0.268(11) 0.136(9) -0.015(9) -0.004(8) -0.092(8)
C11_71 0.136(10) 0.37(3) 0.112(13) -0.020(14) -0.026(10) -0.141(13)
C1_72 0.154(15) 0.28(2) 0.18(2) -0.018(10) -0.036(13) -0.062(12)
C2_72 0.159(15) 0.271(18) 0.31(3) 0.050(16) -0.046(19) -0.026(17)
C3_72 0.224(16) 0.23(3) 0.43(4) 0.049(18) -0.120(19) -0.010(17)
C4_72 0.36(2) 0.25(3) 0.35(4) 0.05(2) -0.13(3) -0.04(2)
C5_72 0.31(2) 0.27(4) 0.47(4) 0.16(3) 0.04(2) 0.06(3)
O8_72 0.51(3) 0.23(2) 0.37(3) 0.085(14) 0.05(2) 0.031(18)
C9_72 0.34(4) 0.33(4) 1.06(8) 0.31(4) 0.39(4) 0.05(3)
C6_72 0.29(2) 0.24(3) 0.32(3) 0.054(17) -0.01(2) -0.07(2)
C7_72 0.198(13) 0.24(2) 0.073(15) -0.062(10) -0.001(12) -0.060(14)
O10_72 0.239(15) 0.33(2) 0.40(2) 0.109(14) -0.149(15) -0.143(15)
C11_72 0.29(2) 0.55(4) 0.37(3) 0.01(3) -0.15(2) -0.26(3)
C_73 0.128(7) 0.235(17) 0.157(14) -0.004(13) 0.002(9) -0.033(9)
O_73 0.151(8) 0.243(14) 0.173(11) -0.037(10) 0.015(9) -0.027(9)
C_74 0.175(13) 0.208(14) 0.136(11) -0.049(10) -0.035(11) -0.053(10)
O_74 0.285(13) 0.238(14) 0.183(12) -0.063(10) -0.077(10) -0.101(11)
C_75 0.165(11) 0.212(9) 0.112(13) -0.059(9) -0.019(9) -0.037(8)
O_75 0.167(10) 0.263(16) 0.261(15) -0.143(12) -0.027(10) -0.038(8)
C_76 0.109(12) 0.241(12) 0.162(13) 0.014(11) -0.050(9) -0.052(9)
O_76 0.151(11) 0.292(17) 0.252(15) 0.057(11) -0.022(9) -0.065(9)
C_77 0.115(14) 0.264(16) 0.33(2) -0.121(17) 0.019(12) -0.051(11)
O_77 0.203(13) 0.36(2) 0.325(18) -0.129(14) 0.065(12) -0.156(13)
C_78 0.22(2) 0.247(19) 0.205(8) 0.040(11) 0.055(11) -0.061(12)
O_78 0.145(11) 0.186(11) 0.238(11) 0.011(10) 0.002(8) -0.070(8)
C_79 0.107(11) 0.236(17) 0.171(8) -0.008(10) 0.008(8) -0.102(12)
O_79 0.176(11) 0.239(13) 0.169(8) 0.026(11) 0.002(8) -0.059(10)
C_80 0.123(7) 0.227(17) 0.197(15) -0.061(13) 0.009(9) -0.041(9)
O_80 0.156(9) 0.279(15) 0.275(14) -0.008(12) -0.044(10) -0.058(11)
C_81 0.188(12) 0.198(15) 0.126(7) -0.049(8) -0.027(7) -0.098(13)
O_81 0.133(8) 0.311(15) 0.146(9) -0.108(10) -0.005(8) -0.079(9)
C_82 0.153(12) 0.219(7) 0.088(12) -0.046(9) -0.020(10) -0.059(9)
O_82 0.193(10) 0.220(9) 0.171(11) -0.033(11) -0.047(9) -0.073(11)
C_83 0.178(15) 0.215(9) 0.138(15) -0.016(9) 0.016(12) -0.066(11)
O_83 0.164(9) 0.216(10) 0.191(12) 0.006(11) -0.030(8) -0.061(10)
C_84 0.194(14) 0.187(9) 0.202(16) 0.012(11) -0.011(10) -0.022(8)
O_84 0.237(13) 0.167(10) 0.285(15) -0.065(12) 0.004(11) -0.024(8)
Cl3_85 0.328(8) 0.509(14) 0.421(10) 0.064(9) -0.103(7) -0.136(8)
C1_85 0.281(13) 0.36(2) 0.61(2) 0.234(15) -0.368(17) -0.119(18)
Cl2_85 0.310(8) 0.82(2) 0.482(11) -0.041(11) -0.058(8) -0.333(10)
Cl1_85 0.328(9) 0.482(13) 0.737(17) 0.232(11) -0.153(9) -0.138(8)
Cl3_86 0.576(14) 0.60(2) 0.88(2) 0.101(16) -0.234(15) -0.397(15)
C1_86 0.48(5) 0.68(6) 0.55(2) -0.26(4) 0.04(5) -0.16(3)
Cl2_86 0.580(14) 0.556(19) 0.83(2) -0.173(17) -0.061(16) -0.259(15)
Cl1_86 0.71(2) 0.72(2) 0.61(2) -0.042(15) -0.201(15) -0.291(17)
Cl3_87 0.322(9) 0.395(11) 0.596(11) -0.013(10) -0.131(9) -0.113(8)
C1_87 0.55(2) 0.51(2) 0.534(17) -0.055(16) -0.056(14) -0.224(19)
Cl2_87 0.84(2) 0.402(14) 0.608(16) 0.142(11) -0.261(15) -0.284(13)
Cl1_87 0.714(15) 0.757(18) 0.619(11) 0.016(12) -0.198(12) -0.317(13)
Cl3_88 0.432(10) 0.370(10) 0.567(14) 0.035(9) -0.270(9) -0.099(9)
C1_88 0.34(3) 0.45(3) 0.30(3) -0.026(19) -0.146(15) -0.20(3)
Cl2_88 0.427(10) 0.434(10) 0.318(9) -0.070(8) -0.121(7) -0.096(9)
Cl1_88 0.311(9) 0.589(15) 0.375(10) -0.037(9) -0.065(7) -0.048(9)

loop_
_atom_type_symbol
_atom_type_description
_atom_type_scat_dispersion_real
_atom_type_scat_dispersion_imag
_atom_type_scat_source
C C 0.0181 0.0091 'International Tables Vol C Tables 4.2.6.8 and 6.1.1.4'
H H 0.0000 0.0000 'International Tables Vol C Tables 4.2.6.8 and 6.1.1.4'
N N 0.0311 0.0180 'International Tables Vol C Tables 4.2.6.8 and 6.1.1.4'
O O 0.0492 0.0322 'International Tables Vol C Tables 4.2.6.8 and 6.1.1.4'
S S 0.3331 0.5567 'International Tables Vol C Tables 4.2.6.8 and 6.1.1.4'
Cl Cl 0.3639 0.7018 'International Tables Vol C Tables 4.2.6.8 and 6.1.1.4'
Fe Fe -1.1336 3.1974 'International Tables Vol C Tables 4.2.6.8 and 6.1.1.4'

loop_
_geom_angle_atom_site_label_1
_geom_angle_atom_site_label_2
_geom_angle_atom_site_label_3
_geom_angle
_geom_angle_site_symmetry_1
_geom_angle_site_symmetry_3
_geom_angle_publ_flag
C23_1 C25_1 H25A_1 109.5 . . ?
C23_1 C25_1 H25B_1 109.5 . . ?
H25A_1 C25_1 H25B_1 109.5 . . ?
C23_1 C25_1 H25C_1 109.4 . . ?
H25A_1 C25_1 H25C_1 109.5 . . ?
H25B_1 C25_1 H25C_1 109.5 . . ?
C22_1 C23_1 C25_1 109.9(16) . . ?
C22_1 C23_1 C24_1 109.6(17) . . ?
C25_1 C23_1 C24_1 111(2) . . ?
C22_1 C23_1 H23_1 108.6 . . ?
C25_1 C23_1 H23_1 108.6 . . ?
C24_1 C23_1 H23_1 108.6 . . ?
C23_1 C24_1 H24A_1 109.4 . . ?
C23_1 C24_1 H24B_1 109.5 . . ?
H24A_1 C24_1 H24B_1 109.5 . . ?
C23_1 C24_1 H24C_1 109.5 . . ?
H24A_1 C24_1 H24C_1 109.5 . . ?
H24B_1 C24_1 H24C_1 109.5 . . ?
O21_1 C22_1 C23_1 111.1(14) . . ?
O21_1 C22_1 H22A_1 109.4 . . ?
C23_1 C22_1 H22A_1 109.4 . . ?
O21_1 C22_1 H22B_1 109.4 . . ?
C23_1 C22_1 H22B_1 109.4 . . ?
H22A_1 C22_1 H22B_1 108.0 . . ?
C11_1 O21_1 C22_1 117.1(13) . . ?
O21_1 C11_1 C12_1 123.1(13) . . ?
O21_1 C11_1 C8_1 118.0(14) . . ?
C12_1 C11_1 C8_1 118.8(13) . . ?
C11_1 C12_1 C13_1 116.9(12) . . ?
C11_1 C12_1 H12_1 121.6 . . ?
C13_1 C12_1 H12_1 121.6 . . ?
N14_1 C13_1 C12_1 125.2(12) . . ?
N14_1 C13_1 C15_1 112.7(12) . . ?
C12_1 C13_1 C15_1 122.0(13) . . ?
O16_1 C15_1 N0_12 121.9(13) . . ?
O16_1 C15_1 C13_1 119.1(13) . . ?
N0_12 C15_1 C13_1 118.5(13) . . ?
C13_1 N14_1 C9_1 119.1(12) . . ?
C10_1 C9_1 N14_1 119.1(13) . . ?
C10_1 C9_1 C8_1 120.9(13) . . ?
N14_1 C9_1 C8_1 120.0(12) . . ?
C9_1 C10_1 C6_1 119.8(13) . . ?
C9_1 C10_1 C60_1 121.3(12) . . ?
C6_1 C10_1 C60_1 118.9(12) . . ?
C7_1 C8_1 C11_1 119.9(13) . . ?
C7_1 C8_1 C9_1 120.2(13) . . ?
C11_1 C8_1 C9_1 119.9(13) . . ?
C4_1 C7_1 C8_1 116.7(13) . . ?
C4_1 C7_1 H7_1 121.7 . . ?
C8_1 C7_1 H7_1 121.7 . . ?
C7_1 C4_1 C6_1 123.6(13) . . ?
C7_1 C4_1 C3_1 119.4(13) . . ?
C6_1 C4_1 C3_1 117.0(12) . . ?
C10_1 C6_1 N6_1 119.8(13) . . ?
C10_1 C6_1 C4_1 118.9(13) . . ?
N6_1 C6_1 C4_1 121.3(12) . . ?
C1_1 N6_1 C6_1 120.2(12) . . ?
N6_1 C1_1 C2_1 121.7(12) . . ?
N6_1 C1_1 C75_1 114.7(12) . . ?
C2_1 C1_1 C75_1 123.6(13) . . ?
N1_2 C75_1 O85_1 117.4(12) . . ?
N1_2 C75_1 C1_1 121.6(12) . . ?
O85_1 C75_1 C1_1 119.3(12) . . ?
C3_1 C2_1 C1_1 119.8(13) . . ?
C3_1 C2_1 H2_1 120.1 . . ?
C1_1 C2_1 H2_1 120.1 . . ?
O31_1 C3_1 C2_1 124.0(13) . . ?
O31_1 C3_1 C4_1 116.1(13) . . ?
C2_1 C3_1 C4_1 119.9(12) . . ?
C3_1 O31_1 C32_1 114.2(11) . . ?
O31_1 C32_1 C33_1 107.8(13) . . ?
O31_1 C32_1 H32A_1 110.1 . . ?
C33_1 C32_1 H32A_1 110.1 . . ?
O31_1 C32_1 H32B_1 110.1 . . ?
C33_1 C32_1 H32B_1 110.2 . . ?
H32A_1 C32_1 H32B_1 108.5 . . ?
C35_1 C33_1 C32_1 106.0(16) . . ?
C35_1 C33_1 C34_1 115.7(17) . . ?
C32_1 C33_1 C34_1 111.6(15) . . ?
C35_1 C33_1 H33_1 107.8 . . ?
C32_1 C33_1 H33_1 107.7 . . ?
C34_1 C33_1 H33_1 107.8 . . ?
C33_1 C35_1 H35A_1 109.4 . . ?
C33_1 C35_1 H35B_1 109.5 . . ?
H35A_1 C35_1 H35B_1 109.5 . . ?
C33_1 C35_1 H35C_1 109.5 . . ?
H35A_1 C35_1 H35C_1 109.5 . . ?
H35B_1 C35_1 H35C_1 109.5 . . ?
C33_1 C34_1 H34A_1 109.5 . . ?
C33_1 C34_1 H34B_1 109.5 . . ?
H34A_1 C34_1 H34B_1 109.5 . . ?
C33_1 C34_1 H34C_1 109.5 . . ?
H34A_1 C34_1 H34C_1 109.5 . . ?
H34B_1 C34_1 H34C_1 109.5 . . ?
N63_1 C60_1 C10_1 113.2(12) . . ?
N63_1 C60_1 H60A_1 108.9 . . ?
C10_1 C60_1 H60A_1 108.9 . . ?
N63_1 C60_1 H60B_1 108.9 . . ?
C10_1 C60_1 H60B_1 108.9 . . ?
H60A_1 C60_1 H60B_1 107.7 . . ?
N63_1 C61_1 S65_1 116.5(10) . . ?
N63_1 C61_1 H61A_1 108.2 . . ?
S65_1 C61_1 H61A_1 108.2 . . ?
N63_1 C61_1 H61B_1 108.2 . . ?
S65_1 C61_1 H61B_1 108.2 . . ?
H61A_1 C61_1 H61B_1 107.3 . . ?
N63_1 C62_1 S64_1 115.6(10) . . ?
N63_1 C62_1 H62A_1 108.4 . . ?
S64_1 C62_1 H62A_1 108.4 . . ?
N63_1 C62_1 H62B_1 108.4 . . ?
S64_1 C62_1 H62B_1 108.4 . . ?
H62A_1 C62_1 H62B_1 107.5 . . ?
C60_1 N63_1 C61_1 130.0(14) . . ?
C60_1 N63_1 C62_1 117.2(13) . . ?
C61_1 N63_1 C62_1 112.3(13) . . ?
C62_1 S64_1 Fe01_20 114.8(5) . . ?
C62_1 S64_1 Fe02_20 108.7(5) . . ?
Fe01_20 S64_1 Fe02_20 66.07(14) . . ?
C61_1 S65_1 Fe01_20 114.0(4) . . ?
C61_1 S65_1 Fe02_20 106.1(5) . . ?
Fe01_20 S65_1 Fe02_20 66.29(14) . . ?
C8_2 O14_2 C15_2 119.6(12) . . ?
C10_2 N11_2 C6_2 120.1(11) . . ?
C15_2 C16_2 C18_2 108.1(15) . . ?
C15_2 C16_2 C17_2 111.5(14) . . ?
C18_2 C16_2 C17_2 111.5(15) . . ?
C15_2 C16_2 H16_2 108.6 . . ?
C18_2 C16_2 H16_2 108.6 . . ?
C17_2 C16_2 H16_2 108.6 . . ?
C2_2 N7_2 C6_2 120.1(11) . . ?
C75_1 N1_2 C2_2 136.4(12) . . ?
C75_1 N1_2 H1_2 111.8 . . ?
C2_2 N1_2 H1_2 111.8 . . ?
N11_2 C10_2 C9_2 123.5(11) . . ?
N11_2 C10_2 C12_2 115.3(11) . . ?
C9_2 C10_2 C12_2 121.1(12) . . ?
C3_2 C4_2 C5_2 117.5(12) . . ?
C3_2 C4_2 H4_2 121.2 . . ?
C5_2 C4_2 H4_2 121.2 . . ?
C8_2 C5_2 C6_2 119.9(11) . . ?
C8_2 C5_2 C4_2 121.3(12) . . ?
C6_2 C5_2 C4_2 118.8(11) . . ?
C4_2 C3_2 C2_2 119.4(12) . . ?
C4_2 C3_2 H3_2 120.3 . . ?
C2_2 C3_2 H3_2 120.3 . . ?
N7_2 C6_2 N11_2 117.1(12) . . ?
N7_2 C6_2 C5_2 122.9(11) . . ?
N11_2 C6_2 C5_2 120.0(11) . . ?
O13_2 C12_2 N1_3 120.4(11) . . ?
O13_2 C12_2 C10_2 124.0(12) . . ?
N1_3 C12_2 C10_2 115.5(11) . . ?
N7_2 C2_2 N1_2 115.9(13) . . ?
N7_2 C2_2 C3_2 121.3(11) . . ?
N1_2 C2_2 C3_2 122.8(12) . . ?
O14_2 C8_2 C5_2 119.6(13) . . ?
O14_2 C8_2 C9_2 120.1(12) . . ?
C5_2 C8_2 C9_2 120.2(12) . . ?
C16_2 C18_2 H18A_2 109.5 . . ?
C16_2 C18_2 H18B_2 109.5 . . ?
H18A_2 C18_2 H18B_2 109.5 . . ?
C16_2 C18_2 H18C_2 109.5 . . ?
H18A_2 C18_2 H18C_2 109.5 . . ?
H18B_2 C18_2 H18C_2 109.5 . . ?
O14_2 C15_2 C16_2 109.6(14) . . ?
O14_2 C15_2 H15A_2 109.7 . . ?
C16_2 C15_2 H15A_2 109.7 . . ?
O14_2 C15_2 H15B_2 109.7 . . ?
C16_2 C15_2 H15B_2 109.7 . . ?
H15A_2 C15_2 H15B_2 108.2 . . ?
C10_2 C9_2 C8_2 116.2(11) . . ?
C10_2 C9_2 H9_2 121.9 . . ?
C8_2 C9_2 H9_2 121.9 . . ?
C16_2 C17_2 H17A_2 109.5 . . ?
C16_2 C17_2 H17B_2 109.5 . . ?
H17A_2 C17_2 H17B_2 109.5 . . ?
C16_2 C17_2 H17C_2 109.5 . . ?
H17A_2 C17_2 H17C_2 109.5 . . ?
H17B_2 C17_2 H17C_2 109.5 . . ?
C8_3 O14_3 C15_3 118.4(13) . . ?
C10_3 N11_3 C6_3 118.5(11) . . ?
C18_3 C16_3 C15_3 112(2) . . ?
C18_3 C16_3 C17_3 110.9(17) . . ?
C15_3 C16_3 C17_3 106.2(16) . . ?
C18_3 C16_3 H16_3 109.1 . . ?
C15_3 C16_3 H16_3 109.1 . . ?
C17_3 C16_3 H16_3 109.0 . . ?
C2_3 N7_3 C6_3 123.5(11) . . ?
C2_3 N1_3 C12_2 133.8(11) . . ?
C2_3 N1_3 H1_3 113.1 . . ?
C12_2 N1_3 H1_3 113.1 . . ?
N11_3 C10_3 C9_3 123.4(11) . . ?
N11_3 C10_3 C12_3 112.6(11) . . ?
C9_3 C10_3 C12_3 124.1(12) . . ?
C5_3 C4_3 C3_3 121.2(12) . . ?
C5_3 C4_3 H4_3 119.4 . . ?
C3_3 C4_3 H4_3 119.4 . . ?
C4_3 C5_3 C6_3 117.1(12) . . ?
C4_3 C5_3 C8_3 120.3(13) . . ?
C6_3 C5_3 C8_3 122.6(12) . . ?
C2_3 C3_3 C4_3 119.0(12) . . ?
C2_3 C3_3 H3_3 120.5 . . ?
C4_3 C3_3 H3_3 120.5 . . ?
N7_3 C6_3 N11_3 119.3(13) . . ?
N7_3 C6_3 C5_3 121.0(11) . . ?
N11_3 C6_3 C5_3 119.7(11) . . ?
O13_3 C12_3 N1_4 120.7(12) . . ?
O13_3 C12_3 C10_3 121.2(13) . . ?
N1_4 C12_3 C10_3 117.3(12) . . ?
N1_3 C2_3 N7_3 115.2(12) . . ?
N1_3 C2_3 C3_3 126.7(12) . . ?
N7_3 C2_3 C3_3 118.1(11) . . ?
O14_3 C8_3 C9_3 127.5(13) . . ?
O14_3 C8_3 C5_3 117.7(13) . . ?
C9_3 C8_3 C5_3 114.8(12) . . ?
C16_3 C18_3 H18A_3 109.5 . . ?
C16_3 C18_3 H18B_3 109.5 . . ?
H18A_3 C18_3 H18B_3 109.5 . . ?
C16_3 C18_3 H18C_3 109.5 . . ?
H18A_3 C18_3 H18C_3 109.5 . . ?
H18B_3 C18_3 H18C_3 109.5 . . ?
O14_3 C15_3 C16_3 102.2(13) . . ?
O14_3 C15_3 H15A_3 111.3 . . ?
C16_3 C15_3 H15A_3 111.3 . . ?
O14_3 C15_3 H15B_3 111.3 . . ?
C16_3 C15_3 H15B_3 111.3 . . ?
H15A_3 C15_3 H15B_3 109.2 . . ?
C10_3 C9_3 C8_3 121.1(12) . . ?
C10_3 C9_3 H9_3 119.4 . . ?
C8_3 C9_3 H9_3 119.4 . . ?
C16_3 C17_3 H17A_3 109.5 . . ?
C16_3 C17_3 H17B_3 109.5 . . ?
H17A_3 C17_3 H17B_3 109.5 . . ?
C16_3 C17_3 H17C_3 109.4 . . ?
H17A_3 C17_3 H17C_3 109.5 . . ?
H17B_3 C17_3 H17C_3 109.5 . . ?
C6_4 N8_4 C_7 132.6(14) . . ?
C6_4 N8_4 H8_4 113.7 . . ?
C_7 N8_4 H8_4 113.7 . . ?
C6_4 N7_4 C2_4 126.1(15) . . ?
C2_4 N1_4 C12_3 134.7(13) . . ?
C2_4 N1_4 H1_4 112.7 . . ?
C12_3 N1_4 H1_4 112.7 . . ?
C4_4 C3_4 C2_4 116.7(15) . . ?
C4_4 C3_4 H3_4 121.6 . . ?
C2_4 C3_4 H3_4 121.6 . . ?
C6_4 C5_4 C4_4 118.7(15) . . ?
C6_4 C5_4 H5_4 120.6 . . ?
C4_4 C5_4 H5_4 120.6 . . ?
N7_4 C6_4 N8_4 117.4(17) . . ?
N7_4 C6_4 C5_4 118.8(15) . . ?
N8_4 C6_4 C5_4 123.7(15) . . ?
N1_4 C2_4 N7_4 116.8(16) . . ?
N1_4 C2_4 C3_4 123.7(15) . . ?
N7_4 C2_4 C3_4 119.5(14) . . ?
C3_4 C4_4 C5_4 120.1(16) . . ?
C3_4 C4_4 H4_4 120.0 . . ?
C5_4 C4_4 H4_4 120.0 . . ?
O_51 N_5 O_52 114.7(15) . . ?
O_51 N_5 C2_5 127.1(15) . . ?
O_52 N_5 C2_5 118.1(14) . . ?
N_5 C2_5 C3_5 119.0(15) . . ?
N_5 C2_5 C7_5 120.1(15) . . ?
C3_5 C2_5 C7_5 120.8(14) . . ?
C4_5 C3_5 C2_5 119.7(15) . . ?
C4_5 C3_5 H3_5 120.2 . . ?
C2_5 C3_5 H3_5 120.2 . . ?
C3_5 C4_5 C5_5 122.3(16) . . ?
C3_5 C4_5 H4_5 118.8 . . ?
C5_5 C4_5 H4_5 118.9 . . ?
C6_5 C5_5 C4_5 117.3(15) . . ?
C6_5 C5_5 H5_5 121.3 . . ?
C4_5 C5_5 H5_5 121.3 . . ?
C5_5 C6_5 C7_5 123.9(15) . . ?
C5_5 C6_5 C8_5 118.5(16) . . ?
C7_5 C6_5 C8_5 117.5(15) . . ?
N11_5 C7_5 C6_5 121.7(15) . . ?
N11_5 C7_5 C2_5 122.3(15) . . ?
C6_5 C7_5 C2_5 115.9(14) . . ?
OB_5 C8_5 C6_5 119.1(16) . . ?
OB_5 C8_5 C9_5 122.3(15) . . ?
C6_5 C8_5 C9_5 118.4(15) . . ?
C10_5 C9_5 C8_5 119.7(15) . . ?
C10_5 C9_5 H9_5 120.1 . . ?
C8_5 C9_5 H9_5 120.1 . . ?
N11_5 C10_5 C9_5 120.3(14) . . ?
N11_5 C10_5 C_5 119.8(14) . . ?
C9_5 C10_5 C_5 119.9(15) . . ?
C10_5 N11_5 C7_5 122.2(14) . . ?
O_5 C_5 N_6 123.6(14) . . ?
O_5 C_5 C10_5 118.8(15) . . ?
N_6 C_5 C10_5 117.6(14) . . ?
C8_5 OB_5 CG_5 113.4(15) . . ?
OB_5 CG_5 CD_5 104.5(16) . . ?
OB_5 CG_5 HG1_5 110.8 . . ?
CD_5 CG_5 HG1_5 110.8 . . ?
OB_5 CG_5 HG2_5 110.8 . . ?
CD_5 CG_5 HG2_5 110.8 . . ?
HG1_5 CG_5 HG2_5 108.9 . . ?
CE2_5 CD_5 CG_5 111.9(19) . . ?
CE2_5 CD_5 CE1_5 114(2) . . ?
CG_5 CD_5 CE1_5 111(2) . . ?
CE2_5 CD_5 HD_5 106.4 . . ?
CG_5 CD_5 HD_5 106.4 . . ?
CE1_5 CD_5 HD_5 106.4 . . ?
CD_5 CE1_5 HE1A_5 109.5 . . ?
CD_5 CE1_5 HE1B_5 109.5 . . ?
HE1A_5 CE1_5 HE1B_5 109.5 . . ?
CD_5 CE1_5 HE1C_5 109.5 . . ?
HE1A_5 CE1_5 HE1C_5 109.5 . . ?
HE1B_5 CE1_5 HE1C_5 109.5 . . ?
CD_5 CE2_5 HE2A_5 109.5 . . ?
CD_5 CE2_5 HE2B_5 109.5 . . ?
HE2A_5 CE2_5 HE2B_5 109.5 . . ?
CD_5 CE2_5 HE2C_5 109.5 . . ?
HE2A_5 CE2_5 HE2C_5 109.5 . . ?
HE2B_5 CE2_5 HE2C_5 109.5 . . ?
C_5 N_6 C2_6 132.5(14) . . ?
C_5 N_6 H0_6 113.8 . . ?
C2_6 N_6 H0_6 113.8 . . ?
C3_6 C2_6 N_6 119.6(16) . . ?
C3_6 C2_6 C7_6 123.1(16) . . ?
N_6 C2_6 C7_6 117.2(16) . . ?
C2_6 C3_6 C4_6 118.6(18) . . ?
C2_6 C3_6 H3_6 120.7 . . ?
C4_6 C3_6 H3_6 120.7 . . ?
C5_6 C4_6 C3_6 118.0(19) . . ?
C5_6 C4_6 H4_6 121.0 . . ?
C3_6 C4_6 H4_6 121.0 . . ?
C4_6 C5_6 C6_6 125.1(19) . . ?
C4_6 C5_6 H5_6 117.4 . . ?
C6_6 C5_6 H5_6 117.5 . . ?
C5_6 C6_6 C8_6 121.4(18) . . ?
C5_6 C6_6 C7_6 117.1(16) . . ?
C8_6 C6_6 C7_6 121.5(17) . . ?
N11_6 C7_6 C6_6 118.9(16) . . ?
N11_6 C7_6 C2_6 123.1(17) . . ?
C6_6 C7_6 C2_6 118.0(16) . . ?
C6_6 C8_6 C9_6 120.1(16) . . ?
C6_6 C8_6 OB_6 117.8(18) . . ?
C9_6 C8_6 OB_6 122.1(17) . . ?
C8_6 C9_6 C10_6 114.8(16) . . ?
C8_6 C9_6 H9_6 122.6 . . ?
C10_6 C9_6 H9_6 122.6 . . ?
N11_6 C10_6 C9_6 125.0(15) . . ?
N11_6 C10_6 C_6 116.8(15) . . ?
C9_6 C10_6 C_6 118.1(16) . . ?
C10_6 N11_6 C7_6 119.5(15) . . ?
O_6 C_6 N_7 126.3(15) . . ?
O_6 C_6 C10_6 116.8(16) . . ?
N_7 C_6 C10_6 116.5(14) . . ?
C8_6 OB_6 CG_6 105.7(16) . . ?
OB_6 CG_6 CD_6 109(2) . . ?
OB_6 CG_6 HG1_6 109.8 . . ?
CD_6 CG_6 HG1_6 109.7 . . ?
OB_6 CG_6 HG2_6 109.8 . . ?
CD_6 CG_6 HG2_6 109.8 . . ?
HG1_6 CG_6 HG2_6 108.2 . . ?
CE2_6 CD_6 CG_6 110(2) . . ?
CE2_6 CD_6 CE1_6 120(3) . . ?
CG_6 CD_6 CE1_6 106(2) . . ?
CE2_6 CD_6 HD_6 106.5 . . ?
CG_6 CD_6 HD_6 106.5 . . ?
CE1_6 CD_6 HD_6 106.5 . . ?
CD_6 CE1_6 HE1A_6 109.5 . . ?
CD_6 CE1_6 HE1B_6 109.5 . . ?
HE1A_6 CE1_6 HE1B_6 109.5 . . ?
CD_6 CE1_6 HE1C_6 109.4 . . ?
HE1A_6 CE1_6 HE1C_6 109.5 . . ?
HE1B_6 CE1_6 HE1C_6 109.5 . . ?
CD_6 CE2_6 HE2A_6 109.5 . . ?
CD_6 CE2_6 HE2B_6 109.5 . . ?
HE2A_6 CE2_6 HE2B_6 109.5 . . ?
CD_6 CE2_6 HE2C_6 109.5 . . ?
HE2A_6 CE2_6 HE2C_6 109.5 . . ?
HE2B_6 CE2_6 HE2C_6 109.5 . . ?
C_6 N_7 C2_7 129.2(14) . . ?
C_6 N_7 H0_7 115.4 . . ?
C2_7 N_7 H0_7 115.4 . . ?
N_7 C2_7 C7_7 120.4(17) . . ?
N_7 C2_7 C3_7 123.0(17) . . ?
C7_7 C2_7 C3_7 116.4(16) . . ?
C2_7 C3_7 C4_7 122.7(18) . . ?
C2_7 C3_7 H3_7 118.7 . . ?
C4_7 C3_7 H3_7 118.7 . . ?
C5_7 C4_7 C3_7 121.3(19) . . ?
C5_7 C4_7 H4_7 119.3 . . ?
C3_7 C4_7 H4_7 119.3 . . ?
C4_7 C5_7 C6_7 116.7(17) . . ?
C4_7 C5_7 H5_7 121.6 . . ?
C6_7 C5_7 H5_7 121.6 . . ?
C7_7 C6_7 C8_7 117.8(16) . . ?
C7_7 C6_7 C5_7 120.5(16) . . ?
C8_7 C6_7 C5_7 121.7(17) . . ?
N11_7 C7_7 C2_7 120.2(17) . . ?
N11_7 C7_7 C6_7 117.6(15) . . ?
C2_7 C7_7 C6_7 122.2(16) . . ?
OB_7 C8_7 C6_7 116.1(17) . . ?
OB_7 C8_7 C9_7 120.5(16) . . ?
C6_7 C8_7 C9_7 123.4(16) . . ?
C8_7 C9_7 C10_7 115.5(15) . . ?
C8_7 C9_7 H9_7 122.2 . . ?
C10_7 C9_7 H9_7 122.2 . . ?
N11_7 C10_7 C9_7 119.0(14) . . ?
N11_7 C10_7 C_7 119.4(15) . . ?
C9_7 C10_7 C_7 121.6(15) . . ?
C10_7 N11_7 C7_7 126.5(15) . . ?
O_7 C_7 N8_4 119.6(14) . . ?
O_7 C_7 C10_7 120.3(15) . . ?
N8_4 C_7 C10_7 118.2(14) . . ?
C8_7 OB_7 CG_7 114.9(16) . . ?
OB_7 CG_7 CD_7 101.2(16) . . ?
OB_7 CG_7 HG1_7 111.6 . . ?
CD_7 CG_7 HG1_7 111.6 . . ?
OB_7 CG_7 HG2_7 111.5 . . ?
CD_7 CG_7 HG2_7 111.5 . . ?
HG1_7 CG_7 HG2_7 109.3 . . ?
CE2_7 CD_7 CE1_7 111(2) . . ?
CE2_7 CD_7 CG_7 107.4(18) . . ?
CE1_7 CD_7 CG_7 107.3(19) . . ?
CE2_7 CD_7 HD_7 110.3 . . ?
CE1_7 CD_7 HD_7 110.4 . . ?
CG_7 CD_7 HD_7 110.3 . . ?
CD_7 CE1_7 HE1A_7 109.5 . . ?
CD_7 CE1_7 HE1B_7 109.5 . . ?
HE1A_7 CE1_7 HE1B_7 109.5 . . ?
CD_7 CE1_7 HE1C_7 109.5 . . ?
HE1A_7 CE1_7 HE1C_7 109.5 . . ?
HE1B_7 CE1_7 HE1C_7 109.5 . . ?
CD_7 CE2_7 HE2A_7 109.5 . . ?
CD_7 CE2_7 HE2B_7 109.5 . . ?
HE2A_7 CE2_7 HE2B_7 109.5 . . ?
CD_7 CE2_7 HE2C_7 109.4 . . ?
HE2A_7 CE2_7 HE2C_7 109.5 . . ?
HE2B_7 CE2_7 HE2C_7 109.5 . . ?
C23_12 C25_12 H25A_12 109.5 . . ?
C23_12 C25_12 H25B_12 109.5 . . ?
H25A_12 C25_12 H25B_12 109.5 . . ?
C23_12 C25_12 H25C_12 109.5 . . ?
H25A_12 C25_12 H25C_12 109.5 . . ?
H25B_12 C25_12 H25C_12 109.5 . . ?
C24_12 C23_12 C22_12 107.1(16) . . ?
C24_12 C23_12 C25_12 105(2) . . ?
C22_12 C23_12 C25_12 107.8(17) . . ?
C24_12 C23_12 H23_12 112.1 . . ?
C22_12 C23_12 H23_12 112.1 . . ?
C25_12 C23_12 H23_12 112.1 . . ?
C23_12 C24_12 H24A_12 109.5 . . ?
C23_12 C24_12 H24B_12 109.5 . . ?
H24A_12 C24_12 H24B_12 109.5 . . ?
C23_12 C24_12 H24C_12 109.5 . . ?
H24A_12 C24_12 H24C_12 109.5 . . ?
H24B_12 C24_12 H24C_12 109.5 . . ?
O21_12 C22_12 C23_12 104.2(12) . . ?
O21_12 C22_12 H22A_12 110.9 . . ?
C23_12 C22_12 H22A_12 110.9 . . ?
O21_12 C22_12 H22B_12 110.9 . . ?
C23_12 C22_12 H22B_12 110.9 . . ?
H22A_12 C22_12 H22B_12 108.9 . . ?
C11_12 O21_12 C22_12 116.3(11) . . ?
O21_12 C11_12 C12_12 125.3(12) . . ?
O21_12 C11_12 C8_12 115.2(13) . . ?
C12_12 C11_12 C8_12 119.5(12) . . ?
C11_12 C12_12 C13_12 118.1(12) . . ?
C11_12 C12_12 H12_12 120.9 . . ?
C13_12 C12_12 H12_12 120.9 . . ?
N14_12 C13_12 C15_12 117.4(13) . . ?
N14_12 C13_12 C12_12 123.3(12) . . ?
C15_12 C13_12 C12_12 119.1(13) . . ?
O16_12 C15_12 C13_12 115.7(14) . . ?
O16_12 C15_12 N0_13 116.8(14) . . ?
C13_12 C15_12 N0_13 127.4(13) . . ?
C13_12 N14_12 C9_12 119.2(12) . . ?
N14_12 C9_12 C10_12 120.3(13) . . ?
N14_12 C9_12 C8_12 122.3(12) . . ?
C10_12 C9_12 C8_12 117.3(12) . . ?
C6_12 C10_12 C9_12 124.0(13) . . ?
C6_12 C10_12 H10_12 118.0 . . ?
C9_12 C10_12 H10_12 118.0 . . ?
C11_12 C8_12 C7_12 123.9(13) . . ?
C11_12 C8_12 C9_12 117.5(12) . . ?
C7_12 C8_12 C9_12 118.6(12) . . ?
C4_12 C7_12 C8_12 122.5(13) . . ?
C4_12 C7_12 H7_12 118.8 . . ?
C8_12 C7_12 H7_12 118.8 . . ?
C7_12 C4_12 C3_12 124.3(14) . . ?
C7_12 C4_12 C6_12 119.3(13) . . ?
C3_12 C4_12 C6_12 116.2(12) . . ?
N6_12 C6_12 C10_12 119.2(13) . . ?
N6_12 C6_12 C4_12 122.7(13) . . ?
C10_12 C6_12 C4_12 118.1(12) . . ?
C1_12 N6_12 C6_12 120.1(12) . . ?
N6_12 C1_12 N0_12 114.2(14) . . ?
N6_12 C1_12 C2_12 121.3(12) . . ?
N0_12 C1_12 C2_12 124.5(13) . . ?
C1_12 N0_12 C15_1 136.5(12) . . ?
C1_12 N0_12 H0_12 111.7 . . ?
C15_1 N0_12 H0_12 111.7 . . ?
C3_12 C2_12 C1_12 118.4(12) . . ?
C3_12 C2_12 H2_12 120.8 . . ?
C1_12 C2_12 H2_12 120.8 . . ?
O31_12 C3_12 C2_12 124.3(13) . . ?
O31_12 C3_12 C4_12 114.6(13) . . ?
C2_12 C3_12 C4_12 121.1(13) . . ?
C3_12 O31_12 C32_12 118.8(11) . . ?
O31_12 C32_12 C33_12 98.5(11) . . ?
O31_12 C32_12 H32A_12 112.1 . . ?
C33_12 C32_12 H32A_12 112.1 . . ?
O31_12 C32_12 H32B_12 112.1 . . ?
C33_12 C32_12 H32B_12 112.1 . . ?
H32A_12 C32_12 H32B_12 109.7 . . ?
C34_12 C33_12 C35_12 115.0(17) . . ?
C34_12 C33_12 C32_12 101.5(15) . . ?
C35_12 C33_12 C32_12 95.7(13) . . ?
C34_12 C33_12 H33_12 114.1 . . ?
C35_12 C33_12 H33_12 114.1 . . ?
C32_12 C33_12 H33_12 114.2 . . ?
C33_12 C35_12 H35A_12 109.5 . . ?
C33_12 C35_12 H35B_12 109.5 . . ?
H35A_12 C35_12 H35B_12 109.5 . . ?
C33_12 C35_12 H35C_12 109.5 . . ?
H35A_12 C35_12 H35C_12 109.5 . . ?
H35B_12 C35_12 H35C_12 109.5 . . ?
C33_12 C34_12 H34A_12 109.5 . . ?
C33_12 C34_12 H34B_12 109.5 . . ?
H34A_12 C34_12 H34B_12 109.5 . . ?
C33_12 C34_12 H34C_12 109.5 . . ?
H34A_12 C34_12 H34C_12 109.5 . . ?
H34B_12 C34_12 H34C_12 109.5 . . ?
C23_13 C25_13 H25A_13 109.5 . . ?
C23_13 C25_13 H25B_13 109.5 . . ?
H25A_13 C25_13 H25B_13 109.5 . . ?
C23_13 C25_13 H25C_13 109.4 . . ?
H25A_13 C25_13 H25C_13 109.5 . . ?
H25B_13 C25_13 H25C_13 109.5 . . ?
C24_13 C23_13 C25_13 112.1(13) . . ?
C24_13 C23_13 C22_13 110.1(11) . . ?
C25_13 C23_13 C22_13 114.7(11) . . ?
C24_13 C23_13 H23_13 106.4 . . ?
C25_13 C23_13 H23_13 106.4 . . ?
C22_13 C23_13 H23_13 106.5 . . ?
C23_13 C24_13 H24A_13 109.5 . . ?
C23_13 C24_13 H24B_13 109.5 . . ?
H24A_13 C24_13 H24B_13 109.5 . . ?
C23_13 C24_13 H24C_13 109.5 . . ?
H24A_13 C24_13 H24C_13 109.5 . . ?
H24B_13 C24_13 H24C_13 109.5 . . ?
O21_13 C22_13 C23_13 112.1(11) . . ?
O21_13 C22_13 H22A_13 109.2 . . ?
C23_13 C22_13 H22A_13 109.2 . . ?
O21_13 C22_13 H22B_13 109.2 . . ?
C23_13 C22_13 H22B_13 109.2 . . ?
H22A_13 C22_13 H22B_13 107.9 . . ?
C11_13 O21_13 C22_13 121.0(10) . . ?
O21_13 C11_13 C8_13 118.5(11) . . ?
O21_13 C11_13 C12_13 123.2(11) . . ?
C8_13 C11_13 C12_13 118.3(11) . . ?
C11_13 C12_13 C13_13 116.2(11) . . ?
C11_13 C12_13 H12_13 121.9 . . ?
C13_13 C12_13 H12_13 121.9 . . ?
N14_13 C13_13 C12_13 125.0(11) . . ?
N14_13 C13_13 C15_13 117.6(12) . . ?
C12_13 C13_13 C15_13 117.4(11) . . ?
O16_13 C15_13 N0_14 126.6(13) . . ?
O16_13 C15_13 C13_13 121.2(13) . . ?
N0_14 C15_13 C13_13 112.2(11) . . ?
C13_13 N14_13 C9_13 119.8(11) . . ?
C10_13 C9_13 N14_13 120.3(11) . . ?
C10_13 C9_13 C8_13 121.8(11) . . ?
N14_13 C9_13 C8_13 117.9(11) . . ?
C9_13 C10_13 C6_13 119.6(11) . . ?
C9_13 C10_13 H10_13 120.2 . . ?
C6_13 C10_13 H10_13 120.2 . . ?
C11_13 C8_13 C9_13 122.7(12) . . ?
C11_13 C8_13 C7_13 118.8(11) . . ?
C9_13 C8_13 C7_13 118.5(11) . . ?
C4_13 C7_13 C8_13 119.4(11) . . ?
C4_13 C7_13 H7_13 120.3 . . ?
C8_13 C7_13 H7_13 120.3 . . ?
C7_13 C4_13 C6_13 121.5(11) . . ?
C7_13 C4_13 C3_13 124.2(12) . . ?
C6_13 C4_13 C3_13 114.2(11) . . ?
N6_13 C6_13 C10_13 116.4(11) . . ?
N6_13 C6_13 C4_13 124.4(11) . . ?
C10_13 C6_13 C4_13 119.2(11) . . ?
C1_13 N6_13 C6_13 116.9(11) . . ?
N6_13 C1_13 N0_13 112.9(12) . . ?
N6_13 C1_13 C2_13 125.4(13) . . ?
N0_13 C1_13 C2_13 121.8(13) . . ?
C1_13 N0_13 C15_12 124.9(13) . . ?
C1_13 N0_13 C1_71 117.7(12) . . ?
C15_12 N0_13 C1_71 117.4(12) . . ?
C3_13 C2_13 C1_13 119.0(13) . . ?
C3_13 C2_13 H2_13 120.5 . . ?
C1_13 C2_13 H2_13 120.5 . . ?
C2_13 C3_13 O31_13 127.5(12) . . ?
C2_13 C3_13 C4_13 120.1(11) . . ?
O31_13 C3_13 C4_13 112.4(11) . . ?
C3_13 O31_13 C32_13 115.6(10) . . ?
O31_13 C32_13 C33_13 105.1(10) . . ?
O31_13 C32_13 H32A_13 110.7 . . ?
C33_13 C32_13 H32A_13 110.7 . . ?
O31_13 C32_13 H32B_13 110.7 . . ?
C33_13 C32_13 H32B_13 110.7 . . ?
H32A_13 C32_13 H32B_13 108.8 . . ?
C32_13 C33_13 C34_13 104.0(14) . . ?
C32_13 C33_13 C35_13 105.5(11) . . ?
C34_13 C33_13 C35_13 110.6(16) . . ?
C32_13 C33_13 H33_13 112.1 . . ?
C34_13 C33_13 H33_13 112.1 . . ?
C35_13 C33_13 H33_13 112.1 . . ?
C33_13 C35_13 H35A_13 109.5 . . ?
C33_13 C35_13 H35B_13 109.5 . . ?
H35A_13 C35_13 H35B_13 109.5 . . ?
C33_13 C35_13 H35C_13 109.5 . . ?
H35A_13 C35_13 H35C_13 109.5 . . ?
H35B_13 C35_13 H35C_13 109.5 . . ?
C33_13 C34_13 H34A_13 109.5 . . ?
C33_13 C34_13 H34B_13 109.5 . . ?
H34A_13 C34_13 H34B_13 109.5 . . ?
C33_13 C34_13 H34C_13 109.5 . . ?
H34A_13 C34_13 H34C_13 109.5 . . ?
H34B_13 C34_13 H34C_13 109.5 . . ?
C23_14 C25_14 H25A_14 109.5 . . ?
C23_14 C25_14 H25B_14 109.5 . . ?
H25A_14 C25_14 H25B_14 109.5 . . ?
C23_14 C25_14 H25C_14 109.5 . . ?
H25A_14 C25_14 H25C_14 109.5 . . ?
H25B_14 C25_14 H25C_14 109.5 . . ?
C25_14 C23_14 C24_14 110.3(12) . . ?
C25_14 C23_14 C22_14 112.4(12) . . ?
C24_14 C23_14 C22_14 108.1(11) . . ?
C25_14 C23_14 H23_14 108.7 . . ?
C24_14 C23_14 H23_14 108.6 . . ?
C22_14 C23_14 H23_14 108.7 . . ?
C23_14 C24_14 H24A_14 109.5 . . ?
C23_14 C24_14 H24B_14 109.5 . . ?
H24A_14 C24_14 H24B_14 109.5 . . ?
C23_14 C24_14 H24C_14 109.5 . . ?
H24A_14 C24_14 H24C_14 109.5 . . ?
H24B_14 C24_14 H24C_14 109.5 . . ?
O21_14 C22_14 C23_14 102.6(9) . . ?
O21_14 C22_14 H22A_14 111.2 . . ?
C23_14 C22_14 H22A_14 111.2 . . ?
O21_14 C22_14 H22B_14 111.2 . . ?
C23_14 C22_14 H22B_14 111.2 . . ?
H22A_14 C22_14 H22B_14 109.1 . . ?
C11_14 O21_14 C22_14 116.0(9) . . ?
O21_14 C11_14 C12_14 125.9(11) . . ?
O21_14 C11_14 C8_14 115.3(11) . . ?
C12_14 C11_14 C8_14 118.8(11) . . ?
C11_14 C12_14 C13_14 117.4(11) . . ?
C11_14 C12_14 H12_14 121.3 . . ?
C13_14 C12_14 H12_14 121.3 . . ?
N14_14 C13_14 C15_14 115.5(11) . . ?
N14_14 C13_14 C12_14 125.6(11) . . ?
C15_14 C13_14 C12_14 118.7(11) . . ?
O16_14 C15_14 N0_15 122.5(11) . . ?
O16_14 C15_14 C13_14 116.5(12) . . ?
N0_15 C15_14 C13_14 120.7(12) . . ?
C13_14 N14_14 C9_14 116.9(10) . . ?
N14_14 C9_14 C10_14 118.9(12) . . ?
N14_14 C9_14 C8_14 123.3(11) . . ?
C10_14 C9_14 C8_14 117.8(11) . . ?
C6_14 C10_14 C9_14 120.2(11) . . ?
C6_14 C10_14 H10_14 119.9 . . ?
C9_14 C10_14 H10_14 119.9 . . ?
C7_14 C8_14 C9_14 120.5(10) . . ?
C7_14 C8_14 C11_14 121.6(11) . . ?
C9_14 C8_14 C11_14 117.8(11) . . ?
C4_14 C7_14 C8_14 121.1(11) . . ?
C4_14 C7_14 H7_14 119.5 . . ?
C8_14 C7_14 H7_14 119.5 . . ?
C7_14 C4_14 C3_14 123.7(12) . . ?
C7_14 C4_14 C6_14 118.6(11) . . ?
C3_14 C4_14 C6_14 117.7(11) . . ?
C10_14 C6_14 N6_14 116.0(11) . . ?
C10_14 C6_14 C4_14 121.7(11) . . ?
N6_14 C6_14 C4_14 122.4(11) . . ?
C1_14 N6_14 C6_14 117.5(11) . . ?
N6_14 C1_14 N0_14 116.9(13) . . ?
N6_14 C1_14 C2_14 122.8(11) . . ?
N0_14 C1_14 C2_14 120.3(12) . . ?
C15_13 N0_14 C1_14 129.8(12) . . ?
C15_13 N0_14 H0_14 115.1 . . ?
C1_14 N0_14 H0_14 115.1 . . ?
C3_14 C2_14 C1_14 119.0(12) . . ?
C3_14 C2_14 H2_14 120.5 . . ?
C1_14 C2_14 H2_14 120.5 . . ?
O31_14 C3_14 C2_14 126.2(12) . . ?
O31_14 C3_14 C4_14 113.3(11) . . ?
C2_14 C3_14 C4_14 120.5(11) . . ?
C3_14 O31_14 C32_14 118.2(9) . . ?
O31_14 C32_14 C33_14 109.9(10) . . ?
O31_14 C32_14 H32A_14 109.7 . . ?
C33_14 C32_14 H32A_14 109.7 . . ?
O31_14 C32_14 H32B_14 109.7 . . ?
C33_14 C32_14 H32B_14 109.7 . . ?
H32A_14 C32_14 H32B_14 108.2 . . ?
C34_14 C33_14 C35_14 112.6(14) . . ?
C34_14 C33_14 C32_14 110.0(13) . . ?
C35_14 C33_14 C32_14 106.8(13) . . ?
C34_14 C33_14 H33_14 109.1 . . ?
C35_14 C33_14 H33_14 109.1 . . ?
C32_14 C33_14 H33_14 109.1 . . ?
C33_14 C35_14 H35A_14 109.5 . . ?
C33_14 C35_14 H35B_14 109.5 . . ?
H35A_14 C35_14 H35B_14 109.5 . . ?
C33_14 C35_14 H35C_14 109.5 . . ?
H35A_14 C35_14 H35C_14 109.5 . . ?
H35B_14 C35_14 H35C_14 109.5 . . ?
C33_14 C34_14 H34A_14 109.5 . . ?
C33_14 C34_14 H34B_14 109.5 . . ?
H34A_14 C34_14 H34B_14 109.5 . . ?
C33_14 C34_14 H34C_14 109.5 . . ?
H34A_14 C34_14 H34C_14 109.5 . . ?
H34B_14 C34_14 H34C_14 109.5 . . ?
C23_15 C25_15 H25A_15 109.5 . . ?
C23_15 C25_15 H25B_15 109.5 . . ?
H25A_15 C25_15 H25B_15 109.5 . . ?
C23_15 C25_15 H25C_15 109.5 . . ?
H25A_15 C25_15 H25C_15 109.5 . . ?
H25B_15 C25_15 H25C_15 109.5 . . ?
C24_15 C23_15 C22_15 102.8(15) . . ?
C24_15 C23_15 C25_15 103.5(17) . . ?
C22_15 C23_15 C25_15 96.8(14) . . ?
C24_15 C23_15 H23_15 116.9 . . ?
C22_15 C23_15 H23_15 116.9 . . ?
C25_15 C23_15 H23_15 116.9 . . ?
C23_15 C24_15 H24A_15 109.5 . . ?
C23_15 C24_15 H24B_15 109.5 . . ?
H24A_15 C24_15 H24B_15 109.5 . . ?
C23_15 C24_15 H24C_15 109.5 . . ?
H24A_15 C24_15 H24C_15 109.5 . . ?
H24B_15 C24_15 H24C_15 109.5 . . ?
O21_15 C22_15 C23_15 106.7(13) . . ?
O21_15 C22_15 H22A_15 110.4 . . ?
C23_15 C22_15 H22A_15 110.4 . . ?
O21_15 C22_15 H22B_15 110.4 . . ?
C23_15 C22_15 H22B_15 110.4 . . ?
H22A_15 C22_15 H22B_15 108.6 . . ?
C11_15 O21_15 C22_15 120.1(13) . . ?
C12_15 C11_15 O21_15 125.1(14) . . ?
C12_15 C11_15 C8_15 120.3(13) . . ?
O21_15 C11_15 C8_15 114.6(13) . . ?
C11_15 C12_15 C13_15 120.8(14) . . ?
C11_15 C12_15 H12_15 119.6 . . ?
C13_15 C12_15 H12_15 119.6 . . ?
N14_15 C13_15 C12_15 123.8(14) . . ?
N14_15 C13_15 C15_15 120.3(14) . . ?
C12_15 C13_15 C15_15 116.0(14) . . ?
O16_15 C15_15 O_16 119.8(15) . . ?
O16_15 C15_15 C13_15 127.8(16) . . ?
O_16 C15_15 C13_15 112.3(14) . . ?
C13_15 N14_15 C9_15 117.9(12) . . ?
N14_15 C9_15 C10_15 120.6(13) . . ?
N14_15 C9_15 C8_15 122.7(12) . . ?
C10_15 C9_15 C8_15 116.7(12) . . ?
C9_15 C10_15 C6_15 123.2(13) . . ?
C9_15 C10_15 H10_15 118.4 . . ?
C6_15 C10_15 H10_15 118.4 . . ?
C7_15 C8_15 C11_15 124.9(13) . . ?
C7_15 C8_15 C9_15 120.6(12) . . ?
C11_15 C8_15 C9_15 114.4(12) . . ?
C8_15 C7_15 C4_15 122.1(13) . . ?
C8_15 C7_15 H7_15 118.9 . . ?
C4_15 C7_15 H7_15 118.9 . . ?
C7_15 C4_15 C6_15 119.4(12) . . ?
C7_15 C4_15 C3_15 122.0(13) . . ?
C6_15 C4_15 C3_15 118.6(12) . . ?
N6_15 C6_15 C10_15 119.9(13) . . ?
N6_15 C6_15 C4_15 122.1(12) . . ?
C10_15 C6_15 C4_15 117.9(12) . . ?
C1_15 N6_15 C6_15 118.0(11) . . ?
N6_15 C1_15 N0_15 114.0(12) . . ?
N6_15 C1_15 C2_15 123.5(11) . . ?
N0_15 C1_15 C2_15 122.4(12) . . ?
C15_14 N0_15 C1_15 131.1(11) . . ?
C15_14 N0_15 H0_15 114.5 . . ?
C1_15 N0_15 H0_15 114.4 . . ?
C3_15 C2_15 C1_15 119.6(12) . . ?
C3_15 C2_15 H2_15 120.2 . . ?
C1_15 C2_15 H2_15 120.2 . . ?
O31_15 C3_15 C2_15 126.2(13) . . ?
O31_15 C3_15 C4_15 115.5(13) . . ?
C2_15 C3_15 C4_15 118.3(12) . . ?
C3_15 O31_15 C32_15 114.8(10) . . ?
O31_15 C32_15 C33_15 107.6(10) . . ?
O31_15 C32_15 H32A_15 110.2 . . ?
C33_15 C32_15 H32A_15 110.2 . . ?
O31_15 C32_15 H32B_15 110.2 . . ?
C33_15 C32_15 H32B_15 110.2 . . ?
H32A_15 C32_15 H32B_15 108.5 . . ?
C35_15 C33_15 C34_15 112.7(14) . . ?
C35_15 C33_15 C32_15 111.6(13) . . ?
C34_15 C33_15 C32_15 108.3(12) . . ?
C35_15 C33_15 H33_15 108.0 . . ?
C34_15 C33_15 H33_15 108.0 . . ?
C32_15 C33_15 H33_15 108.0 . . ?
C33_15 C35_15 H35A_15 109.5 . . ?
C33_15 C35_15 H35B_15 109.5 . . ?
H35A_15 C35_15 H35B_15 109.5 . . ?
C33_15 C35_15 H35C_15 109.5 . . ?
H35A_15 C35_15 H35C_15 109.5 . . ?
H35B_15 C35_15 H35C_15 109.5 . . ?
C33_15 C34_15 H34A_15 109.5 . . ?
C33_15 C34_15 H34B_15 109.5 . . ?
H34A_15 C34_15 H34B_15 109.5 . . ?
C33_15 C34_15 H34C_15 109.5 . . ?
H34A_15 C34_15 H34C_15 109.5 . . ?
H34B_15 C34_15 H34C_15 109.5 . . ?
O_16 C_16 H0A_16 109.5 . . ?
O_16 C_16 H0B_16 109.5 . . ?
H0A_16 C_16 H0B_16 109.5 . . ?
O_16 C_16 H0C_16 109.5 . . ?
H0A_16 C_16 H0C_16 109.5 . . ?
H0B_16 C_16 H0C_16 109.5 . . ?
C15_15 O_16 C_16 118.5(12) . . ?
C_81 Fe01_20 C_73 96.5(8) . . ?
C_81 Fe01_20 C_82 94.9(8) . . ?
C_73 Fe01_20 C_82 91.7(9) . . ?
C_81 Fe01_20 S65_1 85.2(5) . . ?
C_73 Fe01_20 S65_1 172.1(6) . . ?
C_82 Fe01_20 S65_1 95.8(6) . . ?
C_81 Fe01_20 S64_1 154.2(6) . . ?
C_73 Fe01_20 S64_1 88.7(6) . . ?
C_82 Fe01_20 S64_1 110.2(6) . . ?
S65_1 Fe01_20 S64_1 86.54(17) . . ?
C_81 Fe01_20 Fe02_20 97.5(5) . . ?
C_73 Fe01_20 Fe02_20 114.6(6) . . ?
C_82 Fe01_20 Fe02_20 149.2(6) . . ?
S65_1 Fe01_20 Fe02_20 57.57(14) . . ?
S64_1 Fe01_20 Fe02_20 57.76(14) . . ?
C_74 Fe02_20 C_75 95.6(8) . . ?
C_74 Fe02_20 C_76 97.3(8) . . ?
C_75 Fe02_20 C_76 98.7(9) . . ?
C_74 Fe02_20 S65_1 85.8(6) . . ?
C_75 Fe02_20 S65_1 160.2(7) . . ?
C_76 Fe02_20 S65_1 100.7(6) . . ?
C_74 Fe02_20 S64_1 160.8(6) . . ?
C_75 Fe02_20 S64_1 87.9(6) . . ?
C_76 Fe02_20 S64_1 100.8(6) . . ?
S65_1 Fe02_20 S64_1 84.72(17) . . ?
C_74 Fe02_20 Fe01_20 104.8(6) . . ?
C_75 Fe02_20 Fe01_20 104.7(6) . . ?
C_76 Fe02_20 Fe01_20 145.7(7) . . ?
S65_1 Fe02_20 Fe01_20 56.14(14) . . ?
S64_1 Fe02_20 Fe01_20 56.17(14) . . ?
C23_31 C25_31 H25A_31 109.5 . . ?
C23_31 C25_31 H25B_31 109.5 . . ?
H25A_31 C25_31 H25B_31 109.5 . . ?
C23_31 C25_31 H25C_31 109.4 . . ?
H25A_31 C25_31 H25C_31 109.5 . . ?
H25B_31 C25_31 H25C_31 109.5 . . ?
C24_31 C23_31 C25_31 112(2) . . ?
C24_31 C23_31 C22_31 107.6(18) . . ?
C25_31 C23_31 C22_31 106.3(16) . . ?
C24_31 C23_31 H23_31 110.3 . . ?
C25_31 C23_31 H23_31 110.3 . . ?
C22_31 C23_31 H23_31 110.4 . . ?
C23_31 C24_31 H24A_31 109.5 . . ?
C23_31 C24_31 H24B_31 109.5 . . ?
H24A_31 C24_31 H24B_31 109.5 . . ?
C23_31 C24_31 H24C_31 109.5 . . ?
H24A_31 C24_31 H24C_31 109.5 . . ?
H24B_31 C24_31 H24C_31 109.5 . . ?
O21_31 C22_31 C23_31 105.7(14) . . ?
O21_31 C22_31 H22A_31 110.6 . . ?
C23_31 C22_31 H22A_31 110.6 . . ?
O21_31 C22_31 H22B_31 110.6 . . ?
C23_31 C22_31 H22B_31 110.6 . . ?
H22A_31 C22_31 H22B_31 108.7 . . ?
C11_31 O21_31 C22_31 117.5(13) . . ?
O21_31 C11_31 C8_31 116.7(14) . . ?
O21_31 C11_31 C12_31 124.2(14) . . ?
C8_31 C11_31 C12_31 119.0(13) . . ?
C13_31 C12_31 C11_31 118.5(13) . . ?
C13_31 C12_31 H12_31 120.8 . . ?
C11_31 C12_31 H12_31 120.8 . . ?
N14_31 C13_31 C12_31 123.7(13) . . ?
N14_31 C13_31 C15_31 117.3(13) . . ?
C12_31 C13_31 C15_31 118.9(14) . . ?
O16_31 C15_31 N0_42 121.3(13) . . ?
O16_31 C15_31 C13_31 122.3(14) . . ?
N0_42 C15_31 C13_31 116.2(13) . . ?
C13_31 N14_31 C9_31 117.1(13) . . ?
N14_31 C9_31 C8_31 125.1(13) . . ?
N14_31 C9_31 C10_31 116.4(14) . . ?
C8_31 C9_31 C10_31 118.4(13) . . ?
C6_31 C10_31 C9_31 119.9(14) . . ?
C6_31 C10_31 C60_31 121.6(14) . . ?
C9_31 C10_31 C60_31 118.5(14) . . ?
C7_31 C8_31 C11_31 121.6(15) . . ?
C7_31 C8_31 C9_31 121.9(14) . . ?
C11_31 C8_31 C9_31 116.5(14) . . ?
C8_31 C7_31 C4_31 120.8(14) . . ?
C8_31 C7_31 H7_31 119.6 . . ?
C4_31 C7_31 H7_31 119.6 . . ?
C3_31 C4_31 C7_31 122.6(14) . . ?
C3_31 C4_31 C6_31 119.5(13) . . ?
C7_31 C4_31 C6_31 117.9(14) . . ?
N6_31 C6_31 C10_31 120.2(14) . . ?
N6_31 C6_31 C4_31 118.7(13) . . ?
C10_31 C6_31 C4_31 121.1(14) . . ?
C1_31 N6_31 C6_31 119.4(12) . . ?
C2_31 C1_31 N6_31 123.5(13) . . ?
C2_31 C1_31 C75_31 123.9(14) . . ?
N6_31 C1_31 C75_31 112.5(13) . . ?
N1_32 C75_31 O85_31 116.6(12) . . ?
N1_32 C75_31 C1_31 125.1(14) . . ?
O85_31 C75_31 C1_31 118.1(13) . . ?
C1_31 C2_31 C3_31 118.1(14) . . ?
C1_31 C2_31 H2_31 120.9 . . ?
C3_31 C2_31 H2_31 120.9 . . ?
O31_31 C3_31 C2_31 126.3(14) . . ?
O31_31 C3_31 C4_31 113.0(14) . . ?
C2_31 C3_31 C4_31 120.7(14) . . ?
C3_31 O31_31 C32_31 117.2(14) . . ?
O31_31 C32_31 C33_31 110.3(17) . . ?
O31_31 C32_31 H32A_31 109.6 . . ?
C33_31 C32_31 H32A_31 109.6 . . ?
O31_31 C32_31 H32B_31 109.6 . . ?
C33_31 C32_31 H32B_31 109.6 . . ?
H32A_31 C32_31 H32B_31 108.1 . . ?
C34_31 C33_31 C32_31 102.9(18) . . ?
C34_31 C33_31 C35_31 120(2) . . ?
C32_31 C33_31 C35_31 101.5(17) . . ?
C34_31 C33_31 H33_31 110.4 . . ?
C32_31 C33_31 H33_31 110.4 . . ?
C35_31 C33_31 H33_31 110.4 . . ?
C33_31 C35_31 H35A_31 109.5 . . ?
C33_31 C35_31 H35B_31 109.5 . . ?
H35A_31 C35_31 H35B_31 109.5 . . ?
C33_31 C35_31 H35C_31 109.5 . . ?
H35A_31 C35_31 H35C_31 109.5 . . ?
H35B_31 C35_31 H35C_31 109.5 . . ?
C33_31 C34_31 H34A_31 109.5 . . ?
C33_31 C34_31 H34B_31 109.4 . . ?
H34A_31 C34_31 H34B_31 109.5 . . ?
C33_31 C34_31 H34C_31 109.5 . . ?
H34A_31 C34_31 H34C_31 109.5 . . ?
H34B_31 C34_31 H34C_31 109.5 . . ?
N63_31 C60_31 C10_31 120.8(14) . . ?
N63_31 C60_31 H60A_31 107.1 . . ?
C10_31 C60_31 H60A_31 107.1 . . ?
N63_31 C60_31 H60B_31 107.1 . . ?
C10_31 C60_31 H60B_31 107.1 . . ?
H60A_31 C60_31 H60B_31 106.8 . . ?
N63_31 C61_31 S65_31 115.1(11) . . ?
N63_31 C61_31 H61A_31 108.5 . . ?
S65_31 C61_31 H61A_31 108.5 . . ?
N63_31 C61_31 H61B_31 108.5 . . ?
S65_31 C61_31 H61B_31 108.5 . . ?
H61A_31 C61_31 H61B_31 107.5 . . ?
N63_31 C62_31 S64_31 109.4(11) . . ?
N63_31 C62_31 H62A_31 109.8 . . ?
S64_31 C62_31 H62A_31 109.8 . . ?
N63_31 C62_31 H62B_31 109.8 . . ?
S64_31 C62_31 H62B_31 109.8 . . ?
H62A_31 C62_31 H62B_31 108.2 . . ?
C61_31 N63_31 C60_31 121.4(15) . . ?
C61_31 N63_31 C62_31 116.1(18) . . ?
C60_31 N63_31 C62_31 117.2(14) . . ?
C62_31 S64_31 Fe01_50 115.1(6) . . ?
C62_31 S64_31 Fe02_50 111.0(6) . . ?
Fe01_50 S64_31 Fe02_50 67.55(17) . . ?
C61_31 S65_31 Fe01_50 110.6(5) . . ?
C61_31 S65_31 Fe02_50 107.8(6) . . ?
Fe01_50 S65_31 Fe02_50 66.76(15) . . ?
C8_32 O14_32 C15_32 114.9(11) . . ?
C10_32 N11_32 C6_32 121.2(11) . . ?
C15_32 C16_32 C18_32 109.3(14) . . ?
C15_32 C16_32 C17_32 108.5(13) . . ?
C18_32 C16_32 C17_32 110.2(16) . . ?
C15_32 C16_32 H16_32 109.6 . . ?
C18_32 C16_32 H16_32 109.6 . . ?
C17_32 C16_32 H16_32 109.6 . . ?
C6_32 N7_32 C2_32 119.3(11) . . ?
C75_31 N1_32 C2_32 139.3(12) . . ?
C75_31 N1_32 H1_32 110.4 . . ?
C2_32 N1_32 H1_32 110.4 . . ?
N11_32 C10_32 C9_32 122.7(11) . . ?
N11_32 C10_32 C12_32 114.9(11) . . ?
C9_32 C10_32 C12_32 122.4(12) . . ?
C3_32 C4_32 C5_32 118.5(12) . . ?
C3_32 C4_32 H4_32 120.7 . . ?
C5_32 C4_32 H4_32 120.7 . . ?
C6_32 C5_32 C4_32 119.7(11) . . ?
C6_32 C5_32 C8_32 118.9(11) . . ?
C4_32 C5_32 C8_32 121.4(12) . . ?
C4_32 C3_32 C2_32 117.8(12) . . ?
C4_32 C3_32 H3_32 121.1 . . ?
C2_32 C3_32 H3_32 121.1 . . ?
N7_32 C6_32 N11_32 118.2(12) . . ?
N7_32 C6_32 C5_32 121.2(11) . . ?
N11_32 C6_32 C5_32 120.5(11) . . ?
O13_32 C12_32 N1_33 121.6(11) . . ?
O13_32 C12_32 C10_32 121.7(12) . . ?
N1_33 C12_32 C10_32 116.5(11) . . ?
N7_32 C2_32 N1_32 114.0(12) . . ?
N7_32 C2_32 C3_32 123.4(11) . . ?
N1_32 C2_32 C3_32 122.6(12) . . ?
O14_32 C8_32 C5_32 115.5(12) . . ?
O14_32 C8_32 C9_32 124.9(12) . . ?
C5_32 C8_32 C9_32 119.6(12) . . ?
C16_32 C18_32 H18A_32 109.5 . . ?
C16_32 C18_32 H18B_32 109.5 . . ?
H18A_32 C18_32 H18B_32 109.5 . . ?
C16_32 C18_32 H18C_32 109.5 . . ?
H18A_32 C18_32 H18C_32 109.5 . . ?
H18B_32 C18_32 H18C_32 109.5 . . ?
O14_32 C15_32 C16_32 107.3(12) . . ?
O14_32 C15_32 H15A_32 110.3 . . ?
C16_32 C15_32 H15A_32 110.3 . . ?
O14_32 C15_32 H15B_32 110.3 . . ?
C16_32 C15_32 H15B_32 110.3 . . ?
H15A_32 C15_32 H15B_32 108.5 . . ?
C10_32 C9_32 C8_32 117.2(11) . . ?
C10_32 C9_32 H9_32 121.4 . . ?
C8_32 C9_32 H9_32 121.4 . . ?
C16_32 C17_32 H17A_32 109.5 . . ?
C16_32 C17_32 H17B_32 109.5 . . ?
H17A_32 C17_32 H17B_32 109.5 . . ?
C16_32 C17_32 H17C_32 109.5 . . ?
H17A_32 C17_32 H17C_32 109.5 . . ?
H17B_32 C17_32 H17C_32 109.5 . . ?
C8_33 O14_33 C15_33 120.6(13) . . ?
C10_33 N11_33 C6_33 119.5(11) . . ?
C15_33 C16_33 C17_33 115.3(19) . . ?
C15_33 C16_33 C18_33 110.9(16) . . ?
C17_33 C16_33 C18_33 95.8(18) . . ?
C15_33 C16_33 H16_33 111.3 . . ?
C17_33 C16_33 H16_33 111.3 . . ?
C18_33 C16_33 H16_33 111.3 . . ?
C2_33 N7_33 C6_33 120.9(11) . . ?
C12_32 N1_33 C2_33 134.1(11) . . ?
C12_32 N1_33 H1_33 113.0 . . ?
C2_33 N1_33 H1_33 113.0 . . ?
N11_33 C10_33 C9_33 123.0(11) . . ?
N11_33 C10_33 C12_33 113.7(11) . . ?
C9_33 C10_33 C12_33 123.2(12) . . ?
C3_33 C4_33 C5_33 119.6(12) . . ?
C3_33 C4_33 H4_33 120.2 . . ?
C5_33 C4_33 H4_33 120.2 . . ?
C6_33 C5_33 C4_33 118.4(11) . . ?
C6_33 C5_33 C8_33 118.9(11) . . ?
C4_33 C5_33 C8_33 122.6(12) . . ?
C4_33 C3_33 C2_33 117.4(12) . . ?
C4_33 C3_33 H3_33 121.3 . . ?
C2_33 C3_33 H3_33 121.3 . . ?
N7_33 C6_33 N11_33 117.3(12) . . ?
N7_33 C6_33 C5_33 121.3(11) . . ?
N11_33 C6_33 C5_33 121.3(11) . . ?
O13_33 C12_33 N1_34 119.8(11) . . ?
O13_33 C12_33 C10_33 121.5(13) . . ?
N1_34 C12_33 C10_33 118.6(12) . . ?
N7_33 C2_33 N1_33 115.1(12) . . ?
N7_33 C2_33 C3_33 122.3(11) . . ?
N1_33 C2_33 C3_33 122.6(12) . . ?
O14_33 C8_33 C9_33 125.8(12) . . ?
O14_33 C8_33 C5_33 116.1(12) . . ?
C9_33 C8_33 C5_33 118.0(12) . . ?
C16_33 C18_33 H18A_33 109.5 . . ?
C16_33 C18_33 H18B_33 109.5 . . ?
H18A_33 C18_33 H18B_33 109.5 . . ?
C16_33 C18_33 H18C_33 109.5 . . ?
H18A_33 C18_33 H18C_33 109.5 . . ?
H18B_33 C18_33 H18C_33 109.5 . . ?
O14_33 C15_33 C16_33 111.7(15) . . ?
O14_33 C15_33 H15A_33 109.3 . . ?
C16_33 C15_33 H15A_33 109.3 . . ?
O14_33 C15_33 H15B_33 109.3 . . ?
C16_33 C15_33 H15B_33 109.3 . . ?
H15A_33 C15_33 H15B_33 108.0 . . ?
C10_33 C9_33 C8_33 119.2(12) . . ?
C10_33 C9_33 H9_33 120.4 . . ?
C8_33 C9_33 H9_33 120.4 . . ?
C16_33 C17_33 H17A_33 109.5 . . ?
C16_33 C17_33 H17B_33 109.5 . . ?
H17A_33 C17_33 H17B_33 109.5 . . ?
C16_33 C17_33 H17C_33 109.4 . . ?
H17A_33 C17_33 H17C_33 109.5 . . ?
H17B_33 C17_33 H17C_33 109.5 . . ?
C_37 N8_34 C6_34 132.8(12) . . ?
C_37 N8_34 H8_34 113.6 . . ?
C6_34 N8_34 H8_34 113.6 . . ?
C2_34 N7_34 C6_34 126.8(13) . . ?
C2_34 N1_34 C12_33 135.0(12) . . ?
C2_34 N1_34 H1_34 112.5 . . ?
C12_33 N1_34 H1_34 112.5 . . ?
C4_34 C3_34 C2_34 116.7(13) . . ?
C4_34 C3_34 H3_34 121.7 . . ?
C2_34 C3_34 H3_34 121.7 . . ?
C6_34 C5_34 C4_34 117.7(14) . . ?
C6_34 C5_34 H5_34 121.2 . . ?
C4_34 C5_34 H5_34 121.2 . . ?
N7_34 C6_34 N8_34 117.9(14) . . ?
N7_34 C6_34 C5_34 119.6(13) . . ?
N8_34 C6_34 C5_34 122.4(14) . . ?
N1_34 C2_34 N7_34 120.2(15) . . ?
N1_34 C2_34 C3_34 122.6(13) . . ?
N7_34 C2_34 C3_34 117.2(13) . . ?
C5_34 C4_34 C3_34 121.9(14) . . ?
C5_34 C4_34 H4_34 119.0 . . ?
C3_34 C4_34 H4_34 119.0 . . ?
O_53 N_35 O_54 111.3(13) . . ?
O_53 N_35 C2_35 125.2(14) . . ?
O_54 N_35 C2_35 123.3(14) . . ?
C7_35 C2_35 C3_35 126.0(13) . . ?
C7_35 C2_35 N_35 121.0(13) . . ?
C3_35 C2_35 N_35 113.0(13) . . ?
C2_35 C3_35 C4_35 114.6(13) . . ?
C2_35 C3_35 H3_35 122.7 . . ?
C4_35 C3_35 H3_35 122.7 . . ?
C5_35 C4_35 C3_35 122.0(13) . . ?
C5_35 C4_35 H4_35 119.0 . . ?
C3_35 C4_35 H4_35 119.0 . . ?
C4_35 C5_35 C6_35 122.1(13) . . ?
C4_35 C5_35 H5_35 118.9 . . ?
C6_35 C5_35 H5_35 118.9 . . ?
C8_35 C6_35 C5_35 123.6(13) . . ?
C8_35 C6_35 C7_35 119.6(12) . . ?
C5_35 C6_35 C7_35 116.8(12) . . ?
C2_35 C7_35 N11_35 123.4(13) . . ?
C2_35 C7_35 C6_35 118.5(12) . . ?
N11_35 C7_35 C6_35 118.1(12) . . ?
OB_35 C8_35 C6_35 115.2(13) . . ?
OB_35 C8_35 C9_35 124.7(13) . . ?
C6_35 C8_35 C9_35 120.0(13) . . ?
C8_35 C9_35 C10_35 119.4(12) . . ?
C8_35 C9_35 H9_35 120.3 . . ?
C10_35 C9_35 H9_35 120.3 . . ?
N11_35 C10_35 C9_35 121.0(12) . . ?
N11_35 C10_35 C_35 117.8(12) . . ?
C9_35 C10_35 C_35 121.1(13) . . ?
C10_35 N11_35 C7_35 121.7(11) . . ?
O_35 C_35 N_36 122.9(12) . . ?
O_35 C_35 C10_35 120.1(13) . . ?
N_36 C_35 C10_35 116.9(12) . . ?
C8_35 OB_35 CG_35 117.0(11) . . ?
OB_35 CG_35 CD_35 102.2(12) . . ?
OB_35 CG_35 HG1_35 111.3 . . ?
CD_35 CG_35 HG1_35 111.3 . . ?
OB_35 CG_35 HG2_35 111.3 . . ?
CD_35 CG_35 HG2_35 111.3 . . ?
HG1_35 CG_35 HG2_35 109.2 . . ?
CE2_35 CD_35 CE1_35 110.9(16) . . ?
CE2_35 CD_35 CG_35 116.9(15) . . ?
CE1_35 CD_35 CG_35 108.4(13) . . ?
CE2_35 CD_35 HD_35 106.7 . . ?
CE1_35 CD_35 HD_35 106.7 . . ?
CG_35 CD_35 HD_35 106.7 . . ?
CD_35 CE1_35 HE1A_35 109.5 . . ?
CD_35 CE1_35 HE1B_35 109.5 . . ?
HE1A_35 CE1_35 HE1B_35 109.5 . . ?
CD_35 CE1_35 HE1C_35 109.5 . . ?
HE1A_35 CE1_35 HE1C_35 109.5 . . ?
HE1B_35 CE1_35 HE1C_35 109.5 . . ?
CD_35 CE2_35 HE2A_35 109.5 . . ?
CD_35 CE2_35 HE2B_35 109.5 . . ?
HE2A_35 CE2_35 HE2B_35 109.5 . . ?
CD_35 CE2_35 HE2C_35 109.5 . . ?
HE2A_35 CE2_35 HE2C_35 109.5 . . ?
HE2B_35 CE2_35 HE2C_35 109.5 . . ?
C_35 N_36 C2_36 131.2(12) . . ?
C_35 N_36 H0_36 114.4 . . ?
C2_36 N_36 H0_36 114.4 . . ?
N_36 C2_36 C3_36 122.3(13) . . ?
N_36 C2_36 C7_36 117.2(13) . . ?
C3_36 C2_36 C7_36 120.4(13) . . ?
C2_36 C3_36 C4_36 121.7(14) . . ?
C2_36 C3_36 H3_36 119.2 . . ?
C4_36 C3_36 H3_36 119.2 . . ?
C5_36 C4_36 C3_36 115.0(14) . . ?
C5_36 C4_36 H4_36 122.5 . . ?
C3_36 C4_36 H4_36 122.5 . . ?
C6_36 C5_36 C4_36 123.9(14) . . ?
C6_36 C5_36 H5_36 118.0 . . ?
C4_36 C5_36 H5_36 118.0 . . ?
C5_36 C6_36 C7_36 118.5(13) . . ?
C5_36 C6_36 C8_36 121.2(13) . . ?
C7_36 C6_36 C8_36 120.3(13) . . ?
N11_36 C7_36 C2_36 120.4(13) . . ?
N11_36 C7_36 C6_36 119.4(13) . . ?
C2_36 C7_36 C6_36 120.2(13) . . ?
OB_36 C8_36 C9_36 127.3(14) . . ?
OB_36 C8_36 C6_36 112.4(13) . . ?
C9_36 C8_36 C6_36 120.3(13) . . ?
C8_36 C9_36 C10_36 114.7(13) . . ?
C8_36 C9_36 H9_36 122.6 . . ?
C10_36 C9_36 H9_36 122.6 . . ?
N11_36 C10_36 C9_36 127.1(12) . . ?
N11_36 C10_36 C_36 117.2(12) . . ?
C9_36 C10_36 C_36 115.6(13) . . ?
C10_36 N11_36 C7_36 117.9(11) . . ?
O_36 C_36 N_37 120.9(12) . . ?
O_36 C_36 C10_36 117.9(14) . . ?
N_37 C_36 C10_36 120.6(13) . . ?
C8_36 OB_36 CG_36 112.8(12) . . ?
OB_36 CG_36 CD_36 109.5(13) . . ?
OB_36 CG_36 HG1_36 109.8 . . ?
CD_36 CG_36 HG1_36 109.8 . . ?
OB_36 CG_36 HG2_36 109.8 . . ?
CD_36 CG_36 HG2_36 109.8 . . ?
HG1_36 CG_36 HG2_36 108.2 . . ?
CE1_36 CD_36 CG_36 110.5(14) . . ?
CE1_36 CD_36 CE2_36 114.1(17) . . ?
CG_36 CD_36 CE2_36 109.5(14) . . ?
CE1_36 CD_36 HD_36 107.5 . . ?
CG_36 CD_36 HD_36 107.5 . . ?
CE2_36 CD_36 HD_36 107.5 . . ?
CD_36 CE1_36 HE1A_36 109.5 . . ?
CD_36 CE1_36 HE1B_36 109.5 . . ?
HE1A_36 CE1_36 HE1B_36 109.5 . . ?
CD_36 CE1_36 HE1C_36 109.5 . . ?
HE1A_36 CE1_36 HE1C_36 109.5 . . ?
HE1B_36 CE1_36 HE1C_36 109.5 . . ?
CD_36 CE2_36 HE2A_36 109.5 . . ?
CD_36 CE2_36 HE2B_36 109.5 . . ?
HE2A_36 CE2_36 HE2B_36 109.5 . . ?
CD_36 CE2_36 HE2C_36 109.5 . . ?
HE2A_36 CE2_36 HE2C_36 109.5 . . ?
HE2B_36 CE2_36 HE2C_36 109.5 . . ?
C2_37 N_37 C_36 129.4(12) . . ?
C2_37 N_37 H0_37 115.3 . . ?
C_36 N_37 H0_37 115.3 . . ?
N_37 C2_37 C7_37 114.4(14) . . ?
N_37 C2_37 C3_37 123.6(14) . . ?
C7_37 C2_37 C3_37 121.9(14) . . ?
C4_37 C3_37 C2_37 117.9(15) . . ?
C4_37 C3_37 H3_37 121.1 . . ?
C2_37 C3_37 H3_37 121.1 . . ?
C3_37 C4_37 C5_37 120.4(16) . . ?
C3_37 C4_37 H4_37 119.8 . . ?
C5_37 C4_37 H4_37 119.8 . . ?
C6_37 C5_37 C4_37 122.5(16) . . ?
C6_37 C5_37 H5_37 118.8 . . ?
C4_37 C5_37 H5_37 118.8 . . ?
C5_37 C6_37 C8_37 120.8(15) . . ?
C5_37 C6_37 C7_37 117.8(14) . . ?
C8_37 C6_37 C7_37 121.4(14) . . ?
N11_37 C7_37 C2_37 121.6(14) . . ?
N11_37 C7_37 C6_37 119.0(13) . . ?
C2_37 C7_37 C6_37 119.4(14) . . ?
OB_37 C8_37 C6_37 118.1(15) . . ?
OB_37 C8_37 C9_37 125.0(14) . . ?
C6_37 C8_37 C9_37 116.8(14) . . ?
C10_37 C9_37 C8_37 120.7(13) . . ?
C10_37 C9_37 H9_37 119.6 . . ?
C8_37 C9_37 H9_37 119.6 . . ?
N11_37 C10_37 C9_37 121.6(12) . . ?
N11_37 C10_37 C_37 115.5(12) . . ?
C9_37 C10_37 C_37 122.9(14) . . ?
C10_37 N11_37 C7_37 120.3(12) . . ?
O_37 C_37 N8_34 120.5(13) . . ?
O_37 C_37 C10_37 118.8(13) . . ?
N8_34 C_37 C10_37 119.9(13) . . ?
C8_37 OB_37 CG_37 117.0(14) . . ?
OB_37 CG_37 CD_37 102.8(15) . . ?
OB_37 CG_37 HG1_37 111.2 . . ?
CD_37 CG_37 HG1_37 111.2 . . ?
OB_37 CG_37 HG2_37 111.2 . . ?
CD_37 CG_37 HG2_37 111.2 . . ?
HG1_37 CG_37 HG2_37 109.1 . . ?
CE2_37 CD_37 CE1_37 116(2) . . ?
CE2_37 CD_37 CG_37 106.3(16) . . ?
CE1_37 CD_37 CG_37 101.7(15) . . ?
CE2_37 CD_37 HD_37 110.7 . . ?
CE1_37 CD_37 HD_37 110.7 . . ?
CG_37 CD_37 HD_37 110.7 . . ?
CD_37 CE1_37 HE1A_37 109.5 . . ?
CD_37 CE1_37 HE1B_37 109.5 . . ?
HE1A_37 CE1_37 HE1B_37 109.5 . . ?
CD_37 CE1_37 HE1C_37 109.5 . . ?
HE1A_37 CE1_37 HE1C_37 109.5 . . ?
HE1B_37 CE1_37 HE1C_37 109.5 . . ?
CD_37 CE2_37 HE2A_37 109.5 . . ?
CD_37 CE2_37 HE2B_37 109.5 . . ?
HE2A_37 CE2_37 HE2B_37 109.5 . . ?
CD_37 CE2_37 HE2C_37 109.5 . . ?
HE2A_37 CE2_37 HE2C_37 109.5 . . ?
HE2B_37 CE2_37 HE2C_37 109.5 . . ?
C23_42 C25_42 H25A_42 109.5 . . ?
C23_42 C25_42 H25B_42 109.5 . . ?
H25A_42 C25_42 H25B_42 109.5 . . ?
C23_42 C25_42 H25C_42 109.5 . . ?
H25A_42 C25_42 H25C_42 109.5 . . ?
H25B_42 C25_42 H25C_42 109.5 . . ?
C24_42 C23_42 C25_42 108(2) . . ?
C24_42 C23_42 C22_42 109.2(19) . . ?
C25_42 C23_42 C22_42 105.8(16) . . ?
C24_42 C23_42 H23_42 111.2 . . ?
C25_42 C23_42 H23_42 111.2 . . ?
C22_42 C23_42 H23_42 111.2 . . ?
C23_42 C24_42 H24A_42 109.5 . . ?
C23_42 C24_42 H24B_42 109.5 . . ?
H24A_42 C24_42 H24B_42 109.5 . . ?
C23_42 C24_42 H24C_42 109.5 . . ?
H24A_42 C24_42 H24C_42 109.5 . . ?
H24B_42 C24_42 H24C_42 109.5 . . ?
O21_42 C22_42 C23_42 111.0(15) . . ?
O21_42 C22_42 H22A_42 109.5 . . ?
C23_42 C22_42 H22A_42 109.4 . . ?
O21_42 C22_42 H22B_42 109.4 . . ?
C23_42 C22_42 H22B_42 109.4 . . ?
H22A_42 C22_42 H22B_42 108.0 . . ?
C11_42 O21_42 C22_42 120.5(14) . . ?
O21_42 C11_42 C12_42 121.4(13) . . ?
O21_42 C11_42 C8_42 117.8(14) . . ?
C12_42 C11_42 C8_42 120.7(13) . . ?
C11_42 C12_42 C13_42 118.4(13) . . ?
C11_42 C12_42 H12_42 120.8 . . ?
C13_42 C12_42 H12_42 120.8 . . ?
N14_42 C13_42 C12_42 119.2(13) . . ?
N14_42 C13_42 C15_42 120.3(15) . . ?
C12_42 C13_42 C15_42 120.3(14) . . ?
O16_42 C15_42 N0_43 116.9(13) . . ?
O16_42 C15_42 C13_42 119.6(14) . . ?
N0_43 C15_42 C13_42 122.7(14) . . ?
C13_42 N14_42 C9_42 124.1(14) . . ?
N14_42 C9_42 C8_42 120.6(14) . . ?
N14_42 C9_42 C10_42 121.2(15) . . ?
C8_42 C9_42 C10_42 118.2(14) . . ?
C6_42 C10_42 C9_42 121.1(14) . . ?
C6_42 C10_42 H10_42 119.4 . . ?
C9_42 C10_42 H10_42 119.4 . . ?
C11_42 C8_42 C9_42 116.9(13) . . ?
C11_42 C8_42 C7_42 122.7(14) . . ?
C9_42 C8_42 C7_42 120.4(13) . . ?
C4_42 C7_42 C8_42 121.0(13) . . ?
C4_42 C7_42 H7_42 119.5 . . ?
C8_42 C7_42 H7_42 119.5 . . ?
C3_42 C4_42 C6_42 116.5(13) . . ?
C3_42 C4_42 C7_42 125.5(14) . . ?
C6_42 C4_42 C7_42 117.9(13) . . ?
N6_42 C6_42 C10_42 118.0(14) . . ?
N6_42 C6_42 C4_42 120.6(13) . . ?
C10_42 C6_42 C4_42 121.4(13) . . ?
C1_42 N6_42 C6_42 121.7(13) . . ?
N6_42 C1_42 N0_42 117.7(15) . . ?
N6_42 C1_42 C2_42 121.1(13) . . ?
N0_42 C1_42 C2_42 121.1(14) . . ?
C15_31 N0_42 C1_42 138.7(13) . . ?
C15_31 N0_42 H0_42 110.6 . . ?
C1_42 N0_42 H0_42 110.6 . . ?
C3_42 C2_42 C1_42 118.7(14) . . ?
C3_42 C2_42 H2_42 120.7 . . ?
C1_42 C2_42 H2_42 120.7 . . ?
C2_42 C3_42 C4_42 121.3(14) . . ?
C2_42 C3_42 O31_42 125.4(14) . . ?
C4_42 C3_42 O31_42 113.3(14) . . ?
C3_42 O31_42 C32_42 112.9(12) . . ?
O31_42 C32_42 C33_42 107.0(13) . . ?
O31_42 C32_42 H32A_42 110.3 . . ?
C33_42 C32_42 H32A_42 110.3 . . ?
O31_42 C32_42 H32B_42 110.3 . . ?
C33_42 C32_42 H32B_42 110.3 . . ?
H32A_42 C32_42 H32B_42 108.6 . . ?
C35_42 C33_42 C34_42 105.9(18) . . ?
C35_42 C33_42 C32_42 106.0(16) . . ?
C34_42 C33_42 C32_42 102.8(15) . . ?
C35_42 C33_42 H33_42 113.7 . . ?
C34_42 C33_42 H33_42 113.7 . . ?
C32_42 C33_42 H33_42 113.7 . . ?
C33_42 C35_42 H35A_42 109.5 . . ?
C33_42 C35_42 H35B_42 109.5 . . ?
H35A_42 C35_42 H35B_42 109.5 . . ?
C33_42 C35_42 H35C_42 109.5 . . ?
H35A_42 C35_42 H35C_42 109.5 . . ?
H35B_42 C35_42 H35C_42 109.5 . . ?
C33_42 C34_42 H34A_42 109.5 . . ?
C33_42 C34_42 H34B_42 109.5 . . ?
H34A_42 C34_42 H34B_42 109.5 . . ?
C33_42 C34_42 H34C_42 109.5 . . ?
H34A_42 C34_42 H34C_42 109.5 . . ?
H34B_42 C34_42 H34C_42 109.5 . . ?
C23_43 C25_43 H25A_43 109.5 . . ?
C23_43 C25_43 H25B_43 109.5 . . ?
H25A_43 C25_43 H25B_43 109.5 . . ?
C23_43 C25_43 H25C_43 109.5 . . ?
H25A_43 C25_43 H25C_43 109.5 . . ?
H25B_43 C25_43 H25C_43 109.5 . . ?
C25_43 C23_43 C24_43 108.1(14) . . ?
C25_43 C23_43 C22_43 109.0(13) . . ?
C24_43 C23_43 C22_43 107.5(14) . . ?
C25_43 C23_43 H23_43 110.7 . . ?
C24_43 C23_43 H23_43 110.7 . . ?
C22_43 C23_43 H23_43 110.7 . . ?
C23_43 C24_43 H24A_43 109.5 . . ?
C23_43 C24_43 H24B_43 109.5 . . ?
H24A_43 C24_43 H24B_43 109.5 . . ?
C23_43 C24_43 H24C_43 109.5 . . ?
H24A_43 C24_43 H24C_43 109.5 . . ?
H24B_43 C24_43 H24C_43 109.5 . . ?
O21_43 C22_43 C23_43 106.4(11) . . ?
O21_43 C22_43 H22A_43 110.5 . . ?
C23_43 C22_43 H22A_43 110.5 . . ?
O21_43 C22_43 H22B_43 110.4 . . ?
C23_43 C22_43 H22B_43 110.4 . . ?
H22A_43 C22_43 H22B_43 108.6 . . ?
C11_43 O21_43 C22_43 118.4(11) . . ?
O21_43 C11_43 C12_43 127.7(13) . . ?
O21_43 C11_43 C8_43 115.3(13) . . ?
C12_43 C11_43 C8_43 117.0(12) . . ?
C13_43 C12_43 C11_43 121.7(12) . . ?
C13_43 C12_43 H12_43 119.2 . . ?
C11_43 C12_43 H12_43 119.2 . . ?
N14_43 C13_43 C12_43 120.6(12) . . ?
N14_43 C13_43 C15_43 118.8(12) . . ?
C12_43 C13_43 C15_43 120.6(12) . . ?
O16_43 C15_43 N0_44 122.6(12) . . ?
O16_43 C15_43 C13_43 122.3(13) . . ?
N0_44 C15_43 C13_43 115.0(11) . . ?
C13_43 N14_43 C9_43 121.7(11) . . ?
C10_43 C9_43 N14_43 120.4(13) . . ?
C10_43 C9_43 C8_43 121.0(13) . . ?
N14_43 C9_43 C8_43 118.6(12) . . ?
C9_43 C10_43 C6_43 119.9(13) . . ?
C9_43 C10_43 H10_43 120.1 . . ?
C6_43 C10_43 H10_43 120.1 . . ?
C9_43 C8_43 C11_43 120.4(13) . . ?
C9_43 C8_43 C7_43 118.9(12) . . ?
C11_43 C8_43 C7_43 120.7(13) . . ?
C4_43 C7_43 C8_43 120.1(13) . . ?
C4_43 C7_43 H7_43 120.0 . . ?
C8_43 C7_43 H7_43 120.0 . . ?
C7_43 C4_43 C3_43 122.7(15) . . ?
C7_43 C4_43 C6_43 120.6(14) . . ?
C3_43 C4_43 C6_43 116.6(14) . . ?
N6_43 C6_43 C4_43 123.6(14) . . ?
N6_43 C6_43 C10_43 116.8(14) . . ?
C4_43 C6_43 C10_43 119.5(13) . . ?
C1_43 N6_43 C6_43 119.1(13) . . ?
N6_43 C1_43 N0_43 116.6(15) . . ?
N6_43 C1_43 C2_43 120.0(13) . . ?
N0_43 C1_43 C2_43 123.4(14) . . ?
C15_42 N0_43 C1_43 126.1(13) . . ?
C15_42 N0_43 C1_72 120.0(14) . . ?
C1_43 N0_43 C1_72 113.1(13) . . ?
C3_43 C2_43 C1_43 121.3(14) . . ?
C3_43 C2_43 H2_43 119.4 . . ?
C1_43 C2_43 H2_43 119.4 . . ?
C2_43 C3_43 O31_43 126.3(15) . . ?
C2_43 C3_43 C4_43 119.3(14) . . ?
O31_43 C3_43 C4_43 114.5(15) . . ?
C3_43 O31_43 C32_43 116.6(13) . . ?
O31_43 C32_43 C33_43 115.6(14) . . ?
O31_43 C32_43 H32A_43 108.4 . . ?
C33_43 C32_43 H32A_43 108.4 . . ?
O31_43 C32_43 H32B_43 108.4 . . ?
C33_43 C32_43 H32B_43 108.4 . . ?
H32A_43 C32_43 H32B_43 107.4 . . ?
C35_43 C33_43 C34_43 112(2) . . ?
C35_43 C33_43 C32_43 97.3(16) . . ?
C34_43 C33_43 C32_43 105.1(15) . . ?
C35_43 C33_43 H33_43 113.8 . . ?
C34_43 C33_43 H33_43 113.8 . . ?
C32_43 C33_43 H33_43 113.8 . . ?
C33_43 C35_43 H35A_43 109.5 . . ?
C33_43 C35_43 H35B_43 109.4 . . ?
H35A_43 C35_43 H35B_43 109.5 . . ?
C33_43 C35_43 H35C_43 109.5 . . ?
H35A_43 C35_43 H35C_43 109.5 . . ?
H35B_43 C35_43 H35C_43 109.5 . . ?
C33_43 C34_43 H34A_43 109.5 . . ?
C33_43 C34_43 H34B_43 109.5 . . ?
H34A_43 C34_43 H34B_43 109.5 . . ?
C33_43 C34_43 H34C_43 109.5 . . ?
H34A_43 C34_43 H34C_43 109.5 . . ?
H34B_43 C34_43 H34C_43 109.5 . . ?
C23_44 C25_44 H25A_44 109.5 . . ?
C23_44 C25_44 H25B_44 109.5 . . ?
H25A_44 C25_44 H25B_44 109.5 . . ?
C23_44 C25_44 H25C_44 109.5 . . ?
H25A_44 C25_44 H25C_44 109.5 . . ?
H25B_44 C25_44 H25C_44 109.5 . . ?
C25_44 C23_44 C24_44 103.9(15) . . ?
C25_44 C23_44 C22_44 113.6(15) . . ?
C24_44 C23_44 C22_44 107.5(14) . . ?
C25_44 C23_44 H23_44 110.5 . . ?
C24_44 C23_44 H23_44 110.5 . . ?
C22_44 C23_44 H23_44 110.5 . . ?
C23_44 C24_44 H24A_44 109.5 . . ?
C23_44 C24_44 H24B_44 109.5 . . ?
H24A_44 C24_44 H24B_44 109.5 . . ?
C23_44 C24_44 H24C_44 109.5 . . ?
H24A_44 C24_44 H24C_44 109.5 . . ?
H24B_44 C24_44 H24C_44 109.5 . . ?
O21_44 C22_44 C23_44 107.7(12) . . ?
O21_44 C22_44 H22A_44 110.2 . . ?
C23_44 C22_44 H22A_44 110.2 . . ?
O21_44 C22_44 H22B_44 110.2 . . ?
C23_44 C22_44 H22B_44 110.2 . . ?
H22A_44 C22_44 H22B_44 108.5 . . ?
C11_44 O21_44 C22_44 121.9(12) . . ?
O21_44 C11_44 C12_44 125.1(14) . . ?
O21_44 C11_44 C8_44 118.1(14) . . ?
C12_44 C11_44 C8_44 116.8(13) . . ?
C11_44 C12_44 C13_44 122.2(14) . . ?
C11_44 C12_44 H12_44 118.9 . . ?
C13_44 C12_44 H12_44 118.9 . . ?
N14_44 C13_44 C12_44 121.4(13) . . ?
N14_44 C13_44 C15_44 114.9(13) . . ?
C12_44 C13_44 C15_44 123.7(14) . . ?
O16_44 C15_44 N0_45 121.5(13) . . ?
O16_44 C15_44 C13_44 119.0(14) . . ?
N0_45 C15_44 C13_44 119.4(13) . . ?
C13_44 N14_44 C9_44 119.2(12) . . ?
N14_44 C9_44 C10_44 121.8(14) . . ?
N14_44 C9_44 C8_44 119.8(13) . . ?
C10_44 C9_44 C8_44 118.2(13) . . ?
C9_44 C10_44 C6_44 124.2(13) . . ?
C9_44 C10_44 H10_44 117.9 . . ?
C6_44 C10_44 H10_44 117.9 . . ?
C9_44 C8_44 C7_44 118.0(12) . . ?
C9_44 C8_44 C11_44 120.5(13) . . ?
C7_44 C8_44 C11_44 121.4(13) . . ?
C4_44 C7_44 C8_44 124.2(13) . . ?
C4_44 C7_44 H7_44 117.9 . . ?
C8_44 C7_44 H7_44 117.9 . . ?
C7_44 C4_44 C3_44 123.8(13) . . ?
C7_44 C4_44 C6_44 116.0(12) . . ?
C3_44 C4_44 C6_44 120.2(12) . . ?
C10_44 C6_44 N6_44 121.6(13) . . ?
C10_44 C6_44 C4_44 119.2(12) . . ?
N6_44 C6_44 C4_44 119.2(12) . . ?
C1_44 N6_44 C6_44 121.1(12) . . ?
N0_44 C1_44 N6_44 118.0(14) . . ?
N0_44 C1_44 C2_44 122.8(13) . . ?
N6_44 C1_44 C2_44 119.1(12) . . ?
C1_44 N0_44 C15_43 132.1(12) . . ?
C1_44 N0_44 H0_44 114.0 . . ?
C15_43 N0_44 H0_44 114.0 . . ?
C3_44 C2_44 C1_44 125.1(13) . . ?
C3_44 C2_44 H2_44 117.4 . . ?
C1_44 C2_44 H2_44 117.4 . . ?
O31_44 C3_44 C2_44 130.9(13) . . ?
O31_44 C3_44 C4_44 114.0(13) . . ?
C2_44 C3_44 C4_44 115.1(12) . . ?
C3_44 O31_44 C32_44 116.3(11) . . ?
O31_44 C32_44 C33_44 106.4(11) . . ?
O31_44 C32_44 H32A_44 110.4 . . ?
C33_44 C32_44 H32A_44 110.5 . . ?
O31_44 C32_44 H32B_44 110.5 . . ?
C33_44 C32_44 H32B_44 110.5 . . ?
H32A_44 C32_44 H32B_44 108.6 . . ?
C32_44 C33_44 C34_44 110.4(15) . . ?
C32_44 C33_44 C35_44 112.1(13) . . ?
C34_44 C33_44 C35_44 110.9(15) . . ?
C32_44 C33_44 H33_44 107.7 . . ?
C34_44 C33_44 H33_44 107.8 . . ?
C35_44 C33_44 H33_44 107.7 . . ?
C33_44 C35_44 H35A_44 109.5 . . ?
C33_44 C35_44 H35B_44 109.5 . . ?
H35A_44 C35_44 H35B_44 109.5 . . ?
C33_44 C35_44 H35C_44 109.5 . . ?
H35A_44 C35_44 H35C_44 109.5 . . ?
H35B_44 C35_44 H35C_44 109.5 . . ?
C33_44 C34_44 H34A_44 109.5 . . ?
C33_44 C34_44 H34B_44 109.5 . . ?
H34A_44 C34_44 H34B_44 109.5 . . ?
C33_44 C34_44 H34C_44 109.5 . . ?
H34A_44 C34_44 H34C_44 109.5 . . ?
H34B_44 C34_44 H34C_44 109.5 . . ?
C23_45 C25_45 H25A_45 109.5 . . ?
C23_45 C25_45 H25B_45 109.5 . . ?
H25A_45 C25_45 H25B_45 109.5 . . ?
C23_45 C25_45 H25C_45 109.5 . . ?
H25A_45 C25_45 H25C_45 109.5 . . ?
H25B_45 C25_45 H25C_45 109.5 . . ?
C24_45 C23_45 C22_45 106(2) . . ?
C24_45 C23_45 C25_45 112(2) . . ?
C22_45 C23_45 C25_45 101.5(19) . . ?
C24_45 C23_45 H23_45 112.5 . . ?
C22_45 C23_45 H23_45 112.5 . . ?
C25_45 C23_45 H23_45 112.5 . . ?
C23_45 C24_45 H24A_45 109.5 . . ?
C23_45 C24_45 H24B_45 109.5 . . ?
H24A_45 C24_45 H24B_45 109.5 . . ?
C23_45 C24_45 H24C_45 109.5 . . ?
H24A_45 C24_45 H24C_45 109.5 . . ?
H24B_45 C24_45 H24C_45 109.5 . . ?
O21_45 C22_45 C23_45 103.1(16) . . ?
O21_45 C22_45 H22A_45 111.1 . . ?
C23_45 C22_45 H22A_45 111.1 . . ?
O21_45 C22_45 H22B_45 111.1 . . ?
C23_45 C22_45 H22B_45 111.2 . . ?
H22A_45 C22_45 H22B_45 109.1 . . ?
C11_45 O21_45 C22_45 114.2(17) . . ?
O21_45 C11_45 C12_45 122.6(17) . . ?
O21_45 C11_45 C8_45 114.6(17) . . ?
C12_45 C11_45 C8_45 122.7(16) . . ?
C11_45 C12_45 C13_45 116.4(16) . . ?
C11_45 C12_45 H12_45 121.8 . . ?
C13_45 C12_45 H12_45 121.8 . . ?
N14_45 C13_45 C15_45 125.3(19) . . ?
N14_45 C13_45 C12_45 119.9(16) . . ?
C15_45 C13_45 C12_45 114.7(16) . . ?
O16_45 C15_45 O_46 119.7(19) . . ?
O16_45 C15_45 C13_45 131(2) . . ?
O_46 C15_45 C13_45 109.5(18) . . ?
C13_45 N14_45 C9_45 123.0(16) . . ?
C10_45 C9_45 N14_45 119.3(17) . . ?
C10_45 C9_45 C8_45 121.0(16) . . ?
N14_45 C9_45 C8_45 119.8(15) . . ?
C9_45 C10_45 C6_45 121.3(16) . . ?
C9_45 C10_45 H10_45 119.3 . . ?
C6_45 C10_45 H10_45 119.3 . . ?
C9_45 C8_45 C11_45 118.3(16) . . ?
C9_45 C8_45 C7_45 119.5(15) . . ?
C11_45 C8_45 C7_45 122.2(17) . . ?
C4_45 C7_45 C8_45 120.0(15) . . ?
C4_45 C7_45 H7_45 120.0 . . ?
C8_45 C7_45 H7_45 120.0 . . ?
C3_45 C4_45 C7_45 121.5(16) . . ?
C3_45 C4_45 C6_45 119.9(15) . . ?
C7_45 C4_45 C6_45 118.6(15) . . ?
C10_45 C6_45 N6_45 118.5(16) . . ?
C10_45 C6_45 C4_45 119.6(15) . . ?
N6_45 C6_45 C4_45 121.8(15) . . ?
C1_45 N6_45 C6_45 118.6(14) . . ?
N6_45 C1_45 N0_45 116.3(15) . . ?
N6_45 C1_45 C2_45 119.7(14) . . ?
N0_45 C1_45 C2_45 123.7(15) . . ?
C1_45 N0_45 C15_44 131.2(13) . . ?
C1_45 N0_45 H0_45 114.4 . . ?
C15_44 N0_45 H0_45 114.4 . . ?
C1_45 C2_45 C3_45 125.6(15) . . ?
C1_45 C2_45 H2_45 117.2 . . ?
C3_45 C2_45 H2_45 117.2 . . ?
O31_45 C3_45 C4_45 115.9(16) . . ?
O31_45 C3_45 C2_45 129.6(16) . . ?
C4_45 C3_45 C2_45 114.5(15) . . ?
C3_45 O31_45 C32_45 115.8(15) . . ?
O31_45 C32_45 C33_45 112.0(16) . . ?
O31_45 C32_45 H32A_45 109.2 . . ?
C33_45 C32_45 H32A_45 109.2 . . ?
O31_45 C32_45 H32B_45 109.2 . . ?
C33_45 C32_45 H32B_45 109.2 . . ?
H32A_45 C32_45 H32B_45 107.9 . . ?
C34_45 C33_45 C35_45 108.6(19) . . ?
C34_45 C33_45 C32_45 111.4(17) . . ?
C35_45 C33_45 C32_45 111.6(16) . . ?
C34_45 C33_45 H33_45 108.4 . . ?
C35_45 C33_45 H33_45 108.4 . . ?
C32_45 C33_45 H33_45 108.4 . . ?
C33_45 C35_45 H35A_45 109.5 . . ?
C33_45 C35_45 H35B_45 109.5 . . ?
H35A_45 C35_45 H35B_45 109.5 . . ?
C33_45 C35_45 H35C_45 109.5 . . ?
H35A_45 C35_45 H35C_45 109.5 . . ?
H35B_45 C35_45 H35C_45 109.5 . . ?
C33_45 C34_45 H34A_45 109.5 . . ?
C33_45 C34_45 H34B_45 109.5 . . ?
H34A_45 C34_45 H34B_45 109.5 . . ?
C33_45 C34_45 H34C_45 109.4 . . ?
H34A_45 C34_45 H34C_45 109.5 . . ?
H34B_45 C34_45 H34C_45 109.5 . . ?
O_46 C_46 H0A_46 109.4 . . ?
O_46 C_46 H0B_46 109.5 . . ?
H0A_46 C_46 H0B_46 109.5 . . ?
O_46 C_46 H0C_46 109.5 . . ?
H0A_46 C_46 H0C_46 109.5 . . ?
H0B_46 C_46 H0C_46 109.5 . . ?
C15_45 O_46 C_46 116.1(16) . . ?
C_83 Fe01_50 C_80 95.3(9) . . ?
C_83 Fe01_50 C_79 97.3(9) . . ?
C_80 Fe01_50 C_79 96.1(8) . . ?
C_83 Fe01_50 S64_31 108.9(7) . . ?
C_80 Fe01_50 S64_31 83.1(6) . . ?
C_79 Fe01_50 S64_31 153.7(6) . . ?
C_83 Fe01_50 S65_31 97.4(7) . . ?
C_80 Fe01_50 S65_31 166.1(6) . . ?
C_79 Fe01_50 S65_31 88.1(5) . . ?
S64_31 Fe01_50 S65_31 87.21(19) . . ?
C_83 Fe01_50 Fe02_50 150.1(7) . . ?
C_80 Fe01_50 Fe02_50 108.0(6) . . ?
C_79 Fe01_50 Fe02_50 98.6(6) . . ?
S64_31 Fe01_50 Fe02_50 57.43(16) . . ?
S65_31 Fe01_50 Fe02_50 58.20(15) . . ?
C_84 Fe02_50 C_77 116.2(9) . . ?
C_84 Fe02_50 C_78 79.3(9) . . ?
C_77 Fe02_50 C_78 120.3(10) . . ?
C_84 Fe02_50 S64_31 86.3(7) . . ?
C_77 Fe02_50 S64_31 98.9(8) . . ?
C_78 Fe02_50 S64_31 140.7(6) . . ?
C_84 Fe02_50 S65_31 148.3(7) . . ?
C_77 Fe02_50 S65_31 95.0(7) . . ?
C_78 Fe02_50 S65_31 89.6(7) . . ?
S64_31 Fe02_50 S65_31 83.80(19) . . ?
C_84 Fe02_50 Fe01_50 95.0(6) . . ?
C_77 Fe02_50 Fe01_50 138.9(8) . . ?
C_78 Fe02_50 Fe01_50 89.8(7) . . ?
S64_31 Fe02_50 Fe01_50 55.02(15) . . ?
S65_31 Fe02_50 Fe01_50 55.04(14) . . ?
C2_71 C1_71 N0_13 108.0(12) . . ?
C2_71 C1_71 H1A_71 110.1 . . ?
N0_13 C1_71 H1A_71 110.1 . . ?
C2_71 C1_71 H1B_71 110.1 . . ?
N0_13 C1_71 H1B_71 110.1 . . ?
H1A_71 C1_71 H1B_71 108.4 . . ?
C3_71 C2_71 C7_71 114.8(14) . . ?
C3_71 C2_71 C1_71 123.1(15) . . ?
C7_71 C2_71 C1_71 122.1(14) . . ?
C4_71 C3_71 C2_71 125.9(16) . . ?
C4_71 C3_71 H3_71 117.0 . . ?
C2_71 C3_71 H3_71 117.0 . . ?
C3_71 C4_71 C5_71 117.7(15) . . ?
C3_71 C4_71 H4_71 121.1 . . ?
C5_71 C4_71 H4_71 121.1 . . ?
O8_71 C5_71 C6_71 115.8(15) . . ?
O8_71 C5_71 C4_71 124.6(14) . . ?
C6_71 C5_71 C4_71 119.6(14) . . ?
C5_71 O8_71 C9_71 117.2(12) . . ?
O8_71 C9_71 H9A_71 109.5 . . ?
O8_71 C9_71 H9B_71 109.5 . . ?
H9A_71 C9_71 H9B_71 109.5 . . ?
O8_71 C9_71 H9C_71 109.5 . . ?
H9A_71 C9_71 H9C_71 109.5 . . ?
H9B_71 C9_71 H9C_71 109.5 . . ?
C7_71 C6_71 C5_71 119.8(14) . . ?
C7_71 C6_71 H6_71 120.1 . . ?
C5_71 C6_71 H6_71 120.1 . . ?
O10_71 C7_71 C6_71 125.0(14) . . ?
O10_71 C7_71 C2_71 112.9(14) . . ?
C6_71 C7_71 C2_71 122.1(14) . . ?
C7_71 O10_71 C11_71 115.5(13) . . ?
O10_71 C11_71 H11A_71 109.5 . . ?
O10_71 C11_71 H11B_71 109.5 . . ?
H11A_71 C11_71 H11B_71 109.5 . . ?
O10_71 C11_71 H11C_71 109.5 . . ?
H11A_71 C11_71 H11C_71 109.5 . . ?
H11B_71 C11_71 H11C_71 109.5 . . ?
C2_72 C1_72 N0_43 102.6(15) . . ?
C2_72 C1_72 H1A_72 111.3 . . ?
N0_43 C1_72 H1A_72 111.2 . . ?
C2_72 C1_72 H1B_72 111.2 . . ?
N0_43 C1_72 H1B_72 111.2 . . ?
H1A_72 C1_72 H1B_72 109.2 . . ?
C3_72 C2_72 C7_72 113.8(16) . . ?
C3_72 C2_72 C1_72 121.3(18) . . ?
C7_72 C2_72 C1_72 124.8(17) . . ?
C2_72 C3_72 C4_72 122.1(18) . . ?
C2_72 C3_72 H3_72 118.9 . . ?
C4_72 C3_72 H3_72 118.9 . . ?
C5_72 C4_72 C3_72 120.5(18) . . ?
C5_72 C4_72 H4_72 119.8 . . ?
C3_72 C4_72 H4_72 119.7 . . ?
C4_72 C5_72 C6_72 118.2(17) . . ?
C4_72 C5_72 O8_72 120(2) . . ?
C6_72 C5_72 O8_72 121.3(19) . . ?
C5_72 O8_72 C9_72 117.8(18) . . ?
O8_72 C9_72 H9A_72 109.4 . . ?
O8_72 C9_72 H9B_72 109.4 . . ?
H9A_72 C9_72 H9B_72 109.5 . . ?
O8_72 C9_72 H9C_72 109.5 . . ?
H9A_72 C9_72 H9C_72 109.5 . . ?
H9B_72 C9_72 H9C_72 109.5 . . ?
C7_72 C6_72 C5_72 117.8(18) . . ?
C7_72 C6_72 H6_72 121.1 . . ?
C5_72 C6_72 H6_72 121.1 . . ?
C6_72 C7_72 O10_72 121.9(17) . . ?
C6_72 C7_72 C2_72 127.2(17) . . ?
O10_72 C7_72 C2_72 110.9(15) . . ?
C7_72 O10_72 C11_72 117.9(16) . . ?
O10_72 C11_72 H11A_72 109.5 . . ?
O10_72 C11_72 H11B_72 109.5 . . ?
H11A_72 C11_72 H11B_72 109.5 . . ?
O10_72 C11_72 H11C_72 109.5 . . ?
H11A_72 C11_72 H11C_72 109.5 . . ?
H11B_72 C11_72 H11C_72 109.5 . . ?
O_73 C_73 Fe01_20 153.6(19) . . ?
O_74 C_74 Fe02_20 161.3(17) . . ?
O_75 C_75 Fe02_20 167(2) . . ?
O_76 C_76 Fe02_20 174.4(19) . . ?
O_77 C_77 Fe02_50 155(2) . . ?
O_78 C_78 Fe02_50 133.4(19) . . ?
O_79 C_79 Fe01_50 161.4(19) . . ?
O_80 C_80 Fe01_50 168.4(19) . . ?
O_81 C_81 Fe01_20 160.3(17) . . ?
O_82 C_82 Fe01_20 176(2) . . ?
O_83 C_83 Fe01_50 172(2) . . ?
O_84 C_84 Fe02_50 150(2) . . ?
Cl3_85 C1_85 Cl2_85 109.4(10) . . ?
Cl3_85 C1_85 Cl1_85 101.0(10) . . ?
Cl2_85 C1_85 Cl1_85 109.5(10) . . ?
Cl3_85 C1_85 H1_85 112.1 . . ?
Cl2_85 C1_85 H1_85 112.1 . . ?
Cl1_85 C1_85 H1_85 112.1 . . ?
Cl1_86 C1_86 Cl2_86 109.6(15) . . ?
Cl1_86 C1_86 Cl3_86 111.2(14) . . ?
Cl2_86 C1_86 Cl3_86 103.8(13) . . ?
Cl1_86 C1_86 H1_86 110.7 . . ?
Cl2_86 C1_86 H1_86 110.7 . . ?
Cl3_86 C1_86 H1_86 110.7 . . ?
Cl2_87 C1_87 Cl3_87 108.6(13) . . ?
Cl2_87 C1_87 Cl1_87 114.0(14) . . ?
Cl3_87 C1_87 Cl1_87 108.4(13) . . ?
Cl2_87 C1_87 H1_87 108.6 . . ?
Cl3_87 C1_87 H1_87 108.6 . . ?
Cl1_87 C1_87 H1_87 108.6 . . ?
Cl1_88 C1_88 Cl2_88 103.9(10) . . ?
Cl1_88 C1_88 Cl3_88 109.9(13) . . ?
Cl2_88 C1_88 Cl3_88 103.8(11) . . ?
Cl1_88 C1_88 H1_88 112.8 . . ?
Cl2_88 C1_88 H1_88 112.8 . . ?
Cl3_88 C1_88 H1_88 112.8 . . ?

loop_
_geom_bond_atom_site_label_1
_geom_bond_atom_site_label_2
_geom_bond_distance
_geom_bond_site_symmetry_2
_geom_bond_publ_flag
C25_1 C23_1 1.531(16) . ?
C25_1 H25A_1 0.9800 . ?
C25_1 H25B_1 0.9800 . ?
C25_1 H25C_1 0.9800 . ?
C23_1 C22_1 1.489(14) . ?
C23_1 C24_1 1.584(18) . ?
C23_1 H23_1 1.0000 . ?
C24_1 H24A_1 0.9800 . ?
C24_1 H24B_1 0.9800 . ?
C24_1 H24C_1 0.9800 . ?
C22_1 O21_1 1.467(12) . ?
C22_1 H22A_1 0.9900 . ?
C22_1 H22B_1 0.9900 . ?
O21_1 C11_1 1.318(11) . ?
C11_1 C12_1 1.409(12) . ?
C11_1 C8_1 1.422(13) . ?
C12_1 C13_1 1.411(12) . ?
C12_1 H12_1 0.9500 . ?
C13_1 N14_1 1.333(11) . ?
C13_1 C15_1 1.441(13) . ?
C15_1 O16_1 1.235(12) . ?
C15_1 N0_12 1.347(12) . ?
N14_1 C9_1 1.372(11) . ?
C9_1 C10_1 1.363(12) . ?
C9_1 C8_1 1.427(12) . ?
C10_1 C6_1 1.365(12) . ?
C10_1 C60_1 1.468(11) . ?
C8_1 C7_1 1.395(12) . ?
C7_1 C4_1 1.365(12) . ?
C7_1 H7_1 0.9500 . ?
C4_1 C6_1 1.411(12) . ?
C4_1 C3_1 1.442(13) . ?
C6_1 N6_1 1.370(12) . ?
N6_1 C1_1 1.350(11) . ?
C1_1 C2_1 1.388(11) . ?
C1_1 C75_1 1.430(12) . ?
C75_1 N1_2 1.322(11) . ?
C75_1 O85_1 1.352(11) . ?
C2_1 C3_1 1.373(12) . ?
C2_1 H2_1 0.9500 . ?
C3_1 O31_1 1.359(11) . ?
O31_1 C32_1 1.509(11) . ?
C32_1 C33_1 1.560(15) . ?
C32_1 H32A_1 0.9900 . ?
C32_1 H32B_1 0.9900 . ?
C33_1 C35_1 1.466(15) . ?
C33_1 C34_1 1.562(15) . ?
C33_1 H33_1 1.0000 . ?
C35_1 H35A_1 0.9800 . ?
C35_1 H35B_1 0.9800 . ?
C35_1 H35C_1 0.9800 . ?
C34_1 H34A_1 0.9800 . ?
C34_1 H34B_1 0.9800 . ?
C34_1 H34C_1 0.9800 . ?
C60_1 N63_1 1.436(13) . ?
C60_1 H60A_1 0.9900 . ?
C60_1 H60B_1 0.9900 . ?
C61_1 N63_1 1.437(12) . ?
C61_1 S65_1 1.860(11) . ?
C61_1 H61A_1 0.9900 . ?
C61_1 H61B_1 0.9900 . ?
C62_1 N63_1 1.449(12) . ?
C62_1 S64_1 1.851(11) . ?
C62_1 H62A_1 0.9900 . ?
C62_1 H62B_1 0.9900 . ?
S64_1 Fe01_20 2.236(5) . ?
S64_1 Fe02_20 2.277(4) . ?
S65_1 Fe01_20 2.232(4) . ?
S65_1 Fe02_20 2.268(5) . ?
O14_2 C8_2 1.360(12) . ?
O14_2 C15_2 1.438(12) . ?
N11_2 C10_2 1.337(10) . ?
N11_2 C6_2 1.356(10) . ?
O13_2 C12_2 1.244(10) . ?
C16_2 C15_2 1.495(14) . ?
C16_2 C18_2 1.551(14) . ?
C16_2 C17_2 1.573(14) . ?
C16_2 H16_2 1.0000 . ?
N7_2 C2_2 1.317(10) . ?
N7_2 C6_2 1.325(10) . ?
N1_2 C2_2 1.326(10) . ?
N1_2 H1_2 0.8800 . ?
C10_2 C9_2 1.396(10) . ?
C10_2 C12_2 1.428(11) . ?
C4_2 C3_2 1.395(10) . ?
C4_2 C5_2 1.403(10) . ?
C4_2 H4_2 0.9500 . ?
C5_2 C8_2 1.384(11) . ?
C5_2 C6_2 1.393(11) . ?
C3_2 C2_2 1.420(11) . ?
C3_2 H3_2 0.9500 . ?
C12_2 N1_3 1.353(11) . ?
C8_2 C9_2 1.409(11) . ?
C18_2 H18A_2 0.9800 . ?
C18_2 H18B_2 0.9800 . ?
C18_2 H18C_2 0.9800 . ?
C15_2 H15A_2 0.9900 . ?
C15_2 H15B_2 0.9900 . ?
C9_2 H9_2 0.9500 . ?
C17_2 H17A_2 0.9800 . ?
C17_2 H17B_2 0.9800 . ?
C17_2 H17C_2 0.9800 . ?
O14_3 C8_3 1.365(12) . ?
O14_3 C15_3 1.461(13) . ?
N11_3 C10_3 1.319(10) . ?
N11_3 C6_3 1.359(10) . ?
O13_3 C12_3 1.249(10) . ?
C16_3 C18_3 1.458(15) . ?
C16_3 C15_3 1.568(16) . ?
C16_3 C17_3 1.557(15) . ?
C16_3 H16_3 1.0000 . ?
N7_3 C2_3 1.329(10) . ?
N7_3 C6_3 1.350(10) . ?
N1_3 C2_3 1.324(10) . ?
N1_3 H1_3 0.8800 . ?
C10_3 C9_3 1.371(11) . ?
C10_3 C12_3 1.415(11) . ?
C4_3 C5_3 1.375(11) . ?
C4_3 C3_3 1.410(10) . ?
C4_3 H4_3 0.9500 . ?
C5_3 C6_3 1.387(11) . ?
C5_3 C8_3 1.396(11) . ?
C3_3 C2_3 1.400(11) . ?
C3_3 H3_3 0.9500 . ?
C12_3 N1_4 1.351(12) . ?
C8_3 C9_3 1.381(11) . ?
C18_3 H18A_3 0.9800 . ?
C18_3 H18B_3 0.9800 . ?
C18_3 H18C_3 0.9800 . ?
C15_3 H15A_3 0.9900 . ?
C15_3 H15B_3 0.9900 . ?
C9_3 H9_3 0.9500 . ?
C17_3 H17A_3 0.9800 . ?
C17_3 H17B_3 0.9800 . ?
C17_3 H17C_3 0.9800 . ?
N8_4 C6_4 1.341(13) . ?
N8_4 C_7 1.350(12) . ?
N8_4 H8_4 0.8800 . ?
N7_4 C6_4 1.274(13) . ?
N7_4 C2_4 1.340(13) . ?
N1_4 C2_4 1.330(12) . ?
N1_4 H1_4 0.8800 . ?
C3_4 C4_4 1.389(14) . ?
C3_4 C2_4 1.415(14) . ?
C3_4 H3_4 0.9500 . ?
C5_4 C6_4 1.396(14) . ?
C5_4 C4_4 1.427(14) . ?
C5_4 H5_4 0.9500 . ?
C4_4 H4_4 0.9500 . ?
N_5 O_51 1.210(11) . ?
N_5 O_52 1.265(12) . ?
N_5 C2_5 1.376(13) . ?
C2_5 C3_5 1.386(13) . ?
C2_5 C7_5 1.418(13) . ?
C3_5 C4_5 1.358(13) . ?
C3_5 H3_5 0.9500 . ?
C4_5 C5_5 1.382(14) . ?
C4_5 H4_5 0.9500 . ?
C5_5 C6_5 1.371(14) . ?
C5_5 H5_5 0.9500 . ?
C6_5 C7_5 1.395(13) . ?
C6_5 C8_5 1.422(14) . ?
C7_5 N11_5 1.354(12) . ?
C8_5 OB_5 1.352(13) . ?
C8_5 C9_5 1.434(14) . ?
C9_5 C10_5 1.382(14) . ?
C9_5 H9_5 0.9500 . ?
C10_5 N11_5 1.330(13) . ?
C10_5 C_5 1.449(14) . ?
C_5 O_5 1.246(13) . ?
C_5 N_6 1.326(13) . ?
OB_5 CG_5 1.477(14) . ?
CG_5 CD_5 1.501(16) . ?
CG_5 HG1_5 0.9900 . ?
CG_5 HG2_5 0.9900 . ?
CD_5 CE2_5 1.495(16) . ?
CD_5 CE1_5 1.536(17) . ?
CD_5 HD_5 1.0000 . ?
CE1_5 HE1A_5 0.9800 . ?
CE1_5 HE1B_5 0.9800 . ?
CE1_5 HE1C_5 0.9800 . ?
CE2_5 HE2A_5 0.9800 . ?
CE2_5 HE2B_5 0.9800 . ?
CE2_5 HE2C_5 0.9800 . ?
N_6 C2_6 1.395(12) . ?
N_6 H0_6 0.8800 . ?
C2_6 C3_6 1.370(15) . ?
C2_6 C7_6 1.416(15) . ?
C3_6 C4_6 1.401(15) . ?
C3_6 H3_6 0.9500 . ?
C4_6 C5_6 1.362(16) . ?
C4_6 H4_6 0.9500 . ?
C5_6 C6_6 1.391(16) . ?
C5_6 H5_6 0.9500 . ?
C6_6 C8_6 1.387(15) . ?
C6_6 C7_6 1.395(15) . ?
C7_6 N11_6 1.363(14) . ?
C8_6 C9_6 1.402(16) . ?
C8_6 OB_6 1.416(14) . ?
C9_6 C10_6 1.419(14) . ?
C9_6 H9_6 0.9500 . ?
C10_6 N11_6 1.335(14) . ?
C10_6 C_6 1.430(15) . ?
C_6 O_6 1.253(14) . ?
C_6 N_7 1.356(13) . ?
OB_6 CG_6 1.454(17) . ?
CG_6 CD_6 1.490(19) . ?
CG_6 HG1_6 0.9900 . ?
CG_6 HG2_6 0.9900 . ?
CD_6 CE2_6 1.495(19) . ?
CD_6 CE1_6 1.530(19) . ?
CD_6 HD_6 1.0000 . ?
CE1_6 HE1A_6 0.9800 . ?
CE1_6 HE1B_6 0.9800 . ?
CE1_6 HE1C_6 0.9800 . ?
CE2_6 HE2A_6 0.9800 . ?
CE2_6 HE2B_6 0.9800 . ?
CE2_6 HE2C_6 0.9800 . ?
N_7 C2_7 1.354(13) . ?
N_7 H0_7 0.8800 . ?
C2_7 C7_7 1.364(14) . ?
C2_7 C3_7 1.375(15) . ?
C3_7 C4_7 1.403(15) . ?
C3_7 H3_7 0.9500 . ?
C4_7 C5_7 1.346(16) . ?
C4_7 H4_7 0.9500 . ?
C5_7 C6_7 1.428(14) . ?
C5_7 H5_7 0.9500 . ?
C6_7 C7_7 1.392(14) . ?
C6_7 C8_7 1.393(15) . ?
C7_7 N11_7 1.360(13) . ?
C8_7 OB_7 1.368(13) . ?
C8_7 C9_7 1.412(14) . ?
C9_7 C10_7 1.422(13) . ?
C9_7 H9_7 0.9500 . ?
C10_7 N11_7 1.317(13) . ?
C10_7 C_7 1.430(14) . ?
C_7 O_7 1.289(12) . ?
OB_7 CG_7 1.440(16) . ?
CG_7 CD_7 1.588(17) . ?
CG_7 HG1_7 0.9900 . ?
CG_7 HG2_7 0.9900 . ?
CD_7 CE2_7 1.495(16) . ?
CD_7 CE1_7 1.544(17) . ?
CD_7 HD_7 1.0000 . ?
CE1_7 HE1A_7 0.9800 . ?
CE1_7 HE1B_7 0.9800 . ?
CE1_7 HE1C_7 0.9800 . ?
CE2_7 HE2A_7 0.9800 . ?
CE2_7 HE2B_7 0.9800 . ?
CE2_7 HE2C_7 0.9800 . ?
C25_12 C23_12 1.586(18) . ?
C25_12 H25A_12 0.9800 . ?
C25_12 H25B_12 0.9800 . ?
C25_12 H25C_12 0.9800 . ?
C23_12 C24_12 1.546(17) . ?
C23_12 C22_12 1.530(15) . ?
C23_12 H23_12 1.0000 . ?
C24_12 H24A_12 0.9800 . ?
C24_12 H24B_12 0.9800 . ?
C24_12 H24C_12 0.9800 . ?
C22_12 O21_12 1.449(11) . ?
C22_12 H22A_12 0.9900 . ?
C22_12 H22B_12 0.9900 . ?
O21_12 C11_12 1.367(11) . ?
C11_12 C12_12 1.385(12) . ?
C11_12 C8_12 1.397(12) . ?
C12_12 C13_12 1.425(12) . ?
C12_12 H12_12 0.9500 . ?
C13_12 N14_12 1.313(11) . ?
C13_12 C15_12 1.418(13) . ?
C15_12 O16_12 1.287(13) . ?
C15_12 N0_13 1.414(16) . ?
N14_12 C9_12 1.332(11) . ?
C9_12 C10_12 1.393(12) . ?
C9_12 C8_12 1.443(13) . ?
C10_12 C6_12 1.392(12) . ?
C10_12 H10_12 0.9500 . ?
C8_12 C7_12 1.406(12) . ?
C7_12 C4_12 1.383(12) . ?
C7_12 H7_12 0.9500 . ?
C4_12 C3_12 1.400(12) . ?
C4_12 C6_12 1.424(13) . ?
C6_12 N6_12 1.348(11) . ?
N6_12 C1_12 1.312(12) . ?
C1_12 N0_12 1.325(11) . ?
C1_12 C2_12 1.440(12) . ?
N0_12 H0_12 0.8800 . ?
C2_12 C3_12 1.368(12) . ?
C2_12 H2_12 0.9500 . ?
C3_12 O31_12 1.362(11) . ?
O31_12 C32_12 1.472(11) . ?
C32_12 C33_12 1.645(15) . ?
C32_12 H32A_12 0.9900 . ?
C32_12 H32B_12 0.9900 . ?
C33_12 C34_12 1.518(16) . ?
C33_12 C35_12 1.548(15) . ?
C33_12 H33_12 1.0000 . ?
C35_12 H35A_12 0.9800 . ?
C35_12 H35B_12 0.9800 . ?
C35_12 H35C_12 0.9800 . ?
C34_12 H34A_12 0.9800 . ?
C34_12 H34B_12 0.9800 . ?
C34_12 H34C_12 0.9800 . ?
C25_13 C23_13 1.530(11) . ?
C25_13 H25A_13 0.9800 . ?
C25_13 H25B_13 0.9800 . ?
C25_13 H25C_13 0.9800 . ?
C23_13 C24_13 1.531(13) . ?
C23_13 C22_13 1.538(12) . ?
C23_13 H23_13 1.0000 . ?
C24_13 H24A_13 0.9800 . ?
C24_13 H24B_13 0.9800 . ?
C24_13 H24C_13 0.9800 . ?
C22_13 O21_13 1.405(10) . ?
C22_13 H22A_13 0.9900 . ?
C22_13 H22B_13 0.9900 . ?
O21_13 C11_13 1.340(10) . ?
C11_13 C8_13 1.392(11) . ?
C11_13 C12_13 1.421(11) . ?
C12_13 C13_13 1.421(11) . ?
C12_13 H12_13 0.9500 . ?
C13_13 N14_13 1.323(11) . ?
C13_13 C15_13 1.494(13) . ?
C15_13 O16_13 1.227(11) . ?
C15_13 N0_14 1.361(13) . ?
N14_13 C9_13 1.391(11) . ?
C9_13 C10_13 1.356(11) . ?
C9_13 C8_13 1.408(11) . ?
C10_13 C6_13 1.411(11) . ?
C10_13 H10_13 0.9500 . ?
C8_13 C7_13 1.441(11) . ?
C7_13 C4_13 1.346(11) . ?
C7_13 H7_13 0.9500 . ?
C4_13 C6_13 1.420(11) . ?
C4_13 C3_13 1.448(12) . ?
C6_13 N6_13 1.364(10) . ?
N6_13 C1_13 1.300(11) . ?
C1_13 N0_13 1.358(12) . ?
C1_13 C2_13 1.375(12) . ?
N0_13 C1_71 1.531(15) . ?
C2_13 C3_13 1.362(11) . ?
C2_13 H2_13 0.9500 . ?
C3_13 O31_13 1.361(10) . ?
O31_13 C32_13 1.468(10) . ?
C32_13 C33_13 1.494(13) . ?
C32_13 H32A_13 0.9900 . ?
C32_13 H32B_13 0.9900 . ?
C33_13 C34_13 1.548(15) . ?
C33_13 C35_13 1.555(13) . ?
C33_13 H33_13 1.0000 . ?
C35_13 H35A_13 0.9800 . ?
C35_13 H35B_13 0.9800 . ?
C35_13 H35C_13 0.9800 . ?
C34_13 H34A_13 0.9800 . ?
C34_13 H34B_13 0.9800 . ?
C34_13 H34C_13 0.9800 . ?
C25_14 C23_14 1.526(13) . ?
C25_14 H25A_14 0.9800 . ?
C25_14 H25B_14 0.9800 . ?
C25_14 H25C_14 0.9800 . ?
C23_14 C24_14 1.544(11) . ?
C23_14 C22_14 1.572(12) . ?
C23_14 H23_14 1.0000 . ?
C24_14 H24A_14 0.9800 . ?
C24_14 H24B_14 0.9800 . ?
C24_14 H24C_14 0.9800 . ?
C22_14 O21_14 1.420(9) . ?
C22_14 H22A_14 0.9900 . ?
C22_14 H22B_14 0.9900 . ?
O21_14 C11_14 1.347(10) . ?
C11_14 C12_14 1.401(11) . ?
C11_14 C8_14 1.451(11) . ?
C12_14 C13_14 1.434(11) . ?
C12_14 H12_14 0.9500 . ?
C13_14 N14_14 1.345(10) . ?
C13_14 C15_14 1.424(12) . ?
C15_14 O16_14 1.278(11) . ?
C15_14 N0_15 1.342(11) . ?
N14_14 C9_14 1.360(10) . ?
C9_14 C10_14 1.403(11) . ?
C9_14 C8_14 1.438(11) . ?
C10_14 C6_14 1.400(11) . ?
C10_14 H10_14 0.9500 . ?
C8_14 C7_14 1.407(11) . ?
C7_14 C4_14 1.376(11) . ?
C7_14 H7_14 0.9500 . ?
C4_14 C3_14 1.385(11) . ?
C4_14 C6_14 1.413(11) . ?
C6_14 N6_14 1.411(10) . ?
N6_14 C1_14 1.318(11) . ?
C1_14 N0_14 1.368(11) . ?
C1_14 C2_14 1.429(12) . ?
N0_14 H0_14 0.8800 . ?
C2_14 C3_14 1.378(11) . ?
C2_14 H2_14 0.9500 . ?
C3_14 O31_14 1.345(10) . ?
O31_14 C32_14 1.413(9) . ?
C32_14 C33_14 1.567(12) . ?
C32_14 H32A_14 0.9900 . ?
C32_14 H32B_14 0.9900 . ?
C33_14 C34_14 1.542(14) . ?
C33_14 C35_14 1.537(14) . ?
C33_14 H33_14 1.0000 . ?
C35_14 H35A_14 0.9800 . ?
C35_14 H35B_14 0.9800 . ?
C35_14 H35C_14 0.9800 . ?
C34_14 H34A_14 0.9800 . ?
C34_14 H34B_14 0.9800 . ?
C34_14 H34C_14 0.9800 . ?
C25_15 C23_15 1.633(17) . ?
C25_15 H25A_15 0.9800 . ?
C25_15 H25B_15 0.9800 . ?
C25_15 H25C_15 0.9800 . ?
C23_15 C24_15 1.514(16) . ?
C23_15 C22_15 1.579(15) . ?
C23_15 H23_15 1.0000 . ?
C24_15 H24A_15 0.9800 . ?
C24_15 H24B_15 0.9800 . ?
C24_15 H24C_15 0.9800 . ?
C22_15 O21_15 1.434(12) . ?
C22_15 H22A_15 0.9900 . ?
C22_15 H22B_15 0.9900 . ?
O21_15 C11_15 1.384(12) . ?
C11_15 C12_15 1.333(12) . ?
C11_15 C8_15 1.429(12) . ?
C12_15 C13_15 1.376(12) . ?
C12_15 H12_15 0.9500 . ?
C13_15 N14_15 1.301(12) . ?
C13_15 C15_15 1.421(13) . ?
C15_15 O16_15 1.225(12) . ?
C15_15 O_16 1.362(12) . ?
N14_15 C9_15 1.367(11) . ?
C9_15 C10_15 1.385(12) . ?
C9_15 C8_15 1.449(12) . ?
C10_15 C6_15 1.414(12) . ?
C10_15 H10_15 0.9500 . ?
C8_15 C7_15 1.373(12) . ?
C7_15 C4_15 1.379(12) . ?
C7_15 H7_15 0.9500 . ?
C4_15 C6_15 1.430(12) . ?
C4_15 C3_15 1.427(12) . ?
C6_15 N6_15 1.350(11) . ?
N6_15 C1_15 1.333(11) . ?
C1_15 N0_15 1.353(11) . ?
C1_15 C2_15 1.427(12) . ?
N0_15 H0_15 0.8800 . ?
C2_15 C3_15 1.356(12) . ?
C2_15 H2_15 0.9500 . ?
C3_15 O31_15 1.343(11) . ?
O31_15 C32_15 1.448(10) . ?
C32_15 C33_15 1.564(12) . ?
C32_15 H32A_15 0.9900 . ?
C32_15 H32B_15 0.9900 . ?
C33_15 C35_15 1.499(14) . ?
C33_15 C34_15 1.533(12) . ?
C33_15 H33_15 1.0000 . ?
C35_15 H35A_15 0.9800 . ?
C35_15 H35B_15 0.9800 . ?
C35_15 H35C_15 0.9800 . ?
C34_15 H34A_15 0.9800 . ?
C34_15 H34B_15 0.9800 . ?
C34_15 H34C_15 0.9800 . ?
C_16 O_16 1.479(13) . ?
C_16 H0A_16 0.9800 . ?
C_16 H0B_16 0.9800 . ?
C_16 H0C_16 0.9800 . ?
Fe01_20 C_81 1.884(11) . ?
Fe01_20 C_73 1.918(12) . ?
Fe01_20 C_82 1.922(12) . ?
Fe01_20 Fe02_20 2.461(4) . ?
Fe02_20 C_74 1.890(12) . ?
Fe02_20 C_75 1.913(12) . ?
Fe02_20 C_76 1.929(12) . ?
C25_31 C23_31 1.550(16) . ?
C25_31 H25A_31 0.9800 . ?
C25_31 H25B_31 0.9800 . ?
C25_31 H25C_31 0.9800 . ?
C23_31 C24_31 1.481(17) . ?
C23_31 C22_31 1.548(15) . ?
C23_31 H23_31 1.0000 . ?
C24_31 H24A_31 0.9800 . ?
C24_31 H24B_31 0.9800 . ?
C24_31 H24C_31 0.9800 . ?
C22_31 O21_31 1.436(13) . ?
C22_31 H22A_31 0.9900 . ?
C22_31 H22B_31 0.9900 . ?
O21_31 C11_31 1.336(12) . ?
C11_31 C8_31 1.403(13) . ?
C11_31 C12_31 1.427(13) . ?
C12_31 C13_31 1.395(12) . ?
C12_31 H12_31 0.9500 . ?
C13_31 N14_31 1.333(12) . ?
C13_31 C15_31 1.454(13) . ?
C15_31 O16_31 1.284(12) . ?
C15_31 N0_42 1.322(12) . ?
N14_31 C9_31 1.355(12) . ?
C9_31 C8_31 1.410(13) . ?
C9_31 C10_31 1.412(13) . ?
C10_31 C6_31 1.388(13) . ?
C10_31 C60_31 1.439(12) . ?
C8_31 C7_31 1.362(12) . ?
C7_31 C4_31 1.410(12) . ?
C7_31 H7_31 0.9500 . ?
C4_31 C3_31 1.397(13) . ?
C4_31 C6_31 1.423(13) . ?
C6_31 N6_31 1.371(12) . ?
N6_31 C1_31 1.368(12) . ?
C1_31 C2_31 1.368(12) . ?
C1_31 C75_31 1.421(13) . ?
C75_31 N1_32 1.292(11) . ?
C75_31 O85_31 1.344(12) . ?
C2_31 C3_31 1.367(13) . ?
C2_31 H2_31 0.9500 . ?
C3_31 O31_31 1.337(12) . ?
O31_31 C32_31 1.417(14) . ?
C32_31 C33_31 1.601(18) . ?
C32_31 H32A_31 0.9900 . ?
C32_31 H32B_31 0.9900 . ?
C33_31 C34_31 1.478(17) . ?
C33_31 C35_31 1.646(17) . ?
C33_31 H33_31 1.0000 . ?
C35_31 H35A_31 0.9800 . ?
C35_31 H35B_31 0.9800 . ?
C35_31 H35C_31 0.9800 . ?
C34_31 H34A_31 0.9800 . ?
C34_31 H34B_31 0.9800 . ?
C34_31 H34C_31 0.9800 . ?
C60_31 N63_31 1.418(14) . ?
C60_31 H60A_31 0.9900 . ?
C60_31 H60B_31 0.9900 . ?
C61_31 N63_31 1.406(13) . ?
C61_31 S65_31 1.849(12) . ?
C61_31 H61A_31 0.9900 . ?
C61_31 H61B_31 0.9900 . ?
C62_31 N63_31 1.464(14) . ?
C62_31 S64_31 1.846(12) . ?
C62_31 H62A_31 0.9900 . ?
C62_31 H62B_31 0.9900 . ?
S64_31 Fe01_50 2.208(5) . ?
S64_31 Fe02_50 2.271(5) . ?
S65_31 Fe01_50 2.222(4) . ?
S65_31 Fe02_50 2.304(5) . ?
O14_32 C8_32 1.398(11) . ?
O14_32 C15_32 1.474(11) . ?
N11_32 C10_32 1.340(10) . ?
N11_32 C6_32 1.341(10) . ?
O13_32 C12_32 1.245(10) . ?
C16_32 C15_32 1.499(13) . ?
C16_32 C18_32 1.501(15) . ?
C16_32 C17_32 1.550(14) . ?
C16_32 H16_32 1.0000 . ?
N7_32 C6_32 1.328(10) . ?
N7_32 C2_32 1.332(10) . ?
N1_32 C2_32 1.336(10) . ?
N1_32 H1_32 0.8800 . ?
C10_32 C9_32 1.390(10) . ?
C10_32 C12_32 1.421(10) . ?
C4_32 C3_32 1.381(10) . ?
C4_32 C5_32 1.403(10) . ?
C4_32 H4_32 0.9500 . ?
C5_32 C6_32 1.398(11) . ?
C5_32 C8_32 1.414(11) . ?
C3_32 C2_32 1.403(11) . ?
C3_32 H3_32 0.9500 . ?
C12_32 N1_33 1.352(11) . ?
C8_32 C9_32 1.412(11) . ?
C18_32 H18A_32 0.9800 . ?
C18_32 H18B_32 0.9800 . ?
C18_32 H18C_32 0.9800 . ?
C15_32 H15A_32 0.9900 . ?
C15_32 H15B_32 0.9900 . ?
C9_32 H9_32 0.9500 . ?
C17_32 H17A_32 0.9800 . ?
C17_32 H17B_32 0.9800 . ?
C17_32 H17C_32 0.9800 . ?
O14_33 C8_33 1.355(11) . ?
O14_33 C15_33 1.426(13) . ?
N11_33 C10_33 1.318(10) . ?
N11_33 C6_33 1.363(10) . ?
O13_33 C12_33 1.263(10) . ?
C16_33 C15_33 1.558(16) . ?
C16_33 C17_33 1.561(18) . ?
C16_33 C18_33 1.575(16) . ?
C16_33 H16_33 1.0000 . ?
N7_33 C2_33 1.321(10) . ?
N7_33 C6_33 1.348(10) . ?
N1_33 C2_33 1.354(10) . ?
N1_33 H1_33 0.8800 . ?
C10_33 C9_33 1.368(10) . ?
C10_33 C12_33 1.414(11) . ?
C4_33 C3_33 1.407(10) . ?
C4_33 C5_33 1.409(10) . ?
C4_33 H4_33 0.9500 . ?
C5_33 C6_33 1.383(11) . ?
C5_33 C8_33 1.406(11) . ?
C3_33 C2_33 1.399(11) . ?
C3_33 H3_33 0.9500 . ?
C12_33 N1_34 1.336(12) . ?
C8_33 C9_33 1.402(11) . ?
C18_33 H18A_33 0.9800 . ?
C18_33 H18B_33 0.9800 . ?
C18_33 H18C_33 0.9800 . ?
C15_33 H15A_33 0.9900 . ?
C15_33 H15B_33 0.9900 . ?
C9_33 H9_33 0.9500 . ?
C17_33 H17A_33 0.9800 . ?
C17_33 H17B_33 0.9800 . ?
C17_33 H17C_33 0.9800 . ?
N8_34 C_37 1.318(11) . ?
N8_34 C6_34 1.337(11) . ?
N8_34 H8_34 0.8800 . ?
N7_34 C2_34 1.326(12) . ?
N7_34 C6_34 1.341(12) . ?
N1_34 C2_34 1.316(11) . ?
N1_34 H1_34 0.8800 . ?
C3_34 C4_34 1.431(12) . ?
C3_34 C2_34 1.439(13) . ?
C3_34 H3_34 0.9500 . ?
C5_34 C6_34 1.374(13) . ?
C5_34 C4_34 1.398(12) . ?
C5_34 H5_34 0.9500 . ?
C4_34 H4_34 0.9500 . ?
N_35 O_53 1.218(11) . ?
N_35 O_54 1.228(11) . ?
N_35 C2_35 1.396(12) . ?
C2_35 C7_35 1.373(12) . ?
C2_35 C3_35 1.381(12) . ?
C3_35 C4_35 1.435(12) . ?
C3_35 H3_35 0.9500 . ?
C4_35 C5_35 1.382(12) . ?
C4_35 H4_35 0.9500 . ?
C5_35 C6_35 1.396(12) . ?
C5_35 H5_35 0.9500 . ?
C6_35 C8_35 1.375(12) . ?
C6_35 C7_35 1.459(12) . ?
C7_35 N11_35 1.378(11) . ?
C8_35 OB_35 1.343(11) . ?
C8_35 C9_35 1.387(12) . ?
C9_35 C10_35 1.415(12) . ?
C9_35 H9_35 0.9500 . ?
C10_35 N11_35 1.336(12) . ?
C10_35 C_35 1.462(13) . ?
C_35 O_35 1.239(11) . ?
C_35 N_36 1.349(11) . ?
OB_35 CG_35 1.466(11) . ?
CG_35 CD_35 1.545(14) . ?
CG_35 HG1_35 0.9900 . ?
CG_35 HG2_35 0.9900 . ?
CD_35 CE2_35 1.491(14) . ?
CD_35 CE1_35 1.512(14) . ?
CD_35 HD_35 1.0000 . ?
CE1_35 HE1A_35 0.9800 . ?
CE1_35 HE1B_35 0.9800 . ?
CE1_35 HE1C_35 0.9800 . ?
CE2_35 HE2A_35 0.9800 . ?
CE2_35 HE2B_35 0.9800 . ?
CE2_35 HE2C_35 0.9800 . ?
N_36 C2_36 1.364(11) . ?
N_36 H0_36 0.8800 . ?
C2_36 C3_36 1.372(13) . ?
C2_36 C7_36 1.385(13) . ?
C3_36 C4_36 1.432(13) . ?
C3_36 H3_36 0.9500 . ?
C4_36 C5_36 1.408(13) . ?
C4_36 H4_36 0.9500 . ?
C5_36 C6_36 1.374(13) . ?
C5_36 H5_36 0.9500 . ?
C6_36 C7_36 1.397(12) . ?
C6_36 C8_36 1.441(13) . ?
C7_36 N11_36 1.370(11) . ?
C8_36 OB_36 1.384(12) . ?
C8_36 C9_36 1.385(13) . ?
C9_36 C10_36 1.391(12) . ?
C9_36 H9_36 0.9500 . ?
C10_36 N11_36 1.362(11) . ?
C10_36 C_36 1.439(13) . ?
C_36 O_36 1.275(12) . ?
C_36 N_37 1.368(12) . ?
OB_36 CG_36 1.456(12) . ?
CG_36 CD_36 1.504(13) . ?
CG_36 HG1_36 0.9900 . ?
CG_36 HG2_36 0.9900 . ?
CD_36 CE1_36 1.482(14) . ?
CD_36 CE2_36 1.564(14) . ?
CD_36 HD_36 1.0000 . ?
CE1_36 HE1A_36 0.9800 . ?
CE1_36 HE1B_36 0.9800 . ?
CE1_36 HE1C_36 0.9800 . ?
CE2_36 HE2A_36 0.9800 . ?
CE2_36 HE2B_36 0.9800 . ?
CE2_36 HE2C_36 0.9800 . ?
N_37 C2_37 1.372(11) . ?
N_37 H0_37 0.8800 . ?
C2_37 C7_37 1.403(13) . ?
C2_37 C3_37 1.409(13) . ?
C3_37 C4_37 1.382(13) . ?
C3_37 H3_37 0.9500 . ?
C4_37 C5_37 1.401(14) . ?
C4_37 H4_37 0.9500 . ?
C5_37 C6_37 1.385(13) . ?
C5_37 H5_37 0.9500 . ?
C6_37 C8_37 1.393(14) . ?
C6_37 C7_37 1.415(13) . ?
C7_37 N11_37 1.363(12) . ?
C8_37 OB_37 1.380(12) . ?
C8_37 C9_37 1.396(13) . ?
C9_37 C10_37 1.381(12) . ?
C9_37 H9_37 0.9500 . ?
C10_37 N11_37 1.351(12) . ?
C10_37 C_37 1.419(13) . ?
C_37 O_37 1.256(11) . ?
OB_37 CG_37 1.428(14) . ?
CG_37 CD_37 1.604(15) . ?
CG_37 HG1_37 0.9900 . ?
CG_37 HG2_37 0.9900 . ?
CD_37 CE2_37 1.508(16) . ?
CD_37 CE1_37 1.523(16) . ?
CD_37 HD_37 1.0000 . ?
CE1_37 HE1A_37 0.9800 . ?
CE1_37 HE1B_37 0.9800 . ?
CE1_37 HE1C_37 0.9800 . ?
CE2_37 HE2A_37 0.9800 . ?
CE2_37 HE2B_37 0.9800 . ?
CE2_37 HE2C_37 0.9800 . ?
C25_42 C23_42 1.554(17) . ?
C25_42 H25A_42 0.9800 . ?
C25_42 H25B_42 0.9800 . ?
C25_42 H25C_42 0.9800 . ?
C23_42 C24_42 1.496(19) . ?
C23_42 C22_42 1.558(16) . ?
C23_42 H23_42 1.0000 . ?
C24_42 H24A_42 0.9800 . ?
C24_42 H24B_42 0.9800 . ?
C24_42 H24C_42 0.9800 . ?
C22_42 O21_42 1.423(13) . ?
C22_42 H22A_42 0.9900 . ?
C22_42 H22B_42 0.9900 . ?
O21_42 C11_42 1.363(12) . ?
C11_42 C12_42 1.383(13) . ?
C11_42 C8_42 1.399(13) . ?
C12_42 C13_42 1.416(13) . ?
C12_42 H12_42 0.9500 . ?
C13_42 N14_42 1.307(12) . ?
C13_42 C15_42 1.423(13) . ?
C15_42 O16_42 1.275(14) . ?
C15_42 N0_43 1.355(13) . ?
N14_42 C9_42 1.321(12) . ?
C9_42 C8_42 1.404(13) . ?
C9_42 C10_42 1.418(13) . ?
C10_42 C6_42 1.389(13) . ?
C10_42 H10_42 0.9500 . ?
C8_42 C7_42 1.421(13) . ?
C7_42 C4_42 1.408(12) . ?
C7_42 H7_42 0.9500 . ?
C4_42 C3_42 1.389(13) . ?
C4_42 C6_42 1.411(13) . ?
C6_42 N6_42 1.340(12) . ?
N6_42 C1_42 1.315(12) . ?
C1_42 N0_42 1.319(11) . ?
C1_42 C2_42 1.378(13) . ?
N0_42 H0_42 0.8800 . ?
C2_42 C3_42 1.367(13) . ?
C2_42 H2_42 0.9500 . ?
C3_42 O31_42 1.392(12) . ?
O31_42 C32_42 1.462(12) . ?
C32_42 C33_42 1.591(15) . ?
C32_42 H32A_42 0.9900 . ?
C32_42 H32B_42 0.9900 . ?
C33_42 C35_42 1.531(16) . ?
C33_42 C34_42 1.611(17) . ?
C33_42 H33_42 1.0000 . ?
C35_42 H35A_42 0.9800 . ?
C35_42 H35B_42 0.9800 . ?
C35_42 H35C_42 0.9800 . ?
C34_42 H34A_42 0.9800 . ?
C34_42 H34B_42 0.9800 . ?
C34_42 H34C_42 0.9800 . ?
C25_43 C23_43 1.538(13) . ?
C25_43 H25A_43 0.9800 . ?
C25_43 H25B_43 0.9800 . ?
C25_43 H25C_43 0.9800 . ?
C23_43 C24_43 1.536(14) . ?
C23_43 C22_43 1.554(13) . ?
C23_43 H23_43 1.0000 . ?
C24_43 H24A_43 0.9800 . ?
C24_43 H24B_43 0.9800 . ?
C24_43 H24C_43 0.9800 . ?
C22_43 O21_43 1.457(11) . ?
C22_43 H22A_43 0.9900 . ?
C22_43 H22B_43 0.9900 . ?
O21_43 C11_43 1.338(11) . ?
C11_43 C12_43 1.379(12) . ?
C11_43 C8_43 1.413(12) . ?
C12_43 C13_43 1.374(11) . ?
C12_43 H12_43 0.9500 . ?
C13_43 N14_43 1.318(11) . ?
C13_43 C15_43 1.468(12) . ?
C15_43 O16_43 1.223(11) . ?
C15_43 N0_44 1.376(11) . ?
N14_43 C9_43 1.383(11) . ?
C9_43 C10_43 1.379(12) . ?
C9_43 C8_43 1.392(12) . ?
C10_43 C6_43 1.405(12) . ?
C10_43 H10_43 0.9500 . ?
C8_43 C7_43 1.417(12) . ?
C7_43 C4_43 1.372(12) . ?
C7_43 H7_43 0.9500 . ?
C4_43 C3_43 1.395(13) . ?
C4_43 C6_43 1.396(13) . ?
C6_43 N6_43 1.348(12) . ?
N6_43 C1_43 1.320(12) . ?
C1_43 N0_43 1.366(13) . ?
C1_43 C2_43 1.411(13) . ?
N0_43 C1_72 1.542(18) . ?
C2_43 C3_43 1.348(13) . ?
C2_43 H2_43 0.9500 . ?
C3_43 O31_43 1.345(12) . ?
O31_43 C32_43 1.470(13) . ?
C32_43 C33_43 1.606(15) . ?
C32_43 H32A_43 0.9900 . ?
C32_43 H32B_43 0.9900 . ?
C33_43 C35_43 1.554(18) . ?
C33_43 C34_43 1.565(17) . ?
C33_43 H33_43 1.0000 . ?
C35_43 H35A_43 0.9800 . ?
C35_43 H35B_43 0.9800 . ?
C35_43 H35C_43 0.9800 . ?
C34_43 H34A_43 0.9800 . ?
C34_43 H34B_43 0.9800 . ?
C34_43 H34C_43 0.9800 . ?
C25_44 C23_44 1.503(14) . ?
C25_44 H25A_44 0.9800 . ?
C25_44 H25B_44 0.9800 . ?
C25_44 H25C_44 0.9800 . ?
C23_44 C24_44 1.558(15) . ?
C23_44 C22_44 1.573(14) . ?
C23_44 H23_44 1.0000 . ?
C24_44 H24A_44 0.9800 . ?
C24_44 H24B_44 0.9800 . ?
C24_44 H24C_44 0.9800 . ?
C22_44 O21_44 1.441(11) . ?
C22_44 H22A_44 0.9900 . ?
C22_44 H22B_44 0.9900 . ?
O21_44 C11_44 1.332(12) . ?
C11_44 C12_44 1.343(12) . ?
C11_44 C8_44 1.408(12) . ?
C12_44 C13_44 1.375(13) . ?
C12_44 H12_44 0.9500 . ?
C13_44 N14_44 1.344(12) . ?
C13_44 C15_44 1.415(13) . ?
C15_44 O16_44 1.262(12) . ?
C15_44 N0_45 1.353(13) . ?
N14_44 C9_44 1.359(11) . ?
C9_44 C10_44 1.373(12) . ?
C9_44 C8_44 1.402(12) . ?
C10_44 C6_44 1.373(12) . ?
C10_44 H10_44 0.9500 . ?
C8_44 C7_44 1.408(12) . ?
C7_44 C4_44 1.389(11) . ?
C7_44 H7_44 0.9500 . ?
C4_44 C3_44 1.426(12) . ?
C4_44 C6_44 1.432(12) . ?
C6_44 N6_44 1.381(11) . ?
N6_44 C1_44 1.337(12) . ?
C1_44 N0_44 1.311(11) . ?
C1_44 C2_44 1.387(12) . ?
N0_44 H0_44 0.8800 . ?
C2_44 C3_44 1.364(12) . ?
C2_44 H2_44 0.9500 . ?
C3_44 O31_44 1.339(11) . ?
O31_44 C32_44 1.393(11) . ?
C32_44 C33_44 1.524(13) . ?
C32_44 H32A_44 0.9900 . ?
C32_44 H32B_44 0.9900 . ?
C33_44 C34_44 1.527(14) . ?
C33_44 C35_44 1.570(14) . ?
C33_44 H33_44 1.0000 . ?
C35_44 H35A_44 0.9800 . ?
C35_44 H35B_44 0.9800 . ?
C35_44 H35C_44 0.9800 . ?
C34_44 H34A_44 0.9800 . ?
C34_44 H34B_44 0.9800 . ?
C34_44 H34C_44 0.9800 . ?
C25_45 C23_45 1.593(18) . ?
C25_45 H25A_45 0.9800 . ?
C25_45 H25B_45 0.9800 . ?
C25_45 H25C_45 0.9800 . ?
C23_45 C24_45 1.55(2) . ?
C23_45 C22_45 1.567(18) . ?
C23_45 H23_45 1.0000 . ?
C24_45 H24A_45 0.9800 . ?
C24_45 H24B_45 0.9800 . ?
C24_45 H24C_45 0.9800 . ?
C22_45 O21_45 1.429(14) . ?
C22_45 H22A_45 0.9900 . ?
C22_45 H22B_45 0.9900 . ?
O21_45 C11_45 1.348(15) . ?
C11_45 C12_45 1.363(16) . ?
C11_45 C8_45 1.406(15) . ?
C12_45 C13_45 1.454(15) . ?
C12_45 H12_45 0.9500 . ?
C13_45 N14_45 1.326(13) . ?
C13_45 C15_45 1.401(16) . ?
C15_45 O16_45 1.184(15) . ?
C15_45 O_46 1.337(16) . ?
N14_45 C9_45 1.363(14) . ?
C9_45 C10_45 1.361(13) . ?
C9_45 C8_45 1.379(15) . ?
C10_45 C6_45 1.378(13) . ?
C10_45 H10_45 0.9500 . ?
C8_45 C7_45 1.410(15) . ?
C7_45 C4_45 1.401(14) . ?
C7_45 H7_45 0.9500 . ?
C4_45 C3_45 1.394(14) . ?
C4_45 C6_45 1.421(14) . ?
C6_45 N6_45 1.382(13) . ?
N6_45 C1_45 1.340(13) . ?
C1_45 N0_45 1.346(12) . ?
C1_45 C2_45 1.370(13) . ?
N0_45 H0_45 0.8800 . ?
C2_45 C3_45 1.393(14) . ?
C2_45 H2_45 0.9500 . ?
C3_45 O31_45 1.344(13) . ?
O31_45 C32_45 1.474(15) . ?
C32_45 C33_45 1.566(15) . ?
C32_45 H32A_45 0.9900 . ?
C32_45 H32B_45 0.9900 . ?
C33_45 C34_45 1.532(16) . ?
C33_45 C35_45 1.554(17) . ?
C33_45 H33_45 1.0000 . ?
C35_45 H35A_45 0.9800 . ?
C35_45 H35B_45 0.9800 . ?
C35_45 H35C_45 0.9800 . ?
C34_45 H34A_45 0.9800 . ?
C34_45 H34B_45 0.9800 . ?
C34_45 H34C_45 0.9800 . ?
C_46 O_46 1.428(18) . ?
C_46 H0A_46 0.9800 . ?
C_46 H0B_46 0.9800 . ?
C_46 H0C_46 0.9800 . ?
Fe01_50 C_83 1.892(13) . ?
Fe01_50 C_80 1.922(11) . ?
Fe01_50 C_79 1.959(12) . ?
Fe01_50 Fe02_50 2.491(4) . ?
Fe02_50 C_84 1.874(13) . ?
Fe02_50 C_77 1.899(14) . ?
Fe02_50 C_78 1.945(15) . ?
C1_71 C2_71 1.458(13) . ?
C1_71 H1A_71 0.9900 . ?
C1_71 H1B_71 0.9900 . ?
C2_71 C3_71 1.410(13) . ?
C2_71 C7_71 1.438(14) . ?
C3_71 C4_71 1.370(13) . ?
C3_71 H3_71 0.9500 . ?
C4_71 C5_71 1.429(14) . ?
C4_71 H4_71 0.9500 . ?
C5_71 O8_71 1.426(13) . ?
C5_71 C6_71 1.427(13) . ?
O8_71 C9_71 1.450(11) . ?
C9_71 H9A_71 0.9800 . ?
C9_71 H9B_71 0.9800 . ?
C9_71 H9C_71 0.9800 . ?
C6_71 C7_71 1.391(14) . ?
C6_71 H6_71 0.9500 . ?
C7_71 O10_71 1.389(13) . ?
O10_71 C11_71 1.449(10) . ?
C11_71 H11A_71 0.9800 . ?
C11_71 H11B_71 0.9800 . ?
C11_71 H11C_71 0.9800 . ?
C1_72 C2_72 1.430(15) . ?
C1_72 H1A_72 0.9900 . ?
C1_72 H1B_72 0.9900 . ?
C2_72 C3_72 1.377(15) . ?
C2_72 C7_72 1.415(15) . ?
C3_72 C4_72 1.439(16) . ?
C3_72 H3_72 0.9500 . ?
C4_72 C5_72 1.403(17) . ?
C4_72 H4_72 0.9500 . ?
C5_72 C6_72 1.412(16) . ?
C5_72 O8_72 1.412(16) . ?
O8_72 C9_72 1.456(16) . ?
C9_72 H9A_72 0.9800 . ?
C9_72 H9B_72 0.9800 . ?
C9_72 H9C_72 0.9800 . ?
C6_72 C7_72 1.367(14) . ?
C6_72 H6_72 0.9500 . ?
C7_72 O10_72 1.399(13) . ?
O10_72 C11_72 1.474(13) . ?
C11_72 H11A_72 0.9800 . ?
C11_72 H11B_72 0.9800 . ?
C11_72 H11C_72 0.9800 . ?
C_73 O_73 1.160(9) . ?
C_74 O_74 1.152(8) . ?
C_75 O_75 1.159(9) . ?
C_76 O_76 1.164(9) . ?
C_77 O_77 1.161(9) . ?
C_78 O_78 1.171(9) . ?
C_79 O_79 1.167(9) . ?
C_80 O_80 1.146(8) . ?
C_81 O_81 1.165(8) . ?
C_82 O_82 1.164(9) . ?
C_83 O_83 1.153(9) . ?
C_84 O_84 1.156(9) . ?
Cl3_85 C1_85 1.726(14) . ?
C1_85 Cl2_85 1.773(16) . ?
C1_85 Cl1_85 1.847(14) . ?
C1_85 H1_85 1.0000 . ?
Cl3_86 C1_86 1.813(18) . ?
C1_86 Cl1_86 1.792(17) . ?
C1_86 Cl2_86 1.782(17) . ?
C1_86 H1_86 1.0000 . ?
Cl3_87 C1_87 1.773(17) . ?
C1_87 Cl2_87 1.768(17) . ?
C1_87 Cl1_87 1.822(17) . ?
C1_87 H1_87 1.0000 . ?
Cl3_88 C1_88 1.770(16) . ?
C1_88 Cl1_88 1.740(15) . ?
C1_88 Cl2_88 1.763(15) . ?
C1_88 H1_88 1.0000 . ?
